data_4131582
loop_
_publ_author_name
'Yi, Xiaofeng'
'Izarova, Natalya V.'
'Stuckart, Maria'
'Gu\'erin, David'
'Thomas, Louis'
'Lenfant, St\'ephane'
'Vuillaume, Dominique'
'van Leusen, Jan'
'Ducho\<n, Tom\'a\<s'
'Nem\<s\'ak, Slavom\'ir'
'Bourone, Svenja D. M.'
'Schmitz, Sebastian'
'K\"ogerler, Paul'

_publ_section_title
;
 Probing Frontier Orbital Energies of
 {Co<sub>9</sub>(P<sub>2</sub>W<sub>15</sub>)<sub>3</sub>} Polyoxometalate
 Clusters at Molecule-Metal and Molecule-Water Interfaces.
;
_journal_issue 41
_journal_name_full 'Journal of the American Chemical Society'
_journal_page_first 14501
_journal_page_last 14510
_journal_paper_doi 10.1021/jacs.7b07034
_journal_volume 139
_journal_year 2017
_chemical_formula_sum 'C12 H199 As2 Co9 N2 Na25 O269 P6 W45'
_chemical_formula_weight 14390.76
_space_group_IT_number 2
_space_group_name_Hall '-P 1'
_space_group_name_H-M_alt 'P -1'
_symmetry_cell_setting triclinic
_symmetry_space_group_name_H-M 'P -1'
_atom_sites_solution_hydrogens geom
_atom_sites_solution_primary direct
_atom_sites_solution_secondary difmap
_audit_creation_method SHELXL-97
_cell_angle_alpha 81.9672(10)
_cell_angle_beta 87.8161(10)
_cell_angle_gamma 76.5409(12)
_cell_formula_units_Z 2
_cell_length_a 14.22616(19)
_cell_length_b 24.8597(4)
_cell_length_c 37.9388(4)
_cell_measurement_reflns_used 76125
_cell_measurement_temperature 120.0(1)
_cell_measurement_theta_max 29.3410
_cell_measurement_theta_min 2.8750
_cell_volume 12920.6(3)
_computing_cell_refinement
;
CrysAlisPro, Agilent Technologies,
Version 1.171.36.28 (release 01-02-2013 CrysAlis171 .NET)
(compiled Feb  1 2013,16:14:44)
;
_computing_data_collection
;
CrysAlisPro, Agilent Technologies,
Version 1.171.36.28 (release 01-02-2013 CrysAlis171 .NET)
(compiled Feb  1 2013,16:14:44)
;
_computing_data_reduction
;
CrysAlisPro, Agilent Technologies,
Version 1.171.36.28 (release 01-02-2013 CrysAlis171 .NET)
(compiled Feb  1 2013,16:14:44)
;
_computing_structure_refinement 'SHELXL-97 (Sheldrick, 2008)'
_computing_structure_solution 'SHELXS-97 (Sheldrick, 2008)'
_diffrn_ambient_temperature 120.0(1)
_diffrn_detector_area_resol_mean 10.4623
_diffrn_measured_fraction_theta_full 0.995
_diffrn_measured_fraction_theta_max 0.995
_diffrn_measurement_device_type 'SuperNova, Dual, Cu at zero, Atlas'
_diffrn_measurement_method '\w scans'
_diffrn_radiation_monochromator mirror
_diffrn_radiation_source 'SuperNova (Mo) X-ray Source'
_diffrn_radiation_type MoK\a
_diffrn_radiation_wavelength 0.71073
_diffrn_reflns_av_R_equivalents 0.0799
_diffrn_reflns_av_sigmaI/netI 0.0583
_diffrn_reflns_limit_h_max 17
_diffrn_reflns_limit_h_min -17
_diffrn_reflns_limit_k_max 30
_diffrn_reflns_limit_k_min -30
_diffrn_reflns_limit_l_max 46
_diffrn_reflns_limit_l_min -45
_diffrn_reflns_number 248406
_diffrn_reflns_theta_full 25.68
_diffrn_reflns_theta_max 25.68
_diffrn_reflns_theta_min 4.08
_exptl_absorpt_coefficient_mu 20.958
_exptl_absorpt_correction_T_max 0.2120
_exptl_absorpt_correction_T_min 0.0159
_exptl_absorpt_correction_type analytical
_exptl_crystal_colour needle
_exptl_crystal_density_diffrn 3.699
_exptl_crystal_density_method 'not measured'
_exptl_crystal_description pink
_exptl_crystal_F_000 12882
_exptl_crystal_size_max 0.51
_exptl_crystal_size_mid 0.16
_exptl_crystal_size_min 0.11
_refine_diff_density_max 4.614
_refine_diff_density_min -4.239
_refine_diff_density_rms 0.486
_refine_ls_extinction_method none
_refine_ls_goodness_of_fit_ref 1.142
_refine_ls_hydrogen_treatment constr
_refine_ls_matrix_type full
_refine_ls_number_parameters 2189
_refine_ls_number_reflns 48866
_refine_ls_number_restraints 54
_refine_ls_restrained_S_all 1.142
_refine_ls_R_factor_all 0.0771
_refine_ls_R_factor_gt 0.0643
_refine_ls_shift/su_max 0.002
_refine_ls_shift/su_mean 0.000
_refine_ls_structure_factor_coef Fsqd
_refine_ls_weighting_details 'calc w=1/[\s^2^(Fo^2^)+(0.0154P)^2^+1420.2892P] where P=(Fo^2^+2Fc^2^)/3'
_refine_ls_weighting_scheme calc
_refine_ls_wR_factor_gt 0.1374
_refine_ls_wR_factor_ref 0.1443
_reflns_number_gt 41474
_reflns_number_total 48866
_reflns_threshold_expression >2sigma(I)
_cod_data_source_file ja7b07034_si_003.cif
_cod_data_source_block Na-2
_cod_depositor_comments
;
The following automatic conversions were performed:

data item '_symmetry_cell_setting' value 'Triclinic' was changed to
'triclinic' in accordance with the
/home/saulius/struct/COD-crude-data/automatic-downloads/DataCite-retrospective/ACS/depositions/lib/dictionaries/cif_core.dic
dictionary named 'cif_core.dic' version 2.4.2 last updated on
2011-04-26.

Automatic conversion script
Id: cif_fix_values 6909 2019-04-08 15:41:33Z antanas 
;
_cod_original_sg_symbol_H-M P-1
_cod_database_code 4131582

loop_
_symmetry_equiv_pos_as_xyz
'x, y, z'
'-x, -y, -z'

loop_
_atom_site_label
_atom_site_type_symbol
_atom_site_fract_x
_atom_site_fract_y
_atom_site_fract_z
_atom_site_U_iso_or_equiv
_atom_site_adp_type
_atom_site_occupancy
_atom_site_symmetry_multiplicity
_atom_site_calc_flag
_atom_site_refinement_flags
_atom_site_disorder_assembly
_atom_site_disorder_group
W1 W -0.46633(6) 0.23438(3) 0.41495(2) 0.01344(16) Uani 1 1 d . . .
W2 W -0.42587(6) 0.35905(3) 0.43115(2) 0.01187(16) Uani 1 1 d . . .
W3 W -0.65427(6) 0.33615(3) 0.44074(2) 0.01300(16) Uani 1 1 d . . .
W4 W -0.52251(6) 0.13441(3) 0.49178(2) 0.01305(16) Uani 1 1 d . . .
W5 W -0.27796(6) 0.16204(3) 0.48209(2) 0.01269(16) Uani 1 1 d . . .
W6 W -0.23877(6) 0.28360(3) 0.49844(2) 0.01184(16) Uani 1 1 d . . .
W7 W -0.44301(6) 0.39261(3) 0.52539(2) 0.01155(16) Uani 1 1 d . . .
W8 W -0.66485(6) 0.36741(3) 0.53441(2) 0.01214(16) Uani 1 1 d . . .
W9 W -0.70559(6) 0.23262(3) 0.51605(2) 0.01315(16) Uani 1 1 d . . .
W10 W -0.47199(6) 0.07580(3) 0.59009(2) 0.01253(16) Uani 1 1 d . . .
W11 W -0.23162(6) 0.10130(3) 0.57974(2) 0.01247(16) Uani 1 1 d . . .
W12 W -0.19240(6) 0.22261(3) 0.59716(2) 0.01236(16) Uani 1 1 d . . .
W13 W -0.38969(6) 0.33011(3) 0.62280(2) 0.01171(16) Uani 1 1 d . . .
W14 W -0.61274(6) 0.30624(3) 0.63297(2) 0.01161(16) Uani 1 1 d . . .
W15 W -0.65592(6) 0.17594(3) 0.61505(2) 0.01211(16) Uani 1 1 d . . .
W16 W -0.52517(7) 0.41042(6) 0.96466(3) 0.0179(3) Uani 0.914(3) 1 d P A 1
W17 W -0.32929(7) 0.32990(6) 1.01140(2) 0.0186(3) Uani 0.914(3) 1 d P A 1
W18 W -0.55040(7) 0.29804(6) 1.02386(2) 0.0174(3) Uani 0.914(3) 1 d P A 1
W19 W -0.39450(17) 0.38689(7) 0.87926(6) 0.0141(3) Uani 0.914(3) 1 d P A 1
W20 W -0.20139(8) 0.30871(6) 0.92457(3) 0.0142(2) Uani 0.914(3) 1 d P A 1
W21 W -0.22476(8) 0.18710(6) 0.98895(3) 0.0148(3) Uani 0.914(3) 1 d P A 1
W22 W -0.43969(8) 0.15510(6) 1.00235(3) 0.0139(3) Uani 0.914(3) 1 d P . 1
W23 W -0.65425(10) 0.23954(6) 0.95254(4) 0.0127(3) Uani 0.914(3) 1 d P A 1
W24 W -0.63096(11) 0.35032(6) 0.89461(4) 0.0119(3) Uani 0.914(3) 1 d P A 1
W25 W -0.33873(19) 0.29186(10) 0.80635(7) 0.0102(4) Uani 0.914(3) 1 d P A 1
W26 W -0.14504(9) 0.21202(6) 0.85165(3) 0.0115(3) Uani 0.914(3) 1 d P A 1
W27 W -0.16934(11) 0.09441(6) 0.91516(4) 0.0129(3) Uani 0.914(3) 1 d P A 1
W28 W -0.38646(12) 0.06276(6) 0.92772(4) 0.0126(3) Uani 0.914(3) 1 d P A 1
W29 W -0.59516(17) 0.14532(8) 0.87858(5) 0.0104(3) Uani 0.914(3) 1 d P A 1
W30 W -0.5712(2) 0.25685(10) 0.82049(7) 0.0090(4) Uani 0.914(3) 1 d P A 1
W16A W -0.5152(9) 0.3853(7) 0.9631(3) 0.0179(3) Uani 0.086(3) 1 d P A 2
W17A W -0.3132(16) 0.2962(10) 1.0070(6) 0.074(7) Uani 0.086(3) 1 d P A 2
W18A W -0.5351(15) 0.2637(9) 1.0199(6) 0.065(6) Uani 0.086(3) 1 d P A 2
W19A W -0.379(2) 0.3673(14) 0.8770(9) 0.058(9) Uani 0.086(3) 1 d P A 2
W20A W -0.1870(14) 0.2863(9) 0.9214(5) 0.041(5) Uani 0.086(3) 1 d PU A 2
W21A W -0.2095(14) 0.1583(10) 0.9847(5) 0.050(5) Uani 0.086(3) 1 d P A 2
W22A W -0.4241(12) 0.1262(10) 0.9978(5) 0.043(5) Uani 0.086(3) 1 d P . 2
W23A W -0.6420(17) 0.2151(12) 0.9478(6) 0.055(6) Uani 0.086(3) 1 d P A 2
W24A W -0.6199(19) 0.3275(11) 0.8930(8) 0.059(8) Uani 0.086(3) 1 d P A 2
W25A W -0.322(3) 0.2778(14) 0.8028(11) 0.035(9) Uani 0.086(3) 1 d P A 2
W26A W -0.1317(15) 0.1960(8) 0.8462(5) 0.033(6) Uani 0.086(3) 1 d PU A 2
W27A W -0.1584(18) 0.0745(11) 0.9077(7) 0.049(6) Uani 0.086(3) 1 d P A 2
W28A W -0.3742(17) 0.0446(11) 0.9193(6) 0.042(5) Uani 0.086(3) 1 d P A 2
W29A W -0.586(3) 0.1308(15) 0.8713(9) 0.050(9) Uani 0.086(3) 1 d P A 2
W30A W -0.564(3) 0.2433(16) 0.8151(11) 0.043(9) Uani 0.086(3) 1 d P A 2
O167 O -0.4189(12) 0.4008(7) 0.9961(4) 0.003(3) Uiso 0.669(13) 1 d P . .
O168 O -0.5871(12) 0.3767(7) 1.0068(4) 0.001 Uiso 0.669(13) 1 d P . .
O178 O -0.4368(12) 0.3148(7) 1.0418(4) 0.001 Uiso 0.669(13) 1 d P . .
O176 O -0.385(2) 0.3929(15) 0.9737(9) 0.003(3) Uiso 0.331(13) 1 d P A .
O186 O -0.601(2) 0.3593(14) 0.9885(9) 0.001 Uiso 0.331(13) 1 d P A .
O187 O -0.409(2) 0.2830(15) 1.0333(9) 0.001 Uiso 0.331(13) 1 d P A .
W31 W 0.08313(6) -0.42819(4) 0.84042(2) 0.01892(18) Uani 1 1 d . . .
W32 W 0.19378(6) -0.42659(3) 0.75855(2) 0.01536(17) Uani 1 1 d . . .
W33 W -0.02754(6) -0.45803(3) 0.76958(2) 0.01696(17) Uani 1 1 d . . .
W34 W 0.10722(6) -0.28176(4) 0.84055(2) 0.01665(17) Uani 1 1 d . . .
W35 W 0.21510(6) -0.28013(3) 0.76059(2) 0.01361(16) Uani 1 1 d . . .
W36 W 0.09074(6) -0.31373(3) 0.68553(2) 0.01231(16) Uani 1 1 d . . .
W37 W -0.12599(6) -0.34343(3) 0.69681(2) 0.01325(16) Uani 1 1 d . A .
W38 W -0.24398(6) -0.34398(3) 0.78537(2) 0.01535(17) Uani 1 1 d . A .
W39 W -0.13280(6) -0.31514(4) 0.85399(2) 0.01743(18) Uani 1 1 d . A .
W40 W -0.01610(6) -0.12633(3) 0.81714(2) 0.01458(17) Uani 1 1 d . A .
W41 W 0.08784(6) -0.12535(3) 0.73657(2) 0.01302(16) Uani 1 1 d . . .
W42 W -0.03294(6) -0.15882(3) 0.66306(2) 0.01147(16) Uani 1 1 d . A .
W43 W -0.25184(6) -0.18831(3) 0.67450(2) 0.01174(16) Uani 1 1 d . A .
W44 W -0.36405(6) -0.18731(3) 0.76112(2) 0.01341(16) Uani 1 1 d . A .
W45 W -0.25001(6) -0.15932(3) 0.82969(2) 0.01418(17) Uani 1 1 d . A .
P1 P -0.4780(3) 0.26455(19) 0.50352(12) 0.0060(9) Uani 1 1 d . . .
P2 P -0.4231(3) 0.19850(19) 0.61034(12) 0.0066(9) Uani 1 1 d . . .
P3 P -0.4262(3) 0.27458(19) 0.94339(12) 0.0063(9) Uani 1 1 d . . .
P4 P -0.3655(3) 0.17404(19) 0.86294(12) 0.0056(9) Uani 1 1 d . A .
P5 P -0.0101(3) -0.3199(2) 0.77161(12) 0.0090(9) Uani 1 1 d . . .
P6 P -0.1426(3) -0.1510(2) 0.74626(12) 0.0072(9) Uani 1 1 d . A .
As1 As -0.44881(14) 0.05581(8) 0.74766(5) 0.0120(4) Uani 1 1 d . A .
As2 As -0.18009(14) 0.09286(8) 0.73323(5) 0.0119(4) Uani 1 1 d . A .
Co1 Co -0.33716(19) 0.08323(11) 0.66922(7) 0.0130(5) Uani 1 1 d . . .
Co2 Co -0.30574(19) 0.20149(11) 0.68345(7) 0.0131(5) Uani 1 1 d . . .
Co3 Co -0.51345(19) 0.17705(11) 0.69236(7) 0.0132(5) Uani 1 1 d . . .
Co4 Co -0.37699(19) 0.16565(11) 0.77475(7) 0.0126(5) Uani 1 1 d . A .
Co5 Co -0.19649(19) 0.08905(12) 0.82058(7) 0.0146(6) Uani 1 1 d . A .
Co6 Co -0.40090(19) 0.06164(11) 0.83128(7) 0.0138(5) Uani 1 1 d . A .
Co7 Co -0.23057(19) -0.02682(11) 0.77706(7) 0.0141(5) Uani 1 1 d . A .
Co8 Co -0.12977(19) -0.02892(11) 0.70057(7) 0.0132(5) Uani 1 1 d . A .
Co9 Co -0.33388(19) -0.05702(11) 0.71125(7) 0.0134(5) Uani 1 1 d . A .
O1 O -0.2687(10) -0.0020(6) 0.6801(3) 0.014(3) Uiso 1 1 d . . .
O0C1 O -0.4291(10) 0.0631(6) 0.6338(4) 0.016(3) Uiso 1 1 d . . .
O1T O -0.4466(10) 0.2066(6) 0.3748(4) 0.016(3) Uiso 1 1 d . . .
O1CH O -0.2202(11) 0.2294(7) 0.7173(4) 0.026(4) Uiso 1 1 d . . .
O2T O -0.3834(10) 0.4068(6) 0.4015(3) 0.015(3) Uiso 1 1 d . . .
O2 O -0.4132(10) 0.2002(6) 0.7214(3) 0.015(3) Uiso 1 1 d . . .
O3T O -0.7555(10) 0.3698(6) 0.4168(4) 0.020(3) Uiso 1 1 d . . .
O3CH O -0.6134(10) 0.1895(6) 0.7350(4) 0.018(3) Uiso 1 1 d . . .
O3 O -0.2611(10) 0.0229(6) 0.8177(4) 0.019(3) Uiso 1 1 d . . .
O0C4 O -0.5120(10) 0.2107(6) 0.7907(4) 0.016(3) Uiso 1 1 d . . .
O4T O -0.5259(11) 0.0749(7) 0.4735(4) 0.024(3) Uiso 1 1 d . . .
O5T O -0.2022(10) 0.1133(6) 0.4591(4) 0.019(3) Uiso 1 1 d . . .
O5CH O -0.0565(11) 0.0381(6) 0.8096(4) 0.020(3) Uiso 1 1 d . . .
O6T O -0.1397(10) 0.3118(6) 0.4854(3) 0.015(3) Uiso 1 1 d . . .
O6CH O -0.4450(11) -0.0131(7) 0.8273(4) 0.025(3) Uiso 1 1 d . . .
O0C7 O -0.0978(10) -0.0626(6) 0.8005(4) 0.017(3) Uiso 1 1 d . . .
O7T O -0.4104(10) 0.4551(6) 0.5229(4) 0.018(3) Uiso 1 1 d . . .
O8T O -0.7723(10) 0.4162(6) 0.5375(3) 0.015(3) Uiso 1 1 d . . .
O8CH O -0.0801(11) 0.0219(7) 0.6590(4) 0.026(3) Uiso 1 1 d . . .
O9CH O -0.4603(11) -0.0251(7) 0.6804(4) 0.024(3) Uiso 1 1 d . . .
O9T O -0.8272(11) 0.2364(6) 0.5117(4) 0.023(3) Uiso 1 1 d . . .
O10T O -0.4742(11) 0.0090(7) 0.5824(4) 0.024(3) Uiso 1 1 d . . .
O1P1 O -0.4970(10) 0.2881(6) 0.4629(3) 0.014(3) Uiso 1 1 d . . .
O1C1 O -0.2433(10) 0.0834(6) 0.6263(4) 0.016(3) Uiso 1 1 d . . .
O1A1 O -0.4478(10) 0.0927(6) 0.7070(3) 0.014(3) Uiso 1 1 d . . .
O11T O -0.1497(10) 0.0426(6) 0.5697(4) 0.019(3) Uiso 1 1 d . . .
O1P2 O -0.4955(10) 0.1694(6) 0.5960(4) 0.016(3) Uiso 1 1 d . . .
O12 O -0.4189(10) 0.3020(6) 0.4007(4) 0.016(3) Uiso 1 1 d . . .
O1A2 O -0.2517(10) 0.1175(6) 0.6975(3) 0.015(3) Uiso 1 1 d . . .
O12T O -0.0833(10) 0.2423(6) 0.5981(4) 0.019(3) Uiso 1 1 d . . .
O13T O -0.3487(10) 0.3873(6) 0.6323(3) 0.013(3) Uiso 1 1 d . . .
O13 O -0.5944(9) 0.2833(6) 0.4073(3) 0.012(3) Uiso 1 1 d . . .
O1P3 O -0.4490(10) 0.3127(6) 0.9743(4) 0.018(3) Uiso 1 1 d . A .
O14T O -0.7155(10) 0.3497(6) 0.6473(4) 0.017(3) Uiso 1 1 d . . .
O14 O -0.5217(10) 0.1831(6) 0.4439(3) 0.015(3) Uiso 1 1 d . . .
O1P4 O -0.3121(10) 0.2218(6) 0.8542(4) 0.016(3) Uiso 1 1 d . . .
O15 O -0.3486(10) 0.2048(6) 0.4388(3) 0.014(3) Uiso 1 1 d . . .
O1P5 O 0.0414(10) -0.3841(6) 0.7813(4) 0.016(3) Uiso 1 1 d . . .
O15T O -0.7742(10) 0.1737(6) 0.6235(4) 0.020(3) Uiso 1 1 d . . .
O1P6 O -0.0431(10) -0.1547(6) 0.7632(4) 0.016(3) Uiso 1 1 d . . .
O16T O -0.5795(12) 0.4796(7) 0.9648(4) 0.032(4) Uiso 1 1 d . . .
O17T O -0.2623(12) 0.3482(7) 1.0419(4) 0.028(4) Uiso 1 1 d . . .
O1C8 O 0.0047(10) -0.0624(6) 0.7225(4) 0.019(3) Uiso 1 1 d . . .
O18T O -0.6183(13) 0.2975(8) 1.0621(5) 0.036(4) Uiso 1 1 d . . .
O19T O -0.4081(12) 0.4525(7) 0.8561(4) 0.030(4) Uiso 1 1 d . . .
O20T O -0.0906(12) 0.3242(7) 0.9289(4) 0.031(4) Uiso 1 1 d . . .
O2A1 O -0.4284(9) 0.0946(5) 0.7782(3) 0.011(3) Uiso 1 1 d . . .
O2P1 O -0.5098(10) 0.3142(6) 0.5248(3) 0.014(3) Uiso 1 1 d . . .
O21T O -0.1196(12) 0.1634(7) 1.0145(4) 0.033(4) Uiso 1 1 d . . .
O2P2 O -0.3272(10) 0.1872(6) 0.5890(3) 0.014(3) Uiso 1 1 d . . .
O2C2 O -0.2102(10) 0.2030(6) 0.6429(3) 0.015(3) Uiso 1 1 d . . .
O2A2 O -0.2358(10) 0.1196(6) 0.7688(4) 0.018(3) Uiso 1 1 d . . .
O22T O -0.4741(11) 0.1092(7) 1.0365(4) 0.027(4) Uiso 1 1 d . . .
O23 O -0.5640(9) 0.3797(5) 0.4207(3) 0.007(3) Uiso 1 1 d . . .
O23T O -0.7574(12) 0.2230(7) 0.9714(4) 0.029(4) Uiso 1 1 d . . .
O2P3 O -0.3596(11) 0.3011(6) 0.9170(4) 0.023(3) Uiso 1 1 d . A .
O2P4 O -0.3294(10) 0.1379(6) 0.8983(4) 0.016(3) Uiso 1 1 d . . .
O24T O -0.7226(12) 0.4035(7) 0.8765(4) 0.027(4) Uiso 1 1 d . . .
O2P5 O 0.0590(9) -0.2874(6) 0.7833(3) 0.012(3) Uiso 1 1 d . . .
O25T O -0.3409(12) 0.3474(7) 0.7730(4) 0.028(4) Uiso 1 1 d . . .
O26 O -0.3126(9) 0.3166(5) 0.4533(3) 0.009(3) Uiso 1 1 d . . .
O2P6 O -0.1277(10) -0.1784(6) 0.7117(4) 0.016(3) Uiso 1 1 d . . .
O26T O -0.0253(11) 0.2168(6) 0.8472(4) 0.022(3) Uiso 1 1 d . . .
O27 O -0.4544(9) 0.3955(5) 0.4723(3) 0.012(3) Uiso 1 1 d . . .
O27T O -0.0576(12) 0.0585(7) 0.9326(4) 0.028(4) Uiso 1 1 d . . .
O2C8 O -0.0933(10) -0.0886(6) 0.6668(4) 0.016(3) Uiso 1 1 d . . .
O28T O -0.4164(11) 0.0076(6) 0.9545(4) 0.023(3) Uiso 1 1 d . . .
O29T O -0.6938(11) 0.1158(7) 0.8879(4) 0.026(4) Uiso 1 1 d . . .
O30T O -0.6583(11) 0.2999(6) 0.7923(4) 0.021(3) Uiso 1 1 d . . .
O3P1 O -0.5380(10) 0.2208(6) 0.5127(4) 0.015(3) Uiso 1 1 d . . .
O3A1 O -0.3604(10) -0.0040(6) 0.7494(4) 0.018(3) Uiso 1 1 d . . .
O31T O 0.1226(11) -0.4716(7) 0.8799(4) 0.024(3) Uiso 1 1 d . . .
O3C2 O -0.3612(10) 0.2850(6) 0.6628(3) 0.014(3) Uiso 1 1 d . . .
O32T O 0.3029(10) -0.4686(6) 0.7464(4) 0.019(3) Uiso 1 1 d . . .
O3A2 O -0.1642(10) 0.0227(6) 0.7404(4) 0.017(3) Uiso 1 1 d . . .
O3P2 O -0.4657(10) 0.2622(6) 0.6084(3) 0.014(3) Uiso 1 1 d . . .
O33T O -0.0540(11) -0.5204(7) 0.7651(4) 0.024(3) Uiso 1 1 d . . .
O3P3 O -0.3754(11) 0.2167(7) 0.9614(4) 0.025(3) Uiso 1 1 d . A .
O3P4 O -0.4766(10) 0.1969(6) 0.8634(4) 0.016(3) Uiso 1 1 d . . .
O34T O 0.1641(11) -0.2839(7) 0.8805(4) 0.026(4) Uiso 1 1 d . . .
O3P5 O -0.0235(10) -0.3105(6) 0.7311(4) 0.017(3) Uiso 1 1 d . . .
O35T O 0.3314(11) -0.2794(6) 0.7484(4) 0.020(3) Uiso 1 1 d . . .
O36T O 0.1718(10) -0.3265(6) 0.6513(4) 0.017(3) Uiso 1 1 d . . .
O3P6 O -0.2093(10) -0.1789(6) 0.7726(4) 0.020(3) Uiso 1 1 d . . .
O37T O -0.1854(11) -0.3766(6) 0.6693(4) 0.023(3) Uiso 1 1 d . . .
O38 O -0.6664(10) 0.3734(6) 0.4808(4) 0.017(3) Uiso 1 1 d . . .
O38T O -0.3375(11) -0.3769(6) 0.7856(4) 0.021(3) Uiso 1 1 d . . .
O3C9 O -0.2969(9) -0.1171(6) 0.6771(3) 0.012(3) Uiso 1 1 d . . .
O39 O -0.6948(10) 0.2768(6) 0.4678(3) 0.015(3) Uiso 1 1 d . . .
O39T O -0.1615(11) -0.3262(6) 0.8984(4) 0.023(3) Uiso 1 1 d . . .
O40T O 0.0218(11) -0.1076(6) 0.8554(4) 0.022(3) Uiso 1 1 d . A .
O41T O 0.1965(11) -0.1068(6) 0.7234(4) 0.020(3) Uiso 1 1 d . . .
O4P1 O -0.3695(10) 0.2392(6) 0.5069(4) 0.016(3) Uiso 1 1 d . . .
O42T O 0.0329(10) -0.1503(6) 0.6239(4) 0.016(3) Uiso 1 1 d . . .
O4P2 O -0.4020(10) 0.1733(6) 0.6504(4) 0.015(3) Uiso 1 1 d . . .
O4C3 O -0.5734(10) 0.2603(6) 0.6722(3) 0.014(3) Uiso 1 1 d . . .
O43T O -0.3253(10) -0.1998(6) 0.6425(4) 0.018(3) Uiso 1 1 d . . .
O4P3 O -0.5244(10) 0.2755(6) 0.9274(4) 0.019(3) Uiso 1 1 d . A .
O4P4 O -0.3439(10) 0.1346(6) 0.8322(3) 0.014(3) Uiso 1 1 d . . .
O44T O -0.4804(11) -0.1996(7) 0.7606(4) 0.025(3) Uiso 1 1 d . . .
O45 O -0.3883(11) 0.1314(6) 0.4902(4) 0.021(3) Uiso 1 1 d . . .
O4P5 O -0.1065(10) -0.3101(6) 0.7919(4) 0.019(3) Uiso 1 1 d . . .
O45T O -0.2912(11) -0.1541(6) 0.8726(4) 0.022(3) Uiso 1 1 d . . .
O4P6 O -0.1927(10) -0.0864(6) 0.7372(4) 0.017(3) Uiso 1 1 d . . .
O49 O -0.6575(10) 0.1679(6) 0.4912(3) 0.015(3) Uiso 1 1 d . . .
O4C9 O -0.3868(11) -0.1157(6) 0.7434(4) 0.021(3) Uiso 1 1 d . . .
O5C3 O -0.6082(10) 0.1604(6) 0.6585(3) 0.013(3) Uiso 1 1 d . . .
O5C4 O -0.3302(10) 0.2363(6) 0.7805(4) 0.015(3) Uiso 1 1 d . . .
O56 O -0.2023(10) 0.2162(6) 0.4757(3) 0.014(3) Uiso 1 1 d . . .
O5C7 O -0.2782(10) -0.0887(6) 0.8107(4) 0.016(3) Uiso 1 1 d . . .
O6C5 O -0.1461(10) 0.1593(6) 0.8254(3) 0.014(3) Uiso 1 1 d . . .
O67 O -0.3223(10) 0.3423(6) 0.5172(4) 0.018(3) Uiso 1 1 d . . .
O7C5 O -0.1649(10) 0.0671(6) 0.8740(4) 0.017(3) Uiso 1 1 d . . .
O78 O -0.5814(10) 0.4190(6) 0.5250(3) 0.015(3) Uiso 1 1 d . . .
O8C6 O -0.3731(10) 0.0384(6) 0.8856(4) 0.018(3) Uiso 1 1 d . . .
O89 O -0.7066(10) 0.3019(6) 0.5320(4) 0.017(3) Uiso 1 1 d . . .
O9C6 O -0.5326(10) 0.1007(6) 0.8482(4) 0.018(3) Uiso 1 1 d . . .
O101 O -0.3505(10) 0.0845(6) 0.5697(4) 0.016(3) Uiso 1 1 d . . .
O105 O -0.6053(10) 0.1013(6) 0.6025(3) 0.014(3) Uiso 1 1 d . . .
O112 O -0.1455(10) 0.1500(6) 0.5834(3) 0.013(3) Uiso 1 1 d . . .
O123 O -0.2856(10) 0.2921(6) 0.5969(4) 0.016(3) Uiso 1 1 d . . .
O134 O -0.5244(9) 0.3533(5) 0.6347(3) 0.011(3) Uiso 1 1 d . . .
O145 O -0.6638(9) 0.2544(6) 0.6113(3) 0.013(3) Uiso 1 1 d . . .
O164 O -0.6096(11) 0.3865(6) 0.9369(4) 0.022(3) Uiso 1 1 d . . .
O169 O -0.4425(11) 0.4122(6) 0.9263(4) 0.022(3) Uiso 1 1 d . . .
O170 O -0.2615(11) 0.3397(7) 0.9685(4) 0.026(4) Uiso 1 1 d . . .
O171 O -0.2783(11) 0.2527(7) 1.0142(4) 0.024(3) Uiso 1 1 d . . .
O182 O -0.4808(11) 0.2230(7) 1.0258(4) 0.024(3) Uiso 1 1 d . . .
O183 O -0.6340(11) 0.2834(7) 0.9914(4) 0.025(3) Uiso 1 1 d . . .
O190 O -0.2671(11) 0.3773(6) 0.8988(4) 0.020(3) Uiso 1 1 d . . .
O194 O -0.5200(11) 0.3745(6) 0.8771(4) 0.021(3) Uiso 1 1 d . . .
O195 O -0.3496(11) 0.3426(6) 0.8455(4) 0.022(3) Uiso 1 1 d . . .
O201 O -0.1861(11) 0.2393(7) 0.9544(4) 0.024(3) Uiso 1 1 d . . .
O206 O -0.1762(10) 0.2724(6) 0.8857(4) 0.018(3) Uiso 1 1 d . . .
O212 O -0.3109(11) 0.1505(6) 1.0186(4) 0.021(3) Uiso 1 1 d . . .
O217 O -0.2072(11) 0.1346(6) 0.9590(4) 0.023(3) Uiso 1 1 d . . .
O223 O -0.5583(11) 0.1834(6) 0.9775(4) 0.020(3) Uiso 1 1 d . . .
O228 O -0.3986(10) 0.1086(6) 0.9696(4) 0.019(3) Uiso 1 1 d . . .
O234 O -0.7090(11) 0.3104(6) 0.9254(4) 0.022(3) Uiso 1 1 d . . .
O239 O -0.6395(11) 0.2033(6) 0.9142(4) 0.020(3) Uiso 1 1 d . . .
O240 O -0.6188(11) 0.3018(6) 0.8623(4) 0.020(3) Uiso 1 1 d . . .
O250 O -0.4716(10) 0.2966(6) 0.8166(4) 0.015(3) Uiso 1 1 d . . .
O256 O -0.2017(10) 0.2736(6) 0.8165(4) 0.018(3) Uiso 1 1 d . . .
O267 O -0.1438(11) 0.1631(6) 0.8959(4) 0.021(3) Uiso 1 1 d . . .
O278 O -0.2528(10) 0.0477(6) 0.9380(4) 0.020(3) Uiso 1 1 d . . .
O289 O -0.5113(10) 0.1094(6) 0.9171(4) 0.019(3) Uiso 1 1 d . . .
O290 O -0.6505(10) 0.2081(6) 0.8432(3) 0.014(3) Uiso 1 1 d . . .
O312 O 0.1931(11) -0.4514(6) 0.8093(4) 0.021(3) Uiso 1 1 d . . .
O313 O 0.0228(11) -0.4760(6) 0.8177(4) 0.022(3) Uiso 1 1 d . . .
O314 O 0.1321(10) -0.3659(6) 0.8435(4) 0.017(3) Uiso 1 1 d . . .
O319 O -0.0389(10) -0.3869(6) 0.8520(4) 0.018(3) Uiso 1 1 d . . .
O323 O 0.1078(10) -0.4759(6) 0.7558(4) 0.019(3) Uiso 1 1 d . . .
O325 O 0.2318(9) -0.3630(6) 0.7685(3) 0.012(3) Uiso 1 1 d . . .
O326 O 0.1452(10) -0.3875(6) 0.7146(3) 0.014(3) Uiso 1 1 d . . .
O337 O -0.0552(10) -0.4153(6) 0.7255(4) 0.017(3) Uiso 1 1 d . . .
O338 O -0.1411(11) -0.4168(6) 0.7879(4) 0.023(3) Uiso 1 1 d . . .
O340 O 0.0677(10) -0.2076(6) 0.8273(3) 0.013(3) Uiso 1 1 d . . .
O345 O 0.2228(11) -0.2878(6) 0.8115(4) 0.020(3) Uiso 1 1 d . . .
O349 O -0.0193(11) -0.2879(6) 0.8552(4) 0.022(3) Uiso 1 1 d . . .
O351 O 0.1598(10) -0.2062(6) 0.7557(4) 0.017(3) Uiso 1 1 d . . .
O356 O 0.1633(10) -0.2873(6) 0.7164(4) 0.016(3) Uiso 1 1 d . . .
O362 O 0.0227(10) -0.2446(6) 0.6700(3) 0.014(3) Uiso 1 1 d . . .
O367 O -0.0060(10) -0.3482(6) 0.6706(4) 0.018(3) Uiso 1 1 d . . .
O373 O -0.1719(10) -0.2714(6) 0.6807(4) 0.017(3) Uiso 1 1 d . . .
O378 O -0.2079(10) -0.3393(6) 0.7367(4) 0.017(3) Uiso 1 1 d . . .
O384 O -0.3069(10) -0.2717(6) 0.7807(4) 0.016(3) Uiso 1 1 d . . .
O389 O -0.2242(10) -0.3503(6) 0.8353(3) 0.015(3) Uiso 1 1 d . . .
O395 O -0.2039(10) -0.2460(6) 0.8410(4) 0.018(3) Uiso 1 1 d . . .
O401 O 0.0902(10) -0.1153(6) 0.7860(4) 0.018(3) Uiso 1 1 d . . .
O405 O -0.1157(10) -0.1638(6) 0.8340(3) 0.015(3) Uiso 1 1 d . . .
O410 O -0.5197(10) 0.1073(6) 0.5387(3) 0.014(3) Uiso 1 1 d . . .
O412 O 0.0630(10) -0.1619(6) 0.6980(3) 0.014(3) Uiso 1 1 d . . .
O423 O -0.1429(10) -0.1783(6) 0.6442(4) 0.016(3) Uiso 1 1 d . . .
O434 O -0.3096(10) -0.2135(6) 0.7185(3) 0.014(3) Uiso 1 1 d . . .
O445 O -0.3590(10) -0.1778(6) 0.8103(4) 0.017(3) Uiso 1 1 d . . .
O511 O -0.2404(10) 0.1370(6) 0.5276(3) 0.014(3) Uiso 1 1 d . . .
O612 O -0.2034(10) 0.2461(6) 0.5421(3) 0.015(3) Uiso 1 1 d . . .
O713 O -0.4376(10) 0.3700(6) 0.5728(3) 0.015(3) Uiso 1 1 d . . .
O814 O -0.6322(10) 0.3486(6) 0.5804(4) 0.016(3) Uiso 1 1 d . . .
O915 O -0.6796(10) 0.1946(6) 0.5600(3) 0.015(3) Uiso 1 1 d . . .
C11 C -0.5736(15) 0.0391(9) 0.7579(5) 0.015(4) Uiso 1 1 d . . .
C12 C -0.6408(17) 0.0730(10) 0.7757(6) 0.027(5) Uiso 1 1 d . A .
H12A H -0.6250 0.1039 0.7843 0.033 Uiso 1 1 calc R . .
C13 C -0.7330(17) 0.0635(10) 0.7818(6) 0.027(5) Uiso 1 1 d . . .
H13A H -0.7813 0.0881 0.7936 0.032 Uiso 1 1 calc R A .
C14 C -0.7521(17) 0.0162(10) 0.7699(6) 0.027(5) Uiso 1 1 d . A .
C15 C -0.682(2) -0.0206(13) 0.7536(8) 0.043(7) Uiso 1 1 d . . .
H15A H -0.6951 -0.0530 0.7462 0.052 Uiso 1 1 calc R A .
C16 C -0.5899(19) -0.0093(11) 0.7483(7) 0.035(6) Uiso 1 1 d . A .
H16A H -0.5393 -0.0349 0.7382 0.042 Uiso 1 1 calc R . .
N1 N -0.8473(16) 0.0070(10) 0.7758(6) 0.038(5) Uiso 1 1 d . . .
H1A H -0.8618 -0.0226 0.7691 0.045 Uiso 1 1 calc R A .
H1B H -0.8915 0.0308 0.7862 0.045 Uiso 1 1 calc R . .
C21 C -0.0586(15) 0.1143(9) 0.7252(5) 0.017(4) Uiso 1 1 d . . .
C22 C -0.0207(17) 0.1373(10) 0.7511(6) 0.024(5) Uiso 1 1 d . A .
H22A H -0.0545 0.1420 0.7729 0.029 Uiso 1 1 calc R . .
C23 C 0.0654(17) 0.1535(10) 0.7453(6) 0.025(5) Uiso 1 1 d . . .
H23A H 0.0898 0.1703 0.7628 0.030 Uiso 1 1 calc R A .
C24 C 0.1156(18) 0.1455(11) 0.7146(7) 0.032(6) Uiso 1 1 d . A .
C25 C 0.080(2) 0.1229(11) 0.6881(7) 0.037(6) Uiso 1 1 d . . .
H25A H 0.1160 0.1169 0.6669 0.044 Uiso 1 1 calc R A .
C26 C -0.011(2) 0.1087(12) 0.6931(7) 0.040(6) Uiso 1 1 d . A .
H26A H -0.0390 0.0956 0.6746 0.048 Uiso 1 1 calc R . .
N2 N 0.2021(16) 0.1627(9) 0.7079(6) 0.036(5) Uiso 1 1 d . . .
H2A H 0.2249 0.1791 0.7237 0.043 Uiso 1 1 calc R A .
H2B H 0.2338 0.1572 0.6878 0.043 Uiso 1 1 calc R . .
Na1 Na -0.6079(5) 0.4619(3) 0.45727(19) 0.0137(16) Uani 1 1 d . . .
Na2 Na -0.0593(7) 0.3707(4) 0.5138(2) 0.029(2) Uani 1 1 d . . .
Na3 Na -0.2719(6) 0.4691(4) 0.3915(2) 0.0228(19) Uani 1 1 d . . .
Na4 Na 0.3885(6) -0.2420(4) 0.6879(2) 0.026(2) Uani 1 1 d . . .
Na5 Na -0.6917(7) 0.2092(5) 0.4216(2) 0.034(2) Uani 1 1 d . . .
Na6 Na 0.5740(7) -0.4871(4) 0.7142(3) 0.032(2) Uani 1 1 d . . .
Na7 Na -0.0742(7) -0.5581(4) 0.6566(3) 0.035(2) Uani 1 1 d . . .
Na8 Na 0.4935(7) -0.3403(4) 0.7638(3) 0.033(2) Uani 1 1 d . . .
Na9 Na -0.8819(8) 0.4272(5) 0.3815(3) 0.045(3) Uani 1 1 d . . .
Na10 Na -0.0462(8) -0.6120(4) 0.7501(3) 0.038(2) Uani 1 1 d . . .
Na11 Na -0.0816(8) 0.1719(5) 0.4319(3) 0.046(3) Uani 1 1 d . . .
Na12 Na 0.0661(8) 0.2806(5) 0.8184(3) 0.042(3) Uani 1 1 d . . .
Na13 Na -0.8390(9) 0.2093(5) 1.0296(3) 0.051(3) Uani 1 1 d . . .
Na14 Na -0.3583(9) 0.1179(5) 0.3572(3) 0.050(3) Uani 1 1 d . . .
Na15 Na -0.8853(10) 0.4348(5) 0.9089(3) 0.055(3) Uani 1 1 d . . .
Na16 Na 0.3342(9) -0.2670(6) 0.8518(4) 0.064(4) Uani 1 1 d . . .
Na17 Na -0.9257(10) 0.3845(6) 0.9899(4) 0.065(4) Uani 1 1 d . . .
Na18 Na -0.3599(11) -0.0932(6) 0.9614(4) 0.064(4) Uani 1 1 d . . .
Na19 Na 0.3045(13) -0.3999(8) 0.8319(5) 0.030(4) Uani 0.50 1 d PU . .
Na20 Na 0.1907(15) -0.1365(9) 0.8792(5) 0.037(5) Uani 0.50 1 d P . .
Na21 Na 0.1284(16) -0.0791(11) 0.8891(6) 0.051(6) Uani 0.50 1 d P . .
Na22 Na -0.321(2) 0.0054(10) 0.5151(7) 0.058(7) Uani 0.50 1 d P . .
Na23 Na -0.744(2) 0.4130(11) 1.0568(8) 0.073(9) Uani 0.50 1 d P . .
Na24 Na 0.607(3) -0.4137(14) 0.8645(7) 0.061(9) Uani 0.40 1 d P . .
Na25 Na -0.065(2) 0.0442(16) 0.5078(8) 0.092(11) Uani 0.50 1 d PU . .
Na26 Na -0.575(2) -0.0759(14) 0.9039(8) 0.081(9) Uani 0.50 1 d PU . .
Na27 Na -0.427(3) 0.0098(16) 1.0219(10) 0.029(8) Uani 0.25 1 d PU . .
Na28 Na -0.870(2) 0.0895(15) 0.5446(10) 0.091(10) Uani 0.50 1 d PU . .
Na29 Na 0.089(2) 0.0273(14) 0.9640(9) 0.087(10) Uani 0.50 1 d PU . .
Na30 Na -0.283(4) 0.4684(19) 0.9716(12) 0.081(13) Uani 0.35 1 d PU . .
Na31 Na 0.1325(13) 0.3121(8) 0.6009(5) 0.062(5) Uani 0.75 1 d P . .
Na32 Na -0.5903(16) 0.2637(10) 1.1360(5) 0.082(7) Uani 0.75 1 d P . .
O1W O -0.1959(10) 0.2358(6) 0.3982(3) 0.014(3) Uiso 1 1 d . . .
O2W O 0.3791(10) 0.3459(6) 0.3422(4) 0.019(3) Uiso 1 1 d . . .
O3W O -0.1753(11) 0.3786(7) 0.5617(4) 0.025(3) Uiso 1 1 d . . .
O4W O 0.5436(11) -0.2870(6) 0.7107(4) 0.023(3) Uiso 1 1 d . . .
O5W O -0.1646(12) 0.3789(7) 0.4123(4) 0.029(4) Uiso 1 1 d . . .
O6W O -0.1987(11) 0.5468(6) 0.3948(4) 0.022(3) Uiso 1 1 d . . .
O7W O 0.3690(10) -0.3262(6) 0.6688(4) 0.019(3) Uiso 1 1 d . . .
O8W O 0.4425(12) -0.5312(7) 0.7082(4) 0.031(4) Uiso 1 1 d . . .
O9W O -0.1821(12) 0.4635(7) 0.3385(4) 0.028(4) Uiso 1 1 d . . .
O10W O -0.4012(12) 0.5331(7) 0.3635(4) 0.030(4) Uiso 1 1 d . . .
O11W O 0.2463(12) -0.1842(7) 0.6569(4) 0.028(4) Uiso 1 1 d . . .
O12W O 0.4555(13) -0.4041(7) 0.7252(5) 0.034(4) Uiso 1 1 d . . .
O13W O 0.0227(14) 0.2899(8) 0.5494(5) 0.042(5) Uiso 1 1 d . . .
O14W O 0.3868(12) -0.1548(7) 0.7061(4) 0.028(4) Uiso 1 1 d . . .
O15W O 0.6017(12) -0.4532(7) 0.6546(4) 0.028(4) Uiso 1 1 d . . .
O16W O -0.5612(12) 0.5048(7) 0.4023(4) 0.032(4) Uiso 1 1 d . . .
O17W O -0.3244(13) 0.4798(7) 0.4515(4) 0.034(4) Uiso 1 1 d . . .
O18W O 1.1850(12) -0.5574(7) 0.7089(4) 0.033(4) Uiso 1 1 d . . .
O19W O -0.1435(13) -0.6292(8) 0.6372(5) 0.036(4) Uiso 1 1 d . . .
O20W O 0.1155(14) 0.2695(8) 0.6723(5) 0.044(5) Uiso 1 1 d . . .
O21W O -0.7819(13) 0.4235(8) 0.8041(5) 0.037(4) Uiso 1 1 d . . .
O22W O 0.7116(14) -0.4518(8) 0.7274(5) 0.042(5) Uiso 1 1 d . . .
O23W O -0.0790(13) 0.2659(8) 0.6766(5) 0.036(4) Uiso 1 1 d . . .
O24W O -0.4157(14) -0.0699(8) 0.9015(5) 0.042(5) Uiso 1 1 d . A .
O25W O -0.0512(13) -0.7115(8) 0.7665(5) 0.038(4) Uiso 1 1 d . . .
O26W O 0.1944(14) 0.2181(8) 0.7935(5) 0.045(5) Uiso 1 1 d . . .
O27W O -0.7876(14) 0.4922(8) 0.3711(5) 0.043(5) Uiso 1 1 d . . .
O28W O -0.7672(13) 0.5063(8) 0.4415(5) 0.037(4) Uiso 1 1 d . . .
O29W O 0.6646(15) -0.5804(9) 0.7030(5) 0.048(5) Uiso 1 1 d . . .
O30W O 0.4647(14) -0.2787(8) 0.8112(5) 0.044(5) Uiso 1 1 d . . .
O31W O -0.0105(13) -0.4790(8) 0.6651(5) 0.038(4) Uiso 1 1 d . . .
O32W O 0.0806(15) 0.3472(9) 0.4750(5) 0.048(5) Uiso 1 1 d . . .
O33W O -0.6842(15) 0.1866(9) 1.0554(5) 0.050(5) Uiso 1 1 d . . .
O35W O 0.1102(13) -0.6448(8) 0.7788(5) 0.038(4) Uiso 1 1 d . . .
O36W O 0.0472(15) -0.6176(9) 0.6953(5) 0.050(5) Uiso 1 1 d . . .
O37W O -0.1643(15) -0.5543(9) 0.7109(6) 0.052(5) Uiso 1 1 d . . .
O38W O -0.7594(14) 0.2844(8) 0.7254(5) 0.041(5) Uiso 1 1 d . . .
O39W O -0.8262(15) 0.3060(9) 1.0269(5) 0.048(5) Uiso 1 1 d . A .
O40W O -0.8008(17) 0.4272(10) 0.9621(6) 0.058(6) Uiso 1 1 d . . .
O41W O -0.5742(16) 0.4143(10) 0.7922(6) 0.057(6) Uiso 1 1 d . . .
O42W O -0.9751(17) 0.2261(10) 0.9936(6) 0.059(6) Uiso 1 1 d . . .
O43W O 0.1597(16) 0.2699(10) 0.8713(6) 0.056(6) Uiso 1 1 d . . .
O44W O -0.0555(16) 0.3460(10) 0.8428(6) 0.056(6) Uiso 1 1 d . . .
O45W O -0.6832(18) 0.1099(11) 0.4250(7) 0.069(7) Uiso 1 1 d . . .
O46W O -0.7761(16) 0.0483(9) 0.3915(6) 0.055(6) Uiso 1 1 d . . .
O47W O 0.2672(17) -0.1756(10) 0.8257(6) 0.058(6) Uiso 1 1 d . . .
O48W O -0.8534(17) 0.2422(10) 0.4098(6) 0.063(6) Uiso 1 1 d . . .
O49W O -0.1330(16) 0.4540(9) 0.4797(6) 0.055(6) Uiso 1 1 d . . .
O50W O -0.9286(17) 0.2062(10) 1.0849(6) 0.062(6) Uiso 1 1 d . . .
O51W O -0.5138(17) 0.0949(10) 0.3691(6) 0.059(6) Uiso 1 1 d . . .
O52W O -0.2326(16) 0.0454(9) 0.3403(6) 0.055(6) Uiso 1 1 d . . .
O53W O -0.9912(17) 0.4310(10) 0.8642(6) 0.060(6) Uiso 1 1 d . . .
O54W O -0.9081(16) 0.3448(9) 0.9341(6) 0.053(5) Uiso 1 1 d . . .
O55W O 0.4537(18) -0.4056(11) 0.8106(6) 0.066(6) Uiso 1 1 d . . .
O56W O -0.183(2) -0.6001(12) 0.7916(7) 0.078(8) Uiso 1 1 d . . .
O57W O -0.3672(18) -0.0827(11) 1.0214(6) 0.066(6) Uiso 1 1 d . . .
O58W O -0.9400(19) 0.4283(11) 1.0432(7) 0.046(6) Uiso 0.75 1 d P A .
O59W O -1.022(2) 0.4596(12) 0.9512(7) 0.049(7) Uiso 0.75 1 d P . .
O60W O 0.5557(17) -0.5157(10) 0.7769(6) 0.064(6) Uiso 1 1 d . . .
O61W O 0.0039(19) 0.2251(11) 0.4591(7) 0.044(6) Uiso 0.75 1 d P . .
O62W O -0.966(2) 0.3585(13) 0.4023(8) 0.058(8) Uiso 0.75 1 d P . .
O63W O -1.056(2) 0.3374(12) 1.0024(7) 0.076(7) Uiso 1 1 d . A .
O64W O -0.190(2) -0.1063(14) 0.9617(8) 0.064(8) Uiso 0.75 1 d P . .
O65W O -0.786(2) -0.0554(13) 0.8424(8) 0.057(8) Uiso 0.75 1 d P . .
O66W O -0.335(2) 0.0703(12) 0.4164(8) 0.053(7) Uiso 0.75 1 d P . .
O67W O 0.345(2) -0.2184(15) 0.9019(9) 0.070(9) Uiso 0.75 1 d P . .
O68W O 0.131(3) -0.1952(17) 0.9182(10) 0.043(9) Uiso 0.50 1 d P A .
O69W O 0.031(2) -0.5797(15) 0.6086(9) 0.032(8) Uiso 0.50 1 d P . .
O70W O -0.251(3) 0.0792(17) 1.0790(10) 0.045(10) Uiso 0.50 1 d P . .
O71W O 0.031(3) 0.0881(15) 0.4537(9) 0.075(10) Uiso 0.75 1 d P . .
O72W O 0.366(3) -0.495(2) 0.8509(12) 0.059(12) Uiso 0.50 1 d P . .
O73W O 0.423(3) -0.3515(19) 0.8883(11) 0.055(11) Uiso 0.50 1 d P . .
O74W O 0.029(3) 0.4179(18) 0.5478(11) 0.051(10) Uiso 0.50 1 d P . .
O75W O -0.0703(17) 0.0384(10) 0.3817(6) 0.059(6) Uiso 1 1 d . . .
O76W O 0.0622(16) 0.0254(10) 0.8700(6) 0.058(6) Uiso 1 1 d . A .
O77W O -0.3211(18) -0.0405(11) 0.3350(6) 0.039(6) Uiso 0.75 1 d P . .
O78W O -0.8691(16) 0.1179(9) 0.8518(6) 0.055(6) Uiso 1 1 d . . .
O79W O -0.4664(17) 0.3326(10) 0.7186(6) 0.037(6) Uiso 0.75 1 d P . .
O80W O -0.1916(16) 0.3971(10) 1.0833(6) 0.032(5) Uiso 0.75 1 d P . .
O81W O -0.6563(17) 0.3617(10) 0.7285(6) 0.062(6) Uiso 1 1 d . . .
O82W O -0.422(2) -0.0106(13) 0.4717(8) 0.056(7) Uiso 0.75 1 d P . .
O83W O -0.249(2) -0.4992(14) 0.8136(8) 0.064(8) Uiso 0.75 1 d P . .
O84W O -0.307(2) 0.5216(12) 0.9149(7) 0.019(6) Uiso 0.50 1 d P . .
O85W O 0.602(2) -0.4652(14) 0.8191(9) 0.031(8) Uiso 0.50 1 d P . .
O86W O -0.017(2) 0.1493(14) 0.5213(9) 0.030(7) Uiso 0.50 1 d P . .
O87W O -0.920(2) 0.1434(13) 0.5903(8) 0.058(8) Uiso 0.75 1 d P . .
O88W O -0.632(2) -0.0069(14) 0.8580(9) 0.030(7) Uiso 0.50 1 d P A .
O89W O 0.484(3) -0.4260(15) 0.9294(9) 0.034(8) Uiso 0.50 1 d P . .
O90W O 0.676(2) -0.3548(13) 0.8919(8) 0.024(7) Uiso 0.50 1 d P . .
O91W O -0.942(3) 0.1982(15) 0.9241(9) 0.073(10) Uiso 0.75 1 d P . .
O92W O -0.289(3) -0.054(2) 0.4404(12) 0.062(12) Uiso 0.50 1 d P . .
O93W O 0.072(4) 0.007(2) 0.5455(13) 0.070(14) Uiso 0.50 1 d P . .
O94W O 0.192(4) 0.098(2) 0.4842(14) 0.072(14) Uiso 0.50 1 d P . .
O95W O -0.350(4) -0.001(3) 1.0638(16) 0.025(14) Uiso 0.25 1 d P . .
O96W O 0.474(5) -0.157(3) 0.8777(17) 0.029(15) Uiso 0.25 1 d P . .
O97W O -0.173(3) -0.0541(16) 0.8875(10) 0.042(9) Uiso 0.50 1 d P . .
O98W O -0.042(3) 0.3493(18) 1.0706(11) 0.052(11) Uiso 0.50 1 d P . .
O99W O -0.902(3) 0.4591(18) 0.4761(11) 0.049(10) Uiso 0.50 1 d P . .
O1W1 O 0.544(3) -0.4492(17) 0.9428(10) 0.044(9) Uiso 0.50 1 d P . .
O1W2 O -0.174(3) 0.4626(19) 0.8921(11) 0.053(11) Uiso 0.50 1 d P . .
O1W3 O 0.219(3) -0.0213(19) 0.9868(11) 0.054(11) Uiso 0.50 1 d P . .
O1W4 O -0.343(4) 0.442(2) 1.0982(13) 0.070(14) Uiso 0.50 1 d P . .
O1W5 O -0.222(4) 0.471(2) 1.0270(15) 0.018(12) Uiso 0.25 1 d P . .
O1W6 O 0.164(4) 0.099(3) 0.9467(16) 0.023(13) Uiso 0.25 1 d P . .

loop_
_atom_site_aniso_label
_atom_site_aniso_U_11
_atom_site_aniso_U_22
_atom_site_aniso_U_33
_atom_site_aniso_U_23
_atom_site_aniso_U_13
_atom_site_aniso_U_12
W1 0.0142(4) 0.0144(4) 0.0127(4) -0.0011(3) -0.0011(3) -0.0054(3)
W2 0.0111(4) 0.0123(4) 0.0123(4) 0.0004(3) -0.0012(3) -0.0037(3)
W3 0.0109(4) 0.0155(4) 0.0130(4) -0.0002(3) -0.0018(3) -0.0046(3)
W4 0.0140(4) 0.0129(4) 0.0132(4) -0.0013(3) -0.0006(3) -0.0052(3)
W5 0.0132(4) 0.0127(4) 0.0123(4) -0.0007(3) 0.0005(3) -0.0039(3)
W6 0.0098(4) 0.0131(4) 0.0132(4) 0.0000(3) -0.0004(3) -0.0047(3)
W7 0.0114(4) 0.0112(4) 0.0122(4) 0.0001(3) -0.0010(3) -0.0038(3)
W8 0.0100(4) 0.0126(4) 0.0133(4) -0.0002(3) -0.0005(3) -0.0022(3)
W9 0.0103(4) 0.0160(4) 0.0139(4) -0.0003(3) -0.0014(3) -0.0052(3)
W10 0.0140(4) 0.0118(4) 0.0126(4) -0.0010(3) -0.0006(3) -0.0050(3)
W11 0.0123(4) 0.0121(4) 0.0127(4) -0.0003(3) -0.0001(3) -0.0030(3)
W12 0.0090(4) 0.0145(4) 0.0135(4) -0.0001(3) -0.0008(3) -0.0035(3)
W13 0.0115(4) 0.0110(4) 0.0130(4) 0.0000(3) -0.0016(3) -0.0041(3)
W14 0.0097(4) 0.0115(4) 0.0132(4) -0.0003(3) -0.0007(3) -0.0022(3)
W15 0.0105(4) 0.0128(4) 0.0137(4) -0.0001(3) -0.0002(3) -0.0050(3)
W16 0.0207(5) 0.0136(7) 0.0208(5) -0.0094(4) 0.0001(4) -0.0026(5)
W17 0.0163(5) 0.0249(7) 0.0168(5) -0.0087(4) -0.0010(4) -0.0053(4)
W18 0.0155(5) 0.0236(7) 0.0134(4) -0.0061(4) 0.0007(3) -0.0036(4)
W19 0.0158(9) 0.0114(7) 0.0164(5) -0.0051(5) 0.0014(5) -0.0038(6)
W20 0.0112(5) 0.0167(6) 0.0174(5) -0.0078(4) 0.0005(4) -0.0053(4)
W21 0.0122(5) 0.0199(6) 0.0123(5) -0.0045(5) -0.0025(3) -0.0016(5)
W22 0.0152(5) 0.0156(6) 0.0103(4) -0.0015(4) 0.0002(3) -0.0025(5)
W23 0.0112(5) 0.0163(6) 0.0117(5) -0.0038(5) 0.0014(4) -0.0043(5)
W24 0.0114(5) 0.0106(7) 0.0131(5) -0.0041(5) -0.0011(4) 0.0003(6)
W25 0.0100(11) 0.0085(10) 0.0123(5) -0.0027(6) 0.0027(6) -0.0023(8)
W26 0.0077(5) 0.0141(6) 0.0144(5) -0.0065(5) 0.0017(4) -0.0037(4)
W27 0.0115(5) 0.0136(7) 0.0122(5) -0.0035(5) -0.0024(4) 0.0009(5)
W28 0.0165(6) 0.0096(7) 0.0110(6) -0.0004(4) 0.0000(5) -0.0021(5)
W29 0.0095(5) 0.0111(7) 0.0117(7) -0.0030(5) 0.0017(5) -0.0037(5)
W30 0.0082(6) 0.0092(8) 0.0096(6) -0.0030(5) -0.0003(4) -0.0007(6)
W16A 0.0207(5) 0.0136(7) 0.0208(5) -0.0094(4) 0.0001(4) -0.0026(5)
W17A 0.073(13) 0.049(14) 0.111(17) -0.012(12) -0.040(12) -0.029(11)
W18A 0.070(12) 0.033(11) 0.098(15) -0.013(10) -0.026(10) -0.020(9)
W19A 0.016(11) 0.09(2) 0.061(15) 0.010(17) -0.010(9) -0.016(16)
W20A 0.039(6) 0.043(6) 0.043(6) -0.005(3) -0.001(3) -0.012(3)
W21A 0.043(10) 0.049(12) 0.064(11) -0.001(10) -0.033(8) -0.020(10)
W22A 0.030(8) 0.045(11) 0.056(10) 0.010(9) -0.019(7) -0.017(9)
W23A 0.041(12) 0.080(18) 0.056(12) -0.001(12) -0.010(9) -0.043(14)
W24A 0.038(12) 0.045(15) 0.090(17) 0.025(13) -0.025(10) -0.018(12)
W25A 0.013(10) 0.029(18) 0.053(16) 0.006(11) 0.007(8) 0.009(10)
W26A 0.031(6) 0.034(6) 0.033(6) -0.005(3) -0.003(3) -0.007(3)
W27A 0.041(12) 0.051(15) 0.059(14) -0.001(10) -0.027(10) -0.019(11)
W28A 0.037(11) 0.059(16) 0.039(12) -0.006(9) -0.007(8) -0.027(11)
W29A 0.041(17) 0.07(2) 0.046(16) 0.001(12) -0.018(12) -0.039(16)
W30A 0.031(15) 0.05(2) 0.050(18) 0.004(12) -0.020(12) -0.016(15)
W31 0.0207(5) 0.0150(4) 0.0181(4) 0.0017(3) -0.0020(3) -0.0003(3)
W32 0.0142(4) 0.0122(4) 0.0188(4) -0.0007(3) -0.0012(3) -0.0020(3)
W33 0.0159(4) 0.0120(4) 0.0222(4) 0.0008(3) 0.0005(3) -0.0036(3)
W34 0.0190(4) 0.0144(4) 0.0147(4) -0.0006(3) -0.0038(3) -0.0004(3)
W35 0.0109(4) 0.0124(4) 0.0172(4) -0.0006(3) -0.0025(3) -0.0025(3)
W36 0.0101(4) 0.0124(4) 0.0145(4) -0.0013(3) -0.0009(3) -0.0027(3)
W37 0.0121(4) 0.0118(4) 0.0165(4) -0.0015(3) -0.0014(3) -0.0039(3)
W38 0.0133(4) 0.0138(4) 0.0185(4) 0.0009(3) 0.0015(3) -0.0044(3)
W39 0.0195(4) 0.0153(4) 0.0146(4) 0.0012(3) 0.0005(3) -0.0001(3)
W40 0.0145(4) 0.0135(4) 0.0151(4) -0.0020(3) -0.0026(3) -0.0015(3)
W41 0.0096(4) 0.0125(4) 0.0170(4) -0.0007(3) -0.0024(3) -0.0029(3)
W42 0.0091(4) 0.0121(4) 0.0130(4) -0.0003(3) -0.0003(3) -0.0027(3)
W43 0.0098(4) 0.0119(4) 0.0136(4) -0.0006(3) -0.0013(3) -0.0033(3)
W44 0.0102(4) 0.0139(4) 0.0157(4) 0.0012(3) 0.0002(3) -0.0039(3)
W45 0.0147(4) 0.0130(4) 0.0134(4) 0.0003(3) 0.0006(3) -0.0016(3)
P1 0.004(2) 0.005(2) 0.009(2) -0.0012(17) -0.0014(17) -0.0011(18)
P2 0.003(2) 0.004(2) 0.012(2) -0.0013(17) 0.0018(17) 0.0000(17)
P3 0.002(2) 0.005(2) 0.011(2) -0.0002(17) -0.0014(17) -0.0007(18)
P4 0.003(2) 0.006(2) 0.008(2) 0.0011(17) -0.0003(17) -0.0025(18)
P5 0.010(2) 0.009(2) 0.008(2) -0.0017(18) 0.0007(18) -0.0029(19)
P6 0.005(2) 0.010(2) 0.006(2) -0.0003(18) 0.0014(17) -0.0032(18)
As1 0.0103(10) 0.0114(10) 0.0145(9) -0.0004(8) -0.0004(7) -0.0036(8)
As2 0.0098(10) 0.0116(10) 0.0137(9) 0.0003(8) -0.0002(7) -0.0025(8)
Co1 0.0117(13) 0.0115(13) 0.0158(13) -0.0007(10) 0.0005(10) -0.0035(11)
Co2 0.0116(13) 0.0146(14) 0.0125(12) -0.0001(10) -0.0003(10) -0.0030(11)
Co3 0.0124(13) 0.0160(14) 0.0121(12) -0.0012(10) -0.0005(10) -0.0054(11)
Co4 0.0112(13) 0.0132(13) 0.0132(12) -0.0005(10) -0.0015(10) -0.0028(11)
Co5 0.0121(14) 0.0152(14) 0.0158(13) -0.0013(11) -0.0013(10) -0.0020(11)
Co6 0.0118(13) 0.0141(14) 0.0147(13) 0.0002(11) -0.0009(10) -0.0029(11)
Co7 0.0123(13) 0.0126(14) 0.0164(13) 0.0004(11) -0.0019(10) -0.0017(11)
Co8 0.0109(13) 0.0106(13) 0.0177(13) -0.0017(10) -0.0004(10) -0.0020(11)
Co9 0.0129(14) 0.0117(13) 0.0152(13) -0.0004(10) 0.0008(10) -0.0033(11)
Na1 0.012(4) 0.014(4) 0.015(4) 0.000(3) -0.003(3) -0.005(3)
Na2 0.026(5) 0.030(5) 0.031(5) -0.007(4) 0.004(4) -0.007(4)
Na3 0.023(5) 0.017(4) 0.024(4) 0.001(3) 0.006(4) -0.001(4)
Na4 0.026(5) 0.027(5) 0.023(4) -0.006(4) -0.004(4) 0.001(4)
Na5 0.029(5) 0.050(7) 0.029(5) -0.008(5) -0.003(4) -0.021(5)
Na6 0.032(5) 0.033(6) 0.032(5) -0.001(4) 0.001(4) -0.014(4)
Na7 0.033(6) 0.037(6) 0.037(5) -0.001(4) -0.003(4) -0.012(5)
Na8 0.026(5) 0.037(6) 0.034(5) 0.000(4) -0.007(4) -0.007(4)
Na9 0.040(6) 0.046(7) 0.049(7) -0.008(5) 0.006(5) -0.010(5)
Na10 0.037(6) 0.036(6) 0.043(6) 0.000(5) -0.002(5) -0.016(5)
Na11 0.036(6) 0.067(8) 0.030(5) 0.002(5) 0.005(5) -0.004(6)
Na12 0.036(6) 0.036(6) 0.059(7) -0.008(5) 0.009(5) -0.020(5)
Na13 0.048(7) 0.044(7) 0.058(7) -0.002(6) 0.004(6) -0.009(6)
Na14 0.048(7) 0.032(6) 0.066(8) 0.000(6) -0.011(6) -0.002(5)
Na15 0.065(8) 0.052(8) 0.048(7) -0.004(6) -0.003(6) -0.011(6)
Na16 0.040(7) 0.058(9) 0.091(10) -0.004(7) -0.006(7) -0.006(6)
Na17 0.068(9) 0.064(9) 0.067(9) -0.007(7) 0.001(7) -0.025(7)
Na18 0.072(9) 0.061(9) 0.057(8) -0.015(7) 0.005(7) -0.011(7)
Na19 0.018(9) 0.022(9) 0.042(10) -0.014(8) -0.005(8) 0.015(7)
Na20 0.036(12) 0.042(13) 0.028(10) 0.011(9) -0.010(9) -0.006(10)
Na21 0.039(13) 0.066(17) 0.042(13) -0.017(12) -0.014(10) 0.007(12)
Na22 0.071(18) 0.040(14) 0.063(16) -0.010(12) -0.011(13) -0.006(13)
Na23 0.09(2) 0.043(16) 0.078(19) -0.020(14) 0.024(16) 0.011(15)
Na24 0.09(3) 0.06(2) 0.014(12) -0.003(12) 0.012(14) 0.000(18)
Na25 0.077(18) 0.11(2) 0.069(17) 0.025(15) 0.024(14) 0.002(16)
Na26 0.070(17) 0.093(19) 0.065(15) 0.043(14) 0.008(13) -0.024(15)
Na27 0.029(9) 0.027(9) 0.029(9) -0.004(3) 0.002(3) -0.007(3)
Na28 0.079(18) 0.09(2) 0.12(2) -0.017(17) -0.034(16) -0.030(16)
Na29 0.074(17) 0.080(19) 0.101(19) 0.008(16) -0.052(15) -0.012(15)
Na30 0.12(3) 0.06(2) 0.07(2) 0.014(17) -0.024(19) -0.05(2)
Na31 0.047(10) 0.057(11) 0.082(13) -0.013(10) -0.004(9) -0.007(9)
Na32 0.085(15) 0.112(18) 0.057(11) 0.019(11) -0.004(10) -0.054(14)

loop_
_atom_type_symbol
_atom_type_description
_atom_type_scat_dispersion_real
_atom_type_scat_dispersion_imag
_atom_type_scat_source
C C 0.0033 0.0016 'International Tables Vol C Tables 4.2.6.8 and 6.1.1.4'
H H 0.0000 0.0000 'International Tables Vol C Tables 4.2.6.8 and 6.1.1.4'
N N 0.0061 0.0033 'International Tables Vol C Tables 4.2.6.8 and 6.1.1.4'
O O 0.0106 0.0060 'International Tables Vol C Tables 4.2.6.8 and 6.1.1.4'
Na Na 0.0362 0.0249 'International Tables Vol C Tables 4.2.6.8 and 6.1.1.4'
P P 0.1023 0.0942 'International Tables Vol C Tables 4.2.6.8 and 6.1.1.4'
Co Co 0.3494 0.9721 'International Tables Vol C Tables 4.2.6.8 and 6.1.1.4'
W W -0.8490 6.8722 'International Tables Vol C Tables 4.2.6.8 and 6.1.1.4'
As As 0.0499 2.0058 'International Tables Vol C Tables 4.2.6.8 and 6.1.1.4'

loop_
_geom_angle_atom_site_label_1
_geom_angle_atom_site_label_2
_geom_angle_atom_site_label_3
_geom_angle
_geom_angle_site_symmetry_1
_geom_angle_site_symmetry_3
O1T W1 O14 103.3(6) . .
O1T W1 O15 102.9(6) . .
O14 W1 O15 89.7(6) . .
O1T W1 O13 101.3(6) . .
O14 W1 O13 89.1(6) . .
O15 W1 O13 155.3(5) . .
O1T W1 O12 98.3(6) . .
O14 W1 O12 158.3(6) . .
O15 W1 O12 86.9(6) . .
O13 W1 O12 85.2(6) . .
O1T W1 O1P1 169.5(6) . .
O14 W1 O1P1 85.7(5) . .
O15 W1 O1P1 82.2(5) . .
O13 W1 O1P1 73.2(5) . .
O12 W1 O1P1 72.6(5) . .
O1T W1 Na5 90.8(5) . .
O14 W1 Na5 46.2(5) . .
O15 W1 Na5 135.8(4) . .
O13 W1 Na5 47.7(4) . .
O12 W1 Na5 132.9(5) . .
O1P1 W1 Na5 91.8(4) . .
O2T W2 O26 102.1(6) . .
O2T W2 O27 103.2(6) . .
O26 W2 O27 88.4(5) . .
O2T W2 O12 98.5(6) . .
O26 W2 O12 89.0(6) . .
O27 W2 O12 158.2(6) . .
O2T W2 O23 101.6(6) . .
O26 W2 O23 156.2(5) . .
O27 W2 O23 87.9(5) . .
O12 W2 O23 85.9(5) . .
O2T W2 O1P1 169.3(5) . .
O26 W2 O1P1 83.8(5) . .
O27 W2 O1P1 85.7(5) . .
O12 W2 O1P1 72.5(5) . .
O23 W2 O1P1 72.6(5) . .
O2T W2 Na1 91.0(5) . .
O26 W2 Na1 132.6(4) . .
O27 W2 Na1 44.2(4) . .
O12 W2 Na1 134.2(4) . .
O23 W2 Na1 48.4(4) . .
O1P1 W2 Na1 91.4(3) . .
O3T W3 O39 102.4(6) . .
O3T W3 O38 103.0(6) . .
O39 W3 O38 89.8(6) . .
O3T W3 O23 100.4(6) . .
O39 W3 O23 156.9(6) . .
O38 W3 O23 88.8(5) . .
O3T W3 O13 98.7(6) . .
O39 W3 O13 87.5(6) . .
O38 W3 O13 158.2(6) . .
O23 W3 O13 85.3(5) . .
O3T W3 O1P1 168.6(6) . .
O39 W3 O1P1 84.2(5) . .
O38 W3 O1P1 86.2(5) . .
O23 W3 O1P1 72.7(5) . .
O13 W3 O1P1 72.0(5) . .
O3T W3 Na1 92.0(5) . .
O39 W3 Na1 135.7(4) . .
O38 W3 Na1 45.9(4) . .
O23 W3 Na1 46.6(4) . .
O13 W3 Na1 131.9(4) . .
O1P1 W3 Na1 89.6(3) . .
O3T W3 Na5 88.9(5) . .
O39 W3 Na5 46.3(4) . .
O38 W3 Na5 136.1(5) . .
O23 W3 Na5 130.9(4) . .
O13 W3 Na5 45.6(4) . .
O1P1 W3 Na5 89.0(4) . .
Na1 W3 Na5 177.4(2) . .
O4T W4 O410 100.1(7) . .
O4T W4 O45 101.1(7) . .
O410 W4 O45 92.7(6) . .
O4T W4 O49 98.7(7) . .
O410 W4 O49 94.8(6) . .
O45 W4 O49 157.3(6) . .
O4T W4 O14 94.7(6) . .
O410 W4 O14 165.1(6) . .
O45 W4 O14 83.2(6) . .
O49 W4 O14 84.1(6) . .
O4T W4 O3P1 172.2(6) . .
O410 W4 O3P1 83.9(5) . .
O45 W4 O3P1 85.3(6) . .
O49 W4 O3P1 74.2(5) . .
O14 W4 O3P1 81.5(5) . .
O4T W4 Na5 85.8(5) . .
O410 W4 Na5 141.0(5) . .
O45 W4 Na5 124.2(5) . .
O49 W4 Na5 46.4(4) . .
O14 W4 Na5 40.9(4) . .
O3P1 W4 Na5 86.9(4) . .
O5T W5 O511 101.9(6) . .
O5T W5 O56 96.9(6) . .
O511 W5 O56 94.3(6) . .
O5T W5 O45 101.9(7) . .
O511 W5 O45 90.1(6) . .
O56 W5 O45 159.3(6) . .
O5T W5 O15 94.5(6) . .
O511 W5 O15 163.5(6) . .
O56 W5 O15 85.5(6) . .
O45 W5 O15 84.5(6) . .
O5T W5 O4P1 170.3(6) . .
O511 W5 O4P1 83.6(5) . .
O56 W5 O4P1 74.5(5) . .
O45 W5 O4P1 86.0(6) . .
O15 W5 O4P1 80.5(5) . .
O5T W5 Na11 49.7(5) . .
O511 W5 Na11 108.8(5) . .
O56 W5 Na11 47.9(5) . .
O45 W5 Na11 147.8(5) . .
O15 W5 Na11 83.3(4) . .
O4P1 W5 Na11 121.1(4) . .
O6T W6 O612 102.5(6) . .
O6T W6 O67 102.3(6) . .
O612 W6 O67 92.8(6) . .
O6T W6 O56 98.6(6) . .
O612 W6 O56 92.8(6) . .
O67 W6 O56 156.6(6) . .
O6T W6 O26 94.2(6) . .
O612 W6 O26 163.3(6) . .
O67 W6 O26 83.5(6) . .
O56 W6 O26 84.6(5) . .
O6T W6 O4P1 170.3(5) . .
O612 W6 O4P1 83.4(5) . .
O67 W6 O4P1 84.9(6) . .
O56 W6 O4P1 73.2(5) . .
O26 W6 O4P1 80.1(5) . .
O7T W7 O713 101.4(6) . .
O7T W7 O67 102.2(6) . .
O713 W7 O67 92.4(6) . .
O7T W7 O78 99.4(6) . .
O713 W7 O78 94.0(6) . .
O67 W7 O78 155.7(6) . .
O7T W7 O27 95.0(6) . .
O713 W7 O27 163.5(6) . .
O67 W7 O27 81.8(6) . .
O78 W7 O27 85.5(5) . .
O7T W7 O2P1 171.4(6) . .
O713 W7 O2P1 83.0(5) . .
O67 W7 O2P1 84.8(5) . .
O78 W7 O2P1 72.8(5) . .
O27 W7 O2P1 81.0(5) . .
O7T W7 Na1 84.8(5) . .
O713 W7 Na1 141.4(5) . .
O67 W7 Na1 123.8(4) . .
O78 W7 Na1 47.5(4) . .
O27 W7 Na1 42.1(4) . .
O2P1 W7 Na1 87.2(4) . .
O8T W8 O814 100.9(6) . .
O8T W8 O89 102.6(6) . .
O814 W8 O89 93.7(6) . .
O8T W8 O78 97.5(6) . .
O814 W8 O78 94.2(6) . .
O89 W8 O78 156.5(6) . .
O8T W8 O38 95.0(6) . .
O814 W8 O38 164.0(6) . .
O89 W8 O38 83.2(6) . .
O78 W8 O38 83.2(6) . .
O8T W8 O2P1 170.1(6) . .
O814 W8 O2P1 83.7(5) . .
O89 W8 O2P1 85.7(5) . .
O78 W8 O2P1 73.3(5) . .
O38 W8 O2P1 80.5(5) . .
O8T W8 Na1 86.6(5) . .
O814 W8 Na1 138.0(5) . .
O89 W8 Na1 125.2(4) . .
O78 W8 Na1 43.8(4) . .
O38 W8 Na1 42.0(4) . .
O2P1 W8 Na1 84.2(3) . .
O9T W9 O915 102.7(7) . .
O9T W9 O89 101.9(7) . .
O915 W9 O89 92.4(6) . .
O9T W9 O49 97.5(6) . .
O915 W9 O49 95.0(6) . .
O89 W9 O49 157.2(6) . .
O9T W9 O39 93.9(6) . .
O915 W9 O39 163.4(6) . .
O89 W9 O39 82.5(6) . .
O49 W9 O39 84.3(6) . .
O9T W9 O3P1 170.1(6) . .
O915 W9 O3P1 83.2(5) . .
O89 W9 O3P1 85.6(5) . .
O49 W9 O3P1 73.9(5) . .
O39 W9 O3P1 80.6(5) . .
O9T W9 Na5 84.3(5) . .
O915 W9 Na5 140.4(5) . .
O89 W9 Na5 124.6(4) . .
O49 W9 Na5 45.5(4) . .
O39 W9 Na5 42.1(4) . .
O3P1 W9 Na5 86.1(4) . .
O10T W10 O0C1 101.2(7) . .
O10T W10 O101 102.3(7) . .
O0C1 W10 O101 93.8(6) . .
O10T W10 O105 98.9(6) . .
O0C1 W10 O105 95.6(6) . .
O101 W10 O105 154.7(6) . .
O10T W10 O410 90.4(6) . .
O0C1 W10 O410 168.3(6) . .
O101 W10 O410 82.2(5) . .
O105 W10 O410 83.9(5) . .
O10T W10 O1P2 170.1(6) . .
O0C1 W10 O1P2 85.7(6) . .
O101 W10 O1P2 84.2(5) . .
O105 W10 O1P2 73.1(5) . .
O410 W10 O1P2 83.0(5) . .
O11T W11 O1C1 100.1(7) . .
O11T W11 O101 101.4(6) . .
O1C1 W11 O101 93.5(6) . .
O11T W11 O112 100.1(6) . .
O1C1 W11 O112 95.0(6) . .
O101 W11 O112 155.0(6) . .
O11T W11 O511 92.2(6) . .
O1C1 W11 O511 167.7(6) . .
O101 W11 O511 83.2(5) . .
O112 W11 O511 83.4(5) . .
O11T W11 O2P2 171.9(6) . .
O1C1 W11 O2P2 84.9(6) . .
O101 W11 O2P2 84.4(5) . .
O112 W11 O2P2 73.0(5) . .
O511 W11 O2P2 82.9(5) . .
O12T W12 O2C2 100.5(6) . .
O12T W12 O112 99.0(6) . .
O2C2 W12 O112 98.9(6) . .
O12T W12 O123 102.7(6) . .
O2C2 W12 O123 92.4(6) . .
O112 W12 O123 153.2(6) . .
O12T W12 O612 91.6(6) . .
O2C2 W12 O612 167.4(6) . .
O112 W12 O612 82.4(5) . .
O123 W12 O612 81.5(6) . .
O12T W12 O2P2 170.7(6) . .
O2C2 W12 O2P2 85.4(5) . .
O112 W12 O2P2 72.9(5) . .
O123 W12 O2P2 84.0(5) . .
O612 W12 O2P2 83.0(5) . .
O13T W13 O3C2 100.3(6) . .
O13T W13 O123 102.6(6) . .
O3C2 W13 O123 94.8(6) . .
O13T W13 O134 100.1(6) . .
O3C2 W13 O134 94.0(6) . .
O123 W13 O134 153.7(6) . .
O13T W13 O713 92.2(6) . .
O3C2 W13 O713 167.4(6) . .
O123 W13 O713 83.6(6) . .
O134 W13 O713 82.4(5) . .
O13T W13 O3P2 171.9(6) . .
O3C2 W13 O3P2 84.3(5) . .
O123 W13 O3P2 83.5(5) . .
O134 W13 O3P2 72.8(5) . .
O713 W13 O3P2 83.1(5) . .
O14T W14 O4C3 102.2(6) . .
O14T W14 O145 102.6(6) . .
O4C3 W14 O145 95.6(6) . .
O14T W14 O134 98.7(6) . .
O4C3 W14 O134 97.0(6) . .
O145 W14 O134 152.3(5) . .
O14T W14 O814 91.4(6) . .
O4C3 W14 O814 166.4(6) . .
O145 W14 O814 80.1(5) . .
O134 W14 O814 81.9(5) . .
O14T W14 O3P2 169.5(6) . .
O4C3 W14 O3P2 85.1(5) . .
O145 W14 O3P2 84.0(5) . .
O134 W14 O3P2 72.7(5) . .
O814 W14 O3P2 81.6(5) . .
O15T W15 O5C3 101.0(6) . .
O15T W15 O145 101.2(6) . .
O5C3 W15 O145 95.1(6) . .
O15T W15 O105 100.0(6) . .
O5C3 W15 O105 95.1(6) . .
O145 W15 O105 154.2(5) . .
O15T W15 O915 92.2(6) . .
O5C3 W15 O915 166.7(6) . .
O145 W15 O915 82.7(5) . .
O105 W15 O915 82.0(5) . .
O15T W15 O1P2 170.2(6) . .
O5C3 W15 O1P2 85.6(5) . .
O145 W15 O1P2 85.3(5) . .
O105 W15 O1P2 72.0(5) . .
O915 W15 O1P2 81.2(5) . .
O16T W16 O169 102.5(7) . .
O16T W16 O164 102.5(7) . .
O169 W16 O164 89.1(6) . .
O16T W16 O167 101.9(8) . .
O169 W16 O167 89.9(7) . .
O164 W16 O167 155.2(7) . .
O16T W16 O186 113.8(12) . .
O169 W16 O186 137.1(11) . .
O164 W16 O186 62.1(11) . .
O167 W16 O186 103.5(11) . .
O16T W16 O176 113.3(12) . .
O169 W16 O176 61.6(11) . .
O164 W16 O176 137.2(11) . .
O167 W16 O176 29.3(10) . .
O186 W16 O176 118.4(14) . .
O16T W16 O168 100.5(7) . .
O169 W16 O168 156.9(7) . .
O164 W16 O168 87.2(7) . .
O167 W16 O168 84.1(7) . .
O186 W16 O168 27.0(10) . .
O176 W16 O168 107.5(11) . .
O16T W16 O1P3 171.1(6) . .
O169 W16 O1P3 84.4(6) . .
O164 W16 O1P3 83.0(6) . .
O167 W16 O1P3 72.3(6) . .
O186 W16 O1P3 62.3(10) . .
O176 W16 O1P3 64.9(11) . .
O168 W16 O1P3 72.5(6) . .
O17T W17 O170 104.1(7) . .
O17T W17 O171 102.3(7) . .
O170 W17 O171 88.8(7) . .
O17T W17 O187 111.5(11) . .
O170 W17 O187 138.3(11) . .
O171 W17 O187 63.5(12) . .
O17T W17 O167 101.5(8) . .
O170 W17 O167 88.4(7) . .
O171 W17 O167 156.0(7) . .
O187 W17 O167 104.5(12) . .
O17T W17 O178 99.6(7) . .
O170 W17 O178 156.1(7) . .
O171 W17 O178 89.0(7) . .
O187 W17 O178 26.8(10) . .
O167 W17 O178 84.0(7) . .
O17T W17 O176 113.6(11) . .
O170 W17 O176 60.6(11) . .
O171 W17 O176 137.0(11) . .
O187 W17 O176 119.3(14) . .
O167 W17 O176 28.8(10) . .
O178 W17 O176 106.9(11) . .
O17T W17 O1P3 169.4(6) . .
O170 W17 O1P3 84.2(6) . .
O171 W17 O1P3 84.2(6) . .
O187 W17 O1P3 63.7(10) . .
O167 W17 O1P3 71.8(6) . .
O178 W17 O1P3 71.9(6) . .
O176 W17 O1P3 64.5(10) . .
O18T W18 O183 101.5(8) . .
O18T W18 O182 103.1(8) . .
O183 W18 O182 88.2(7) . .
O18T W18 O186 113.2(12) . .
O183 W18 O186 65.2(11) . .
O182 W18 O186 138.1(11) . .
O18T W18 O168 98.8(8) . .
O183 W18 O168 90.7(7) . .
O182 W18 O168 157.8(7) . .
O186 W18 O168 27.7(10) . .
O18T W18 O178 99.2(8) . .
O183 W18 O178 159.2(7) . .
O182 W18 O178 88.1(7) . .
O186 W18 O178 105.4(11) . .
O168 W18 O178 85.2(7) . .
O18T W18 O187 112.6(11) . .
O183 W18 O187 139.3(11) . .
O182 W18 O187 63.6(11) . .
O186 W18 O187 116.5(14) . .
O168 W18 O187 104.7(11) . .
O178 W18 O187 26.3(10) . .
O18T W18 O1P3 169.8(7) . .
O183 W18 O1P3 86.2(6) . .
O182 W18 O1P3 83.7(6) . .
O186 W18 O1P3 63.8(11) . .
O168 W18 O1P3 74.2(6) . .
O178 W18 O1P3 73.1(6) . .
O187 W18 O1P3 63.2(10) . .
O19T W19 O195 102.5(7) . .
O19T W19 O194 102.0(7) . .
O195 W19 O194 92.2(7) . .
O19T W19 O190 99.7(7) . .
O195 W19 O190 92.8(6) . .
O194 W19 O190 156.1(6) . .
O19T W19 O169 96.0(7) . .
O195 W19 O169 161.5(7) . .
O194 W19 O169 83.0(6) . .
O190 W19 O169 84.9(6) . .
O19T W19 O2P3 171.0(7) . .
O195 W19 O2P3 82.4(6) . .
O194 W19 O2P3 85.2(6) . .
O190 W19 O2P3 72.3(6) . .
O169 W19 O2P3 79.4(6) . .
O20T W20 O206 99.3(7) . .
O20T W20 O190 99.0(7) . .
O206 W20 O190 94.7(6) . .
O20T W20 O201 101.6(7) . .
O206 W20 O201 90.1(6) . .
O190 W20 O201 157.7(6) . .
O20T W20 O170 96.2(7) . .
O206 W20 O170 164.1(6) . .
O190 W20 O170 86.4(6) . .
O201 W20 O170 83.2(6) . .
O20T W20 O2P3 172.0(7) . .
O206 W20 O2P3 84.0(6) . .
O190 W20 O2P3 73.4(6) . .
O201 W20 O2P3 85.5(6) . .
O170 W20 O2P3 81.1(6) . .
O21T W21 O217 100.6(7) . .
O21T W21 O201 100.6(7) . .
O217 W21 O201 92.7(7) . .
O21T W21 O212 99.5(7) . .
O217 W21 O212 91.2(6) . .
O201 W21 O212 158.5(7) . .
O21T W21 O171 95.5(7) . .
O217 W21 O171 163.9(7) . .
O201 W21 O171 84.6(7) . .
O212 W21 O171 85.8(6) . .
O21T W21 O3P3 173.0(7) . .
O217 W21 O3P3 82.7(6) . .
O201 W21 O3P3 85.4(6) . .
O212 W21 O3P3 74.1(6) . .
O171 W21 O3P3 81.3(6) . .
O22T W22 O228 100.2(7) . .
O22T W22 O223 100.8(7) . .
O228 W22 O223 89.8(6) . .
O22T W22 O212 98.2(7) . .
O228 W22 O212 93.7(6) . .
O223 W22 O212 159.7(6) . .
O22T W22 O182 96.8(7) . .
O228 W22 O182 162.7(6) . .
O223 W22 O182 83.8(6) . .
O212 W22 O182 87.0(6) . .
O22T W22 O3P3 172.1(7) . .
O228 W22 O3P3 82.4(6) . .
O223 W22 O3P3 86.7(6) . .
O212 W22 O3P3 74.1(6) . .
O182 W22 O3P3 81.2(6) . .
O22T W22 Na27 42.0(8) . .
O228 W22 Na27 58.5(7) . .
O223 W22 Na27 103.7(8) . .
O212 W22 Na27 95.1(8) . .
O182 W22 Na27 138.7(7) . .
O3P3 W22 Na27 139.0(7) . .
O22T W22 Na18 35.5(6) . 2_457
O228 W22 Na18 97.2(5) . 2_457
O223 W22 Na18 65.3(5) . 2_457
O212 W22 Na18 133.7(5) . 2_457
O182 W22 Na18 94.8(5) . 2_457
O3P3 W22 Na18 152.0(5) . 2_457
Na27 W22 Na18 55.0(6) . 2_457
O23T W23 O239 101.4(7) . .
O23T W23 O223 100.9(7) . .
O239 W23 O223 91.5(6) . .
O23T W23 O234 100.0(7) . .
O239 W23 O234 93.3(6) . .
O223 W23 O234 157.1(6) . .
O23T W23 O183 94.4(7) . .
O239 W23 O183 164.0(6) . .
O223 W23 O183 83.0(6) . .
O234 W23 O183 86.3(6) . .
O23T W23 O4P3 171.8(7) . .
O239 W23 O4P3 83.8(6) . .
O223 W23 O4P3 85.1(6) . .
O234 W23 O4P3 73.2(6) . .
O183 W23 O4P3 80.7(6) . .
O24T W24 O240 101.4(7) . .
O24T W24 O194 102.4(7) . .
O240 W24 O194 92.1(6) . .
O24T W24 O234 97.5(7) . .
O240 W24 O234 92.1(6) . .
O194 W24 O234 158.4(6) . .
O24T W24 O164 96.0(7) . .
O240 W24 O164 162.5(7) . .
O194 W24 O164 82.9(6) . .
O234 W24 O164 86.8(6) . .
O24T W24 O4P3 170.1(6) . .
O240 W24 O4P3 82.9(6) . .
O194 W24 O4P3 86.2(6) . .
O234 W24 O4P3 73.3(6) . .
O164 W24 O4P3 80.0(6) . .
O25T W25 O5C4 100.6(7) . .
O25T W25 O250 102.9(7) . .
O5C4 W25 O250 93.1(6) . .
O25T W25 O256 98.3(7) . .
O5C4 W25 O256 93.9(6) . .
O250 W25 O256 156.0(6) . .
O25T W25 O195 92.0(7) . .
O5C4 W25 O195 167.3(6) . .
O250 W25 O195 83.5(6) . .
O256 W25 O195 84.7(6) . .
O25T W25 O1P4 170.0(7) . .
O5C4 W25 O1P4 84.7(6) . .
O250 W25 O1P4 85.1(6) . .
O256 W25 O1P4 72.7(5) . .
O195 W25 O1P4 82.9(5) . .
O26T W26 O6C5 101.1(7) . .
O26T W26 O256 99.0(7) . .
O6C5 W26 O256 96.1(6) . .
O26T W26 O267 102.3(7) . .
O6C5 W26 O267 93.8(6) . .
O256 W26 O267 154.3(6) . .
O26T W26 O206 92.2(6) . .
O6C5 W26 O206 166.7(6) . .
O256 W26 O206 83.2(6) . .
O267 W26 O206 81.8(6) . .
O26T W26 O1P4 170.2(6) . .
O6C5 W26 O1P4 84.7(6) . .
O256 W26 O1P4 72.4(5) . .
O267 W26 O1P4 85.0(6) . .
O206 W26 O1P4 82.4(5) . .
O27T W27 O7C5 100.3(7) . .
O27T W27 O267 101.7(7) . .
O7C5 W27 O267 96.2(6) . .
O27T W27 O278 101.1(7) . .
O7C5 W27 O278 93.7(6) . .
O267 W27 O278 153.0(6) . .
O27T W27 O217 93.1(7) . .
O7C5 W27 O217 166.5(6) . .
O267 W27 O217 82.5(6) . .
O278 W27 O217 82.0(6) . .
O27T W27 O2P4 172.5(6) . .
O7C5 W27 O2P4 83.8(6) . .
O267 W27 O2P4 83.9(6) . .
O278 W27 O2P4 72.2(6) . .
O217 W27 O2P4 82.7(5) . .
O28T W28 O8C6 101.7(7) . .
O28T W28 O278 99.4(7) . .
O8C6 W28 O278 96.6(6) . .
O28T W28 O289 100.8(7) . .
O8C6 W28 O289 93.7(6) . .
O278 W28 O289 155.0(6) . .
O28T W28 O228 91.7(6) . .
O8C6 W28 O228 166.4(6) . .
O278 W28 O228 82.9(6) . .
O289 W28 O228 81.8(6) . .
O28T W28 O2P4 171.1(6) . .
O8C6 W28 O2P4 84.6(6) . .
O278 W28 O2P4 73.5(6) . .
O289 W28 O2P4 84.9(6) . .
O228 W28 O2P4 82.2(5) . .
O28T W28 Na27 37.5(8) . .
O8C6 W28 Na27 138.8(8) . .
O278 W28 Na27 88.0(7) . .
O289 W28 Na27 99.2(7) . .
O228 W28 Na27 54.8(7) . .
O2P4 W28 Na27 135.3(7) . .
O29T W29 O9C6 99.3(7) . .
O29T W29 O289 101.7(7) . .
O9C6 W29 O289 93.5(6) . .
O29T W29 O290 100.6(7) . .
O9C6 W29 O290 96.8(6) . .
O289 W29 O290 153.6(6) . .
O29T W29 O239 93.3(7) . .
O9C6 W29 O239 167.1(6) . .
O289 W29 O239 81.0(6) . .
O290 W29 O239 83.6(6) . .
O29T W29 O3P4 172.2(7) . .
O9C6 W29 O3P4 85.0(6) . .
O289 W29 O3P4 84.5(6) . .
O290 W29 O3P4 72.3(5) . .
O239 W29 O3P4 82.8(5) . .
O30T W30 O0C4 99.4(7) . .
O30T W30 O250 102.2(7) . .
O0C4 W30 O250 92.6(6) . .
O30T W30 O290 97.5(7) . .
O0C4 W30 O290 95.6(6) . .
O250 W30 O290 157.1(6) . .
O30T W30 O240 92.1(6) . .
O0C4 W30 O240 168.5(6) . .
O250 W30 O240 84.0(6) . .
O290 W30 O240 83.6(6) . .
O30T W30 O3P4 170.7(6) . .
O0C4 W30 O3P4 85.5(6) . .
O250 W30 O3P4 85.4(6) . .
O290 W30 O3P4 74.0(5) . .
O240 W30 O3P4 83.3(5) . .
O164 W16A O186 71.0(13) . .
O164 W16A O1P3 108.4(11) . .
O186 W16A O1P3 80.4(14) . .
O164 W16A O169 94.5(9) . .
O186 W16A O169 165.3(14) . .
O1P3 W16A O169 102.9(9) . .
O164 W16A O168 94.2(9) . .
O186 W16A O168 28.5(11) . .
O1P3 W16A O168 88.1(9) . .
O169 W16A O168 163.1(12) . .
O164 W16A O176 155.9(13) . .
O186 W16A O176 132.9(17) . .
O1P3 W16A O176 77.3(12) . .
O169 W16A O176 61.5(12) . .
O168 W16A O176 109.6(12) . .
O164 W16A O167 167.4(12) . .
O186 W16A O167 108.5(13) . .
O1P3 W16A O167 83.6(8) . .
O169 W16A O167 86.1(8) . .
O168 W16A O167 82.3(8) . .
O176 W16A O167 28.4(10) . .
O164 W16A O16T 87.0(9) . .
O186 W16A O16T 98.5(14) . .
O1P3 W16A O16T 162.9(9) . .
O169 W16A O16T 82.5(8) . .
O168 W16A O16T 83.5(8) . .
O176 W16A O16T 91.6(13) . .
O167 W16A O16T 80.6(8) . .
O164 W16A P3 87.7(8) . .
O186 W16A P3 91.4(13) . .
O1P3 W16A P3 28.5(5) . .
O169 W16A P3 85.6(7) . .
O168 W16A P3 109.3(8) . .
O176 W16A P3 88.2(11) . .
O167 W16A P3 104.8(7) . .
O16T W16A P3 166.6(7) . .
O171 W17A O187 87(2) . .
O171 W17A O170 119(2) . .
O187 W17A O170 150.9(19) . .
O171 W17A O178 107.2(18) . .
O187 W17A O178 23.4(12) . .
O170 W17A O178 133.3(15) . .
O171 W17A O17T 110.2(16) . .
O187 W17A O17T 97.1(17) . .
O170 W17A O17T 85.5(10) . .
O178 W17A O17T 79.3(11) . .
O171 W17A O1P3 115.3(16) . .
O187 W17A O1P3 69.3(13) . .
O170 W17A O1P3 87.1(10) . .
O178 W17A O1P3 71.4(9) . .
O17T W17A O1P3 131.1(14) . .
O182 W18A O183 131.0(18) . .
O182 W18A O187 73.6(16) . .
O183 W18A O187 144.7(16) . .
O182 W18A O18T 118.8(17) . .
O183 W18A O18T 91.9(12) . .
O187 W18A O18T 95.7(14) . .
O182 W18A O178 93.5(14) . .
O183 W18A O178 132.2(13) . .
O187 W18A O178 22.4(10) . .
O18T W18A O178 77.2(9) . .
O182 W18A O1P3 100.6(16) . .
O183 W18A O1P3 87.0(10) . .
O187 W18A O1P3 61.1(11) . .
O18T W18A O1P3 126.8(11) . .
O178 W18A O1P3 65.4(7) . .
O182 W18A O186 156(2) . .
O183 W18A O186 54.0(11) . .
O187 W18A O186 93.1(14) . .
O18T W18A O186 81.8(12) . .
O178 W18A O186 78.3(11) . .
O1P3 W18A O186 55.4(9) . .
O195 W19A O190 108.6(19) . .
O195 W19A O194 102(2) . .
O190 W19A O194 150(2) . .
O195 W19A O2P3 104(2) . .
O190 W19A O2P3 80.5(14) . .
O194 W19A O2P3 91.8(15) . .
O195 W19A O19T 100(2) . .
O190 W19A O19T 88.3(15) . .
O194 W19A O19T 86.5(14) . .
O2P3 W19A O19T 155(2) . .
O195 W19A O169 174(2) . .
O190 W19A O169 76.9(13) . .
O194 W19A O169 72.8(12) . .
O2P3 W19A O169 78.7(13) . .
O19T W19A O169 76.9(12) . .
O206 W20A O201 120.7(17) . .
O206 W20A O20T 107.9(13) . .
O201 W20A O20T 107.8(12) . .
O206 W20A O190 89.2(11) . .
O201 W20A O190 142.2(14) . .
O20T W20A O190 80.6(10) . .
O206 W20A O2P3 90.1(11) . .
O201 W20A O2P3 90.4(10) . .
O20T W20A O2P3 141.1(13) . .
O190 W20A O2P3 65.1(7) . .
O206 W20A O170 155.2(14) . .
O201 W20A O170 77.2(10) . .
O20T W20A O170 79.2(10) . .
O190 W20A O170 68.1(8) . .
O2P3 W20A O170 71.7(8) . .
O217 W21A O21T 133(2) . .
O217 W21A O212 116.0(14) . .
O21T W21A O212 98.8(12) . .
O217 W21A O201 95.9(13) . .
O21T W21A O201 86.4(10) . .
O212 W21A O201 126.2(14) . .
O228 W22A O22T 141.6(19) . .
O228 W22A O212 109.2(13) . .
O22T W22A O212 96.0(11) . .
O228 W22A O223 95.9(12) . .
O22T W22A O223 92.7(11) . .
O212 W22A O223 124.7(13) . .
O228 W22A Na27 83.1(15) . .
O22T W22A Na27 60.1(11) . .
O212 W22A Na27 113.2(11) . .
O223 W22A Na27 118.3(10) . .
O228 W22A Na18 116.9(12) . 2_457
O22T W22A Na18 36.6(7) . 2_457
O212 W22A Na18 131.4(9) . 2_457
O223 W22A Na18 65.9(6) . 2_457
Na27 W22A Na18 60.6(8) . 2_457
O239 W23A O223 123(2) . .
O239 W23A O23T 117.6(15) . .
O223 W23A O23T 106.3(15) . .
O239 W23A O234 88.3(14) . .
O223 W23A O234 134.1(15) . .
O23T W23A O234 81.9(13) . .
O240 W24A O234 112.7(17) . .
O240 W24A O4P3 107.5(18) . .
O234 W24A O4P3 84.0(12) . .
O240 W24A O194 98.5(17) . .
O234 W24A O194 148.5(19) . .
O4P3 W24A O194 90.8(12) . .
O240 W24A O24T 98.9(15) . .
O234 W24A O24T 87.2(13) . .
O4P3 W24A O24T 153.5(19) . .
O194 W24A O24T 83.8(11) . .
O240 W24A O164 167.5(17) . .
O234 W24A O164 78.4(13) . .
O4P3 W24A O164 78.5(11) . .
O194 W24A O164 70.1(10) . .
O24T W24A O164 75.2(11) . .
O5C4 W25A O256 114.1(18) . .
O5C4 W25A O25T 107(3) . .
O256 W25A O25T 98(2) . .
O5C4 W25A O250 95(2) . .
O256 W25A O250 146(2) . .
O25T W25A O250 89.5(14) . .
O5C4 W25A O1P4 96(2) . .
O256 W25A O1P4 77.7(16) . .
O25T W25A O1P4 155.7(19) . .
O250 W25A O1P4 82.2(15) . .
O5C4 W25A O195 165(3) . .
O256 W25A O195 78.6(16) . .
O25T W25A O195 78.1(13) . .
O250 W25A O195 70.9(10) . .
O1P4 W25A O195 77.5(14) . .
O6C5 W26A O26T 123.4(16) . .
O6C5 W26A O267 107.6(14) . .
O26T W26A O267 101.7(11) . .
O6C5 W26A O256 101.5(13) . .
O26T W26A O256 92.0(11) . .
O267 W26A O256 132.7(12) . .
O6C5 W26A O1P4 87.0(12) . .
O26T W26A O1P4 146.3(13) . .
O267 W26A O1P4 79.5(9) . .
O256 W26A O1P4 65.5(7) . .
O7C5 W27A O27T 127(2) . .
O7C5 W27A O278 113.3(15) . .
O27T W27A O278 104.6(14) . .
O7C5 W27A O267 95.8(15) . .
O27T W27A O267 89.8(12) . .
O278 W27A O267 126.5(15) . .
O8C6 W28A O28T 129.1(18) . .
O8C6 W28A O278 115.3(17) . .
O28T W28A O278 99.8(13) . .
O8C6 W28A O289 95.7(15) . .
O28T W28A O289 90.2(13) . .
O278 W28A O289 127.5(14) . .
O8C6 W28A Na18 102.0(14) . .
O28T W28A Na18 37.6(9) . .
O278 W28A Na18 93.1(10) . .
O289 W28A Na18 121.8(10) . .
O9C6 W29A O29T 121(2) . .
O9C6 W29A O289 105(2) . .
O29T W29A O289 97.3(17) . .
O9C6 W29A O290 107(2) . .
O29T W29A O290 95.1(18) . .
O289 W29A O290 132.2(16) . .
O9C6 W29A O3P4 90.0(18) . .
O29T W29A O3P4 148.4(18) . .
O289 W29A O3P4 78.7(12) . .
O290 W29A O3P4 67.3(11) . .
O0C4 W30A O30T 110(3) . .
O0C4 W30A O290 113(2) . .
O30T W30A O290 96(2) . .
O0C4 W30A O250 98(2) . .
O30T W30A O250 91.9(18) . .
O290 W30A O250 143(2) . .
O0C4 W30A O3P4 96(2) . .
O30T W30A O3P4 153.6(19) . .
O290 W30A O3P4 75.5(16) . .
O250 W30A O3P4 81.8(15) . .
O0C4 W30A O240 167(3) . .
O30T W30A O240 78.0(13) . .
O290 W30A O240 74.8(14) . .
O250 W30A O240 71.3(11) . .
O3P4 W30A O240 75.7(12) . .
O176 O167 W16 79(2) . .
O176 O167 W17 79(2) . .
W16 O167 W17 124.9(9) . .
O176 O167 W16A 72(2) . .
W16 O167 W16A 17.8(5) . .
W17 O167 W16A 107.1(9) . .
O176 O167 Na30 64(2) . .
W16 O167 Na30 113.9(11) . .
W17 O167 Na30 99.8(12) . .
W16A O167 Na30 122.3(12) . .
O186 O168 W16A 63(2) . .
O186 O168 W18 75(2) . .
W16A O168 W18 104.5(9) . .
O186 O168 W16 76(2) . .
W16A O168 W16 18.2(5) . .
W18 O168 W16 121.9(8) . .
O186 O168 Na23 117(3) . .
W16A O168 Na23 153.7(11) . .
W18 O168 Na23 100.5(8) . .
W16 O168 Na23 137.5(10) . .
O187 O178 W18 81(2) . .
O187 O178 W17 73(2) . .
W18 O178 W17 123.3(8) . .
O187 O178 W17A 50(2) . .
W18 O178 W17A 112.4(9) . .
W17 O178 W17A 23.3(6) . .
O187 O178 W18A 61(2) . .
W18 O178 W18A 20.6(6) . .
W17 O178 W18A 116.7(10) . .
W17A O178 W18A 99.6(11) . .
O167 O176 W16A 79(2) . .
O167 O176 W16 72(2) . .
W16A O176 W16 18.1(5) . .
O167 O176 W17 72(2) . .
W16A O176 W17 107.2(16) . .
W16 O176 W17 118.8(17) . .
O167 O176 Na30 96(3) . .
W16A O176 Na30 141(2) . .
W16 O176 Na30 124(2) . .
W17 O176 Na30 107.9(17) . .
O168 O186 W16A 89(3) . .
O168 O186 W18 77(2) . .
W16A O186 W18 114.4(19) . .
O168 O186 W16 77(2) . .
W16A O186 W16 17.8(6) . .
W18 O186 W16 123.7(18) . .
O168 O186 W18A 94(3) . .
W16A O186 W18A 112.2(18) . .
W18 O186 W18A 16.7(6) . .
W16 O186 W18A 126.0(16) . .
O178 O187 W17A 107(3) . .
O178 O187 W17 80(3) . .
W17A O187 W17 26.7(10) . .
O178 O187 W18 73(2) . .
W17A O187 W18 132(2) . .
W17 O187 W18 122.6(18) . .
O178 O187 W18A 97(3) . .
W17A O187 W18A 130(2) . .
W17 O187 W18A 135.1(19) . .
W18 O187 W18A 24.5(8) . .
O31T W31 O314 102.9(7) . .
O31T W31 O319 104.1(7) . .
O314 W31 O319 88.6(6) . .
O31T W31 O313 100.6(7) . .
O314 W31 O313 156.1(6) . .
O319 W31 O313 89.8(6) . .
O31T W31 O312 100.4(7) . .
O314 W31 O312 86.2(6) . .
O319 W31 O312 155.5(6) . .
O313 W31 O312 85.4(6) . .
O31T W31 O1P5 169.2(6) . .
O314 W31 O1P5 84.2(5) . .
O319 W31 O1P5 83.9(5) . .
O313 W31 O1P5 72.0(5) . .
O312 W31 O1P5 71.7(5) . .
O31T W31 Na19 88.1(6) . .
O314 W31 Na19 45.0(5) . .
O319 W31 Na19 133.5(5) . .
O313 W31 Na19 132.5(5) . .
O312 W31 Na19 47.1(5) . .
O1P5 W31 Na19 91.5(5) . .
O32T W32 O325 102.2(6) . .
O32T W32 O326 102.4(6) . .
O325 W32 O326 89.4(6) . .
O32T W32 O312 100.4(6) . .
O325 W32 O312 88.5(6) . .
O326 W32 O312 157.0(6) . .
O32T W32 O323 100.3(6) . .
O325 W32 O323 157.3(6) . .
O326 W32 O323 88.4(6) . .
O312 W32 O323 84.9(6) . .
O32T W32 O1P5 169.8(6) . .
O325 W32 O1P5 85.0(5) . .
O326 W32 O1P5 84.7(5) . .
O312 W32 O1P5 72.3(6) . .
O323 W32 O1P5 72.4(5) . .
O32T W32 Na19 89.9(5) . .
O325 W32 Na19 48.0(5) . .
O326 W32 Na19 137.4(5) . .
O312 W32 Na19 44.9(6) . .
O323 W32 Na19 129.8(5) . .
O1P5 W32 Na19 89.6(4) . .
O33T W33 O337 104.6(7) . .
O33T W33 O338 104.1(7) . .
O337 W33 O338 89.5(6) . .
O33T W33 O313 99.0(7) . .
O337 W33 O313 156.0(6) . .
O338 W33 O313 88.2(6) . .
O33T W33 O323 98.4(7) . .
O337 W33 O323 88.8(6) . .
O338 W33 O323 157.1(6) . .
O313 W33 O323 84.1(6) . .
O33T W33 O1P5 167.3(6) . .
O337 W33 O1P5 84.0(5) . .
O338 W33 O1P5 85.0(6) . .
O313 W33 O1P5 72.0(6) . .
O323 W33 O1P5 72.2(5) . .
O34T W34 O340 101.4(7) . .
O34T W34 O349 102.9(7) . .
O340 W34 O349 92.1(6) . .
O34T W34 O345 95.9(7) . .
O340 W34 O345 93.4(6) . .
O349 W34 O345 159.0(6) . .
O34T W34 O314 94.0(7) . .
O340 W34 O314 164.6(6) . .
O349 W34 O314 83.4(6) . .
O345 W34 O314 86.0(6) . .
O34T W34 O2P5 169.3(6) . .
O340 W34 O2P5 83.9(5) . .
O349 W34 O2P5 86.1(5) . .
O345 W34 O2P5 74.4(5) . .
O314 W34 O2P5 81.1(5) . .
O34T W34 Na16 52.9(6) . .
O340 W34 Na16 90.0(5) . .
O349 W34 Na16 155.5(5) . .
O345 W34 Na16 44.8(5) . .
O314 W34 Na16 100.2(5) . .
O2P5 W34 Na16 118.4(4) . .
O34T W34 Na19 81.9(6) . .
O340 W34 Na19 142.7(5) . .
O349 W34 Na19 123.7(6) . .
O345 W34 Na19 49.6(6) . .
O314 W34 Na19 40.5(5) . .
O2P5 W34 Na19 88.3(4) . .
Na16 W34 Na19 62.2(4) . .
O35T W35 O351 101.1(7) . .
O35T W35 O356 100.8(6) . .
O351 W35 O356 91.5(6) . .
O35T W35 O345 101.5(6) . .
O351 W35 O345 94.5(6) . .
O356 W35 O345 155.4(6) . .
O35T W35 O325 97.2(6) . .
O351 W35 O325 161.5(6) . .
O356 W35 O325 82.7(6) . .
O345 W35 O325 84.2(6) . .
O35T W35 O2P5 173.9(6) . .
O351 W35 O2P5 82.7(5) . .
O356 W35 O2P5 83.8(5) . .
O345 W35 O2P5 73.3(5) . .
O325 W35 O2P5 79.3(5) . .
O36T W36 O362 101.8(6) . .
O36T W36 O356 101.0(6) . .
O362 W36 O356 92.3(6) . .
O36T W36 O367 98.4(6) . .
O362 W36 O367 93.0(6) . .
O356 W36 O367 158.4(6) . .
O36T W36 O326 93.5(6) . .
O362 W36 O326 164.6(6) . .
O356 W36 O326 83.2(6) . .
O367 W36 O326 86.2(6) . .
O36T W36 O3P5 170.7(6) . .
O362 W36 O3P5 84.4(5) . .
O356 W36 O3P5 85.5(5) . .
O367 W36 O3P5 74.2(5) . .
O326 W36 O3P5 80.6(5) . .
O37T W37 O373 102.0(7) . .
O37T W37 O378 101.7(6) . .
O373 W37 O378 92.1(6) . .
O37T W37 O367 98.7(6) . .
O373 W37 O367 94.0(6) . .
O378 W37 O367 157.0(6) . .
O37T W37 O337 94.8(6) . .
O373 W37 O337 163.2(6) . .
O378 W37 O337 83.2(6) . .
O367 W37 O337 84.5(6) . .
O37T W37 O3P5 170.3(6) . .
O373 W37 O3P5 84.7(6) . .
O378 W37 O3P5 85.0(5) . .
O367 W37 O3P5 73.6(5) . .
O337 W37 O3P5 78.8(5) . .
O38T W38 O384 101.9(7) . .
O38T W38 O378 101.0(6) . .
O384 W38 O378 92.4(6) . .
O38T W38 O389 99.6(6) . .
O384 W38 O389 95.1(6) . .
O378 W38 O389 156.0(6) . .
O38T W38 O338 93.3(7) . .
O384 W38 O338 164.5(6) . .
O378 W38 O338 81.7(6) . .
O389 W38 O338 85.1(6) . .
O38T W38 O4P5 171.3(6) . .
O384 W38 O4P5 84.8(6) . .
O378 W38 O4P5 84.2(5) . .
O389 W38 O4P5 73.9(5) . .
O338 W38 O4P5 80.5(6) . .
O39T W39 O395 101.7(7) . .
O39T W39 O349 101.9(7) . .
O395 W39 O349 91.2(7) . .
O39T W39 O389 98.8(6) . .
O395 W39 O389 93.5(6) . .
O349 W39 O389 157.3(6) . .
O39T W39 O319 97.3(7) . .
O395 W39 O319 160.9(6) . .
O349 W39 O319 82.9(6) . .
O389 W39 O319 85.5(6) . .
O39T W39 O4P5 171.5(6) . .
O395 W39 O4P5 81.4(6) . .
O349 W39 O4P5 85.9(6) . .
O389 W39 O4P5 72.9(5) . .
O319 W39 O4P5 80.1(5) . .
O40T W40 O0C7 99.9(7) . .
O40T W40 O405 103.1(6) . .
O0C7 W40 O405 94.7(6) . .
O40T W40 O401 99.2(6) . .
O0C7 W40 O401 96.0(6) . .
O405 W40 O401 153.1(6) . .
O40T W40 O340 92.8(6) . .
O0C7 W40 O340 167.3(6) . .
O405 W40 O340 81.0(5) . .
O401 W40 O340 83.2(6) . .
O40T W40 O1P6 171.5(6) . .
O0C7 W40 O1P6 84.8(6) . .
O405 W40 O1P6 83.4(5) . .
O401 W40 O1P6 73.1(5) . .
O340 W40 O1P6 82.8(5) . .
O41T W41 O1C8 100.4(7) . .
O41T W41 O412 102.2(6) . .
O1C8 W41 O412 94.9(6) . .
O41T W41 O401 97.9(6) . .
O1C8 W41 O401 96.7(6) . .
O412 W41 O401 154.5(6) . .
O41T W41 O351 91.8(6) . .
O1C8 W41 O351 167.8(6) . .
O412 W41 O351 81.2(6) . .
O401 W41 O351 82.7(6) . .
O41T W41 O1P6 170.4(6) . .
O1C8 W41 O1P6 85.6(6) . .
O412 W41 O1P6 84.6(5) . .
O401 W41 O1P6 73.7(5) . .
O351 W41 O1P6 82.6(5) . .
O42T W42 O2C8 101.4(6) . .
O42T W42 O412 100.9(6) . .
O2C8 W42 O412 94.4(6) . .
O42T W42 O423 99.4(6) . .
O2C8 W42 O423 95.2(6) . .
O412 W42 O423 155.3(6) . .
O42T W42 O362 91.8(6) . .
O2C8 W42 O362 166.7(6) . .
O412 W42 O362 81.9(5) . .
O423 W42 O362 83.6(6) . .
O42T W42 O2P6 172.7(6) . .
O2C8 W42 O2P6 83.1(6) . .
O412 W42 O2P6 84.4(5) . .
O423 W42 O2P6 74.3(5) . .
O362 W42 O2P6 83.9(5) . .
O43T W43 O3C9 101.9(6) . .
O43T W43 O434 103.5(6) . .
O3C9 W43 O434 95.1(6) . .
O43T W43 O423 98.3(6) . .
O3C9 W43 O423 95.3(6) . .
O434 W43 O423 153.4(6) . .
O43T W43 O373 92.8(6) . .
O3C9 W43 O373 165.3(6) . .
O434 W43 O373 82.3(6) . .
O423 W43 O373 81.5(6) . .
O43T W43 O2P6 169.8(6) . .
O3C9 W43 O2P6 83.7(5) . .
O434 W43 O2P6 84.4(5) . .
O423 W43 O2P6 72.5(5) . .
O373 W43 O2P6 81.7(5) . .
O44T W44 O4C9 101.0(7) . .
O44T W44 O434 101.9(6) . .
O4C9 W44 O434 94.9(6) . .
O44T W44 O445 98.9(6) . .
O4C9 W44 O445 97.3(6) . .
O434 W44 O445 153.4(6) . .
O44T W44 O384 90.6(6) . .
O4C9 W44 O384 168.2(6) . .
O434 W44 O384 80.4(6) . .
O445 W44 O384 83.0(6) . .
O44T W44 O3P6 169.4(6) . .
O4C9 W44 O3P6 86.0(6) . .
O434 W44 O3P6 85.3(5) . .
O445 W44 O3P6 72.1(5) . .
O384 W44 O3P6 82.8(5) . .
O45T W45 O5C7 101.1(7) . .
O45T W45 O405 102.4(6) . .
O5C7 W45 O405 95.0(6) . .
O45T W45 O445 99.3(6) . .
O5C7 W45 O445 95.5(6) . .
O405 W45 O445 153.5(6) . .
O45T W45 O395 91.7(6) . .
O5C7 W45 O395 167.2(6) . .
O405 W45 O395 81.7(6) . .
O445 W45 O395 82.6(6) . .
O45T W45 O3P6 169.8(6) . .
O5C7 W45 O3P6 86.0(6) . .
O405 W45 O3P6 84.2(5) . .
O445 W45 O3P6 72.4(5) . .
O395 W45 O3P6 81.4(5) . .
O4P1 P1 O3P1 112.3(8) . .
O4P1 P1 O2P1 111.7(8) . .
O3P1 P1 O2P1 112.5(8) . .
O4P1 P1 O1P1 106.3(7) . .
O3P1 P1 O1P1 106.4(7) . .
O2P1 P1 O1P1 107.2(8) . .
O1P2 P2 O2P2 110.0(8) . .
O1P2 P2 O3P2 111.0(8) . .
O2P2 P2 O3P2 110.2(8) . .
O1P2 P2 O4P2 108.1(8) . .
O2P2 P2 O4P2 108.8(8) . .
O3P2 P2 O4P2 108.7(7) . .
O3P3 P3 O4P3 112.9(9) . .
O3P3 P3 O2P3 112.4(9) . .
O4P3 P3 O2P3 113.4(8) . .
O3P3 P3 O1P3 105.5(8) . .
O4P3 P3 O1P3 106.0(8) . .
O2P3 P3 O1P3 105.9(8) . .
O3P3 P3 W16A 138.7(7) . .
O4P3 P3 W16A 86.9(6) . .
O2P3 P3 W16A 89.5(7) . .
O1P3 P3 W16A 33.3(6) . .
O2P4 P4 O1P4 110.6(8) . .
O2P4 P4 O3P4 111.5(8) . .
O1P4 P4 O3P4 111.3(8) . .
O2P4 P4 O4P4 107.8(8) . .
O1P4 P4 O4P4 109.4(7) . .
O3P4 P4 O4P4 106.0(7) . .
O2P5 P5 O4P5 112.8(8) . .
O2P5 P5 O3P5 112.1(8) . .
O4P5 P5 O3P5 112.6(8) . .
O2P5 P5 O1P5 105.9(8) . .
O4P5 P5 O1P5 107.1(8) . .
O3P5 P5 O1P5 105.7(8) . .
O2P6 P6 O1P6 109.9(8) . .
O2P6 P6 O3P6 110.4(8) . .
O1P6 P6 O3P6 111.6(8) . .
O2P6 P6 O4P6 109.6(8) . .
O1P6 P6 O4P6 106.9(8) . .
O3P6 P6 O4P6 108.3(8) . .
O2A1 As1 O1A1 108.7(6) . .
O2A1 As1 O3A1 110.1(7) . .
O1A1 As1 O3A1 108.9(7) . .
O2A1 As1 C11 107.6(7) . .
O1A1 As1 C11 110.6(8) . .
O3A1 As1 C11 110.8(8) . .
O2A2 As2 O1A2 108.8(7) . .
O2A2 As2 O3A2 108.8(7) . .
O1A2 As2 O3A2 108.3(7) . .
O2A2 As2 C21 109.7(8) . .
O1A2 As2 C21 109.9(8) . .
O3A2 As2 C21 111.3(8) . .
O1A2 Co1 O1C1 90.9(5) . .
O1A2 Co1 O1A1 92.8(5) . .
O1C1 Co1 O1A1 170.6(6) . .
O1A2 Co1 O0C1 168.8(6) . .
O1C1 Co1 O0C1 84.6(5) . .
O1A1 Co1 O0C1 90.1(5) . .
O1A2 Co1 O1 100.6(5) . .
O1C1 Co1 O1 84.6(5) . .
O1A1 Co1 O1 103.1(5) . .
O0C1 Co1 O1 89.2(5) . .
O1A2 Co1 O4P2 81.8(5) . .
O1C1 Co1 O4P2 88.2(5) . .
O1A1 Co1 O4P2 83.8(5) . .
O0C1 Co1 O4P2 87.8(5) . .
O1 Co1 O4P2 172.4(5) . .
O2C2 Co2 O1A2 91.0(6) . .
O2C2 Co2 O2 174.6(6) . .
O1A2 Co2 O2 90.2(5) . .
O2C2 Co2 O3C2 84.3(5) . .
O1A2 Co2 O3C2 173.0(5) . .
O2 Co2 O3C2 94.0(5) . .
O2C2 Co2 O1CH 92.9(6) . .
O1A2 Co2 O1CH 97.5(6) . .
O2 Co2 O1CH 92.2(6) . .
O3C2 Co2 O1CH 87.9(6) . .
O2C2 Co2 O4P2 90.4(5) . .
O1A2 Co2 O4P2 83.2(5) . .
O2 Co2 O4P2 84.5(5) . .
O3C2 Co2 O4P2 91.7(5) . .
O1CH Co2 O4P2 176.6(6) . .
O5C3 Co3 O2 173.1(5) . .
O5C3 Co3 O1A1 93.6(5) . .
O2 Co3 O1A1 90.5(5) . .
O5C3 Co3 O4C3 83.8(5) . .
O2 Co3 O4C3 91.5(5) . .
O1A1 Co3 O4C3 173.8(5) . .
O5C3 Co3 O3CH 95.4(5) . .
O2 Co3 O3CH 89.3(5) . .
O1A1 Co3 O3CH 99.6(5) . .
O4C3 Co3 O3CH 86.2(5) . .
O5C3 Co3 O4P2 90.8(5) . .
O2 Co3 O4P2 84.0(5) . .
O1A1 Co3 O4P2 84.6(5) . .
O4C3 Co3 O4P2 89.9(5) . .
O3CH Co3 O4P2 172.2(5) . .
O2A1 Co4 O5C4 170.2(5) . .
O2A1 Co4 O2A2 90.8(5) . .
O5C4 Co4 O2A2 92.1(6) . .
O2A1 Co4 O0C4 90.7(5) . .
O5C4 Co4 O0C4 84.8(5) . .
O2A2 Co4 O0C4 169.3(5) . .
O2A1 Co4 O2 100.2(5) . .
O5C4 Co4 O2 88.4(5) . .
O2A2 Co4 O2 101.5(5) . .
O0C4 Co4 O2 88.7(5) . .
O2A1 Co4 O4P4 82.1(5) . .
O5C4 Co4 O4P4 89.1(5) . .
O2A2 Co4 O4P4 81.5(5) . .
O0C4 Co4 O4P4 88.2(5) . .
O2 Co4 O4P4 176.2(5) . .
O2A2 Co5 O7C5 173.5(6) . .
O2A2 Co5 O6C5 90.6(6) . .
O7C5 Co5 O6C5 85.1(5) . .
O2A2 Co5 O3 89.5(6) . .
O7C5 Co5 O3 94.3(6) . .
O6C5 Co5 O3 173.9(6) . .
O2A2 Co5 O5CH 97.6(6) . .
O7C5 Co5 O5CH 87.7(6) . .
O6C5 Co5 O5CH 95.0(6) . .
O3 Co5 O5CH 91.0(6) . .
O2A2 Co5 O4P4 83.2(5) . .
O7C5 Co5 O4P4 91.9(5) . .
O6C5 Co5 O4P4 89.7(5) . .
O3 Co5 O4P4 84.3(5) . .
O5CH Co5 O4P4 175.2(5) . .
O9C6 Co6 O3 175.2(6) . .
O9C6 Co6 O2A1 93.8(5) . .
O3 Co6 O2A1 90.0(5) . .
O9C6 Co6 O8C6 83.8(6) . .
O3 Co6 O8C6 92.1(6) . .
O2A1 Co6 O8C6 173.1(6) . .
O9C6 Co6 O6CH 93.4(6) . .
O3 Co6 O6CH 89.3(6) . .
O2A1 Co6 O6CH 94.8(6) . .
O8C6 Co6 O6CH 91.9(6) . .
O9C6 Co6 O4P4 92.0(6) . .
O3 Co6 O4P4 85.4(5) . .
O2A1 Co6 O4P4 83.4(5) . .
O8C6 Co6 O4P4 90.2(5) . .
O6CH Co6 O4P4 174.4(6) . .
O0C7 Co7 O3A2 89.2(6) . .
O0C7 Co7 O5C7 84.6(6) . .
O3A2 Co7 O5C7 169.4(6) . .
O0C7 Co7 O3A1 169.8(6) . .
O3A2 Co7 O3A1 92.9(6) . .
O5C7 Co7 O3A1 91.7(6) . .
O0C7 Co7 O3 88.1(6) . .
O3A2 Co7 O3 100.5(6) . .
O5C7 Co7 O3 88.0(6) . .
O3A1 Co7 O3 101.4(6) . .
O0C7 Co7 O4P6 88.3(5) . .
O3A2 Co7 O4P6 83.0(5) . .
O5C7 Co7 O4P6 88.2(5) . .
O3A1 Co7 O4P6 82.1(5) . .
O3 Co7 O4P6 175.0(6) . .
O2C8 Co8 O1C8 86.0(6) . .
O2C8 Co8 O1 91.8(5) . .
O1C8 Co8 O1 174.8(6) . .
O2C8 Co8 O8CH 83.9(6) . .
O1C8 Co8 O8CH 94.7(6) . .
O1 Co8 O8CH 89.8(6) . .
O2C8 Co8 O3A2 172.3(6) . .
O1C8 Co8 O3A2 90.1(6) . .
O1 Co8 O3A2 91.5(5) . .
O8CH Co8 O3A2 103.1(6) . .
O2C8 Co8 O4P6 89.3(5) . .
O1C8 Co8 O4P6 91.1(6) . .
O1 Co8 O4P6 84.2(5) . .
O8CH Co8 O4P6 170.8(6) . .
O3A2 Co8 O4P6 84.1(5) . .
O4C9 Co9 O1 175.0(6) . .
O4C9 Co9 O3A1 91.5(6) . .
O1 Co9 O3A1 89.6(5) . .
O4C9 Co9 O3C9 85.1(6) . .
O1 Co9 O3C9 93.3(5) . .
O3A1 Co9 O3C9 173.4(6) . .
O4C9 Co9 O9CH 95.8(6) . .
O1 Co9 O9CH 88.9(6) . .
O3A1 Co9 O9CH 99.6(6) . .
O3C9 Co9 O9CH 86.4(6) . .
O4C9 Co9 O4P6 90.8(6) . .
O1 Co9 O4P6 84.4(5) . .
O3A1 Co9 O4P6 83.5(5) . .
O3C9 Co9 O4P6 90.8(5) . .
O9CH Co9 O4P6 172.6(6) . .
Co9 O1 Co8 99.2(6) . .
Co9 O1 Co1 121.2(6) . .
Co8 O1 Co1 122.1(6) . .
W10 O0C1 Co1 145.2(8) . .
W1 O1T Na14 134.8(8) . .
W1 O1T Na4 134.0(7) . 2_556
Na14 O1T Na4 80.6(5) . 2_556
W2 O2T Na3 146.3(8) . .
Co2 O2 Co3 99.5(6) . .
Co2 O2 Co4 120.0(7) . .
Co3 O2 Co4 123.5(7) . .
W3 O3T Na9 171.1(9) . .
Co6 O3 Co5 98.0(6) . .
Co6 O3 Co7 122.9(7) . .
Co5 O3 Co7 122.5(7) . .
W30A O0C4 W30 5.6(18) . .
W30A O0C4 Co4 147(2) . .
W30 O0C4 Co4 144.4(8) . .
W5 O5T Na11 99.7(7) . .
W5 O5T Na25 107.8(9) . .
Na11 O5T Na25 93.3(9) . .
W6 O6T Na2 131.6(7) . .
W40 O0C7 Co7 145.4(8) . .
W7 O7T Na1 156.8(8) . 2_466
P1 O1P1 W1 125.5(8) . .
P1 O1P1 W2 124.0(7) . .
W1 O1P1 W2 91.7(4) . .
P1 O1P1 W3 122.5(7) . .
W1 O1P1 W3 92.3(5) . .
W2 O1P1 W3 91.2(5) . .
W11 O1C1 Co1 146.0(8) . .
As1 O1A1 Co1 127.4(8) . .
As1 O1A1 Co3 126.7(7) . .
Co1 O1A1 Co3 99.7(6) . .
W11 O11T Na25 119.4(10) . .
P2 O1P2 W10 127.3(8) . .
P2 O1P2 W15 125.9(8) . .
W10 O1P2 W15 92.8(5) . .
W2 O12 W1 123.2(7) . .
As2 O1A2 Co1 133.5(8) . .
As2 O1A2 Co2 121.4(7) . .
Co1 O1A2 Co2 102.4(6) . .
W1 O13 W3 122.5(7) . .
W1 O13 Na5 97.7(6) . .
W3 O13 Na5 100.6(6) . .
P3 O1P3 W16A 118.3(9) . .
P3 O1P3 W17A 107.2(10) . .
W16A O1P3 W17A 117.8(10) . .
P3 O1P3 W18 124.7(8) . .
W16A O1P3 W18 92.3(7) . .
W17A O1P3 W18 94.7(8) . .
P3 O1P3 W17 124.6(8) . .
W16A O1P3 W17 97.4(7) . .
W17A O1P3 W17 20.8(7) . .
W18 O1P3 W17 91.8(5) . .
P3 O1P3 W16 123.6(8) . .
W16A O1P3 W16 6.5(4) . .
W17A O1P3 W16 111.5(9) . .
W18 O1P3 W16 91.4(5) . .
W17 O1P3 W16 91.0(5) . .
P3 O1P3 W18A 105.7(9) . .
W16A O1P3 W18A 110.5(9) . .
W17A O1P3 W18A 94.1(9) . .
W18 O1P3 W18A 20.7(6) . .
W17 O1P3 W18A 98.6(7) . .
W16 O1P3 W18A 110.6(8) . .
W1 O14 W4 147.8(8) . .
W1 O14 Na5 101.4(6) . .
W4 O14 Na5 106.8(6) . .
P4 O1P4 W25A 124.6(14) . .
P4 O1P4 W25 127.1(8) . .
W25A O1P4 W25 10.1(7) . .
P4 O1P4 W26 126.1(8) . .
W25A O1P4 W26 88.2(11) . .
W25 O1P4 W26 93.1(5) . .
P4 O1P4 W26A 117.9(9) . .
W25A O1P4 W26A 88.9(11) . .
W25 O1P4 W26A 95.2(7) . .
W26 O1P4 W26A 10.3(5) . .
W1 O15 W5 148.8(7) . .
P5 O1P5 W32 124.1(7) . .
P5 O1P5 W33 123.4(7) . .
W32 O1P5 W33 92.1(5) . .
P5 O1P5 W31 123.9(7) . .
W32 O1P5 W31 92.3(5) . .
W33 O1P5 W31 91.8(5) . .
P6 O1P6 W41 127.7(8) . .
P6 O1P6 W40 126.9(8) . .
W41 O1P6 W40 92.4(5) . .
W16 O16T W16A 3.7(3) . .
W17 O17T W17A 20.0(7) . .
W41 O1C8 Co8 143.7(8) . .
W18 O18T W18A 23.3(6) . .
W18 O18T Na32 138.5(10) . .
W18A O18T Na32 127.9(11) . .
W18 O18T Na23 104.0(10) . .
W18A O18T Na23 124.6(11) . .
Na32 O18T Na23 104.5(10) . .
W19 O19T W19A 9.6(10) . .
W20 O20T W20A 17.6(7) . .
As1 O2A1 Co4 132.9(7) . .
As1 O2A1 Co6 122.3(7) . .
Co4 O2A1 Co6 101.3(5) . .
P1 O2P1 W8 129.6(8) . .
P1 O2P1 W7 129.6(8) . .
W8 O2P1 W7 91.0(5) . .
W21 O21T W21A 24.1(9) . .
P2 O2P2 W11 127.2(8) . .
P2 O2P2 W12 125.8(7) . .
W11 O2P2 W12 92.1(5) . .
W12 O2C2 Co2 146.8(8) . .
As2 O2A2 Co5 124.2(8) . .
As2 O2A2 Co4 130.1(8) . .
Co5 O2A2 Co4 102.2(6) . .
W22A O22T W22 25.2(9) . .
W22A O22T Na26 138.2(12) . 2_457
W22 O22T Na26 135.3(11) . 2_457
W22A O22T Na18 120.0(10) . 2_457
W22 O22T Na18 120.5(9) . 2_457
Na26 O22T Na18 100.6(10) 2_457 2_457
W22A O22T Na27 85.6(14) . .
W22 O22T Na27 110.8(11) . .
Na26 O22T Na27 89.5(14) 2_457 .
Na18 O22T Na27 83.5(10) 2_457 .
W3 O23 W2 123.5(6) . .
W3 O23 Na1 100.3(5) . .
W2 O23 Na1 97.0(5) . .
W23 O23T W23A 20.6(9) . .
W23 O23T Na13 141.6(9) . .
W23A O23T Na13 145.9(12) . .
P3 O2P3 W19A 135.6(13) . .
P3 O2P3 W20 129.4(9) . .
W19A O2P3 W20 89.8(11) . .
P3 O2P3 W19 129.4(9) . .
W19A O2P3 W19 10.4(10) . .
W20 O2P3 W19 91.1(5) . .
P3 O2P3 W20A 126.3(10) . .
W19A O2P3 W20A 96.8(11) . .
W20 O2P3 W20A 13.8(5) . .
W19 O2P3 W20A 100.1(7) . .
P4 O2P4 W28 127.6(8) . .
P4 O2P4 W27 128.1(8) . .
W28 O2P4 W27 91.7(5) . .
W24 O24T W24A 11.3(8) . .
W24 O24T Na15 122.9(8) . .
W24A O24T Na15 123.5(11) . .
P5 O2P5 W34 129.4(7) . .
P5 O2P5 W35 129.8(7) . .
W34 O2P5 W35 90.2(4) . .
W25 O25T W25A 11.9(10) . .
W2 O26 W6 149.1(7) . .
P6 O2P6 W42 127.9(8) . .
P6 O2P6 W43 126.1(8) . .
W42 O2P6 W43 91.6(5) . .
W26A O26T W26 15.7(7) . .
W26A O26T Na12 144.1(11) . .
W26 O26T Na12 138.4(9) . .
W2 O27 W7 148.8(7) . .
W2 O27 Na1 103.0(6) . .
W7 O27 Na1 104.4(6) . .
W27A O27T W27 19.8(9) . .
W27A O27T Na29 173.5(16) . .
W27 O27T Na29 166.6(13) . .
W42 O2C8 Co8 145.2(8) . .
W28A O28T W28 19.6(9) . .
W28A O28T Na18 117.4(12) . .
W28 O28T Na18 135.6(9) . .
W28A O28T Na27 138.8(15) . 2_457
W28 O28T Na27 132.6(12) . 2_457
Na18 O28T Na27 85.9(11) . 2_457
W28A O28T Na27 135.8(14) . .
W28 O28T Na27 118.5(11) . .
Na18 O28T Na27 92.9(10) . .
Na27 O28T Na27 69.4(15) 2_457 .
W29 O29T W29A 15.8(10) . .
W30 O30T W30A 12.6(11) . .
P1 O3P1 W9 129.4(8) . .
P1 O3P1 W4 129.5(8) . .
W9 O3P1 W4 90.5(5) . .
As1 O3A1 Co9 125.6(8) . .
As1 O3A1 Co7 129.7(8) . .
Co9 O3A1 Co7 101.5(6) . .
W31 O31T Na15 137.9(8) . 1_645
W13 O3C2 Co2 142.9(7) . .
As2 O3A2 Co7 129.8(8) . .
As2 O3A2 Co8 124.1(7) . .
Co7 O3A2 Co8 100.0(6) . .
P2 O3P2 W13 127.9(8) . .
P2 O3P2 W14 126.9(7) . .
W13 O3P2 W14 91.6(5) . .
W33 O33T Na10 163.2(9) . .
P3 O3P3 W21 129.8(9) . .
P3 O3P3 W22 128.3(9) . .
W21 O3P3 W22 91.2(6) . .
P4 O3P4 W30A 124.0(13) . .
P4 O3P4 W30 128.1(8) . .
W30A O3P4 W30 10.3(8) . .
P4 O3P4 W29 127.1(8) . .
W30A O3P4 W29 90.0(12) . .
W30 O3P4 W29 92.9(5) . .
P4 O3P4 W29A 119.9(11) . .
W30A O3P4 W29A 88.8(14) . .
W30 O3P4 W29A 93.5(10) . .
W29 O3P4 W29A 10.8(7) . .
W34 O34T Na16 96.5(7) . .
P5 O3P5 W36 130.2(8) . .
P5 O3P5 W37 129.1(8) . .
W36 O3P5 W37 91.1(5) . .
W35 O35T Na8 135.9(8) . .
W35 O35T Na4 126.4(8) . .
Na8 O35T Na4 92.5(6) . .
P6 O3P6 W45 126.2(8) . .
P6 O3P6 W44 126.4(8) . .
W45 O3P6 W44 92.7(5) . .
W37 O37T Na9 128.5(8) . 2_456
W3 O38 W8 147.3(8) . .
W3 O38 Na1 102.4(6) . .
W8 O38 Na1 106.2(6) . .
W38 O38T Na8 130.2(8) . 1_455
W43 O3C9 Co9 144.9(7) . .
W3 O39 W9 148.4(8) . .
W3 O39 Na5 102.2(6) . .
W9 O39 Na5 106.3(6) . .
W40 O40T Na21 154.2(10) . .
W40 O40T Na20 125.4(9) . .
Na21 O40T Na20 38.0(8) . .
P1 O4P1 W5 128.2(8) . .
P1 O4P1 W6 129.4(8) . .
W5 O4P1 W6 90.3(5) . .
W42 O42T Na11 152.0(8) . 2_556
P2 O4P2 Co2 122.8(8) . .
P2 O4P2 Co3 123.9(8) . .
Co2 O4P2 Co3 91.9(5) . .
P2 O4P2 Co1 124.6(8) . .
Co2 O4P2 Co1 92.5(5) . .
Co3 O4P2 Co1 91.9(5) . .
W14 O4C3 Co3 144.1(7) . .
W43 O43T Na5 135.2(8) . 2_456
P3 O4P3 W24A 137.4(11) . .
P3 O4P3 W24 128.5(8) . .
W24A O4P3 W24 12.2(9) . .
P3 O4P3 W23 130.3(8) . .
W24A O4P3 W23 87.4(9) . .
W24 O4P3 W23 91.0(5) . .
P4 O4P4 Co6 124.6(7) . .
P4 O4P4 Co5 121.7(7) . .
Co6 O4P4 Co5 92.1(5) . .
P4 O4P4 Co4 123.3(8) . .
Co6 O4P4 Co4 93.3(5) . .
Co5 O4P4 Co4 93.1(5) . .
W4 O45 W5 154.6(9) . .
P5 O4P5 W38 129.9(8) . .
P5 O4P5 W39 128.4(8) . .
W38 O4P5 W39 90.6(5) . .
P6 O4P6 Co8 122.9(8) . .
P6 O4P6 Co9 122.4(8) . .
Co8 O4P6 Co9 92.1(5) . .
P6 O4P6 Co7 124.8(8) . .
Co8 O4P6 Co7 92.9(5) . .
Co9 O4P6 Co7 93.0(5) . .
W4 O49 W9 119.3(7) . .
W4 O49 Na5 103.1(6) . .
W9 O49 Na5 103.7(6) . .
W44 O4C9 Co9 144.5(9) . .
W15 O5C3 Co3 145.2(8) . .
W25A O5C4 W25 8.5(15) . .
W25A O5C4 Co4 148.4(19) . .
W25 O5C4 Co4 145.7(8) . .
W5 O56 W6 120.9(7) . .
W5 O56 Na11 98.1(6) . .
W6 O56 Na11 140.8(7) . .
W45 O5C7 Co7 145.4(8) . .
W26A O6C5 W26 8.3(9) . .
W26A O6C5 Co5 148.1(12) . .
W26 O6C5 Co5 145.9(8) . .
W6 O67 W7 156.9(8) . .
W27A O7C5 W27 14.2(11) . .
W27A O7C5 Co5 157.3(15) . .
W27 O7C5 Co5 143.1(8) . .
W7 O78 W8 120.9(7) . .
W7 O78 Na1 100.0(5) . .
W8 O78 Na1 105.8(6) . .
W28A O8C6 W28 13.0(12) . .
W28A O8C6 Co6 157.0(16) . .
W28 O8C6 Co6 144.1(8) . .
W8 O89 W9 156.2(8) . .
W29A O9C6 W29 5.8(15) . .
W29A O9C6 Co6 149.4(17) . .
W29 O9C6 Co6 145.0(8) . .
W11 O101 W10 143.3(8) . .
W11 O101 Na22 110.4(8) . .
W10 O101 Na22 101.5(8) . .
W10 O105 W15 121.6(7) . .
W12 O112 W11 121.2(7) . .
W13 O123 W12 143.1(8) . .
W14 O134 W13 122.2(7) . .
W14 O145 W15 140.1(7) . .
W14 O145 Na31 102.5(6) . 1_455
W15 O145 Na31 107.7(6) . 1_455
W16A O164 W16 19.1(5) . .
W16A O164 W24 136.4(10) . .
W16 O164 W24 149.2(8) . .
W16A O164 W24A 129.0(12) . .
W16 O164 W24A 144.8(10) . .
W24 O164 W24A 10.7(6) . .
W16 O169 W16A 19.3(5) . .
W16 O169 W19 149.9(9) . .
W16A O169 W19 133.8(9) . .
W16 O169 W19A 144.6(12) . .
W16A O169 W19A 126.6(13) . .
W19 O169 W19A 9.8(8) . .
W17 O170 W17A 26.0(8) . .
W17 O170 W20 149.0(9) . .
W17A O170 W20 123.4(12) . .
W17 O170 W20A 139.6(9) . .
W17A O170 W20A 113.8(12) . .
W20 O170 W20A 10.0(5) . .
W17A O171 W17 12.5(12) . .
W17A O171 W21 137.1(18) . .
W17 O171 W21 148.3(9) . .
W18A O182 W18 15.5(10) . .
W18A O182 W22 135.1(15) . .
W18 O182 W22 149.0(9) . .
W18A O183 W18 27.3(8) . .
W18A O183 W23 123.6(12) . .
W18 O183 W23 148.6(9) . .
W19A O190 W20 109.8(13) . .
W19A O190 W19 15.1(10) . .
W20 O190 W19 121.9(8) . .
W19A O190 W20A 103.5(13) . .
W20 O190 W20A 9.9(5) . .
W19 O190 W20A 116.9(8) . .
W24 O194 W19 156.2(9) . .
W24 O194 W19A 150.9(13) . .
W19 O194 W19A 14.7(10) . .
W24 O194 W24A 15.6(9) . .
W19 O194 W24A 150.4(11) . .
W19A O194 W24A 139.6(15) . .
W19A O195 W19 11.7(14) . .
W19A O195 W25 161.6(17) . .
W19 O195 W25 163.9(9) . .
W19A O195 W25A 162(2) . .
W19 O195 W25A 167.7(13) . .
W25 O195 W25A 5.8(10) . .
W20A O201 W21 162.2(12) . .
W20A O201 W20 16.0(8) . .
W21 O201 W20 155.1(9) . .
W20A O201 W21A 157.4(13) . .
W21 O201 W21A 17.5(7) . .
W20 O201 W21A 164.2(9) . .
W20A O206 W20 15.4(9) . .
W20A O206 W26 149.2(13) . .
W20 O206 W26 164.3(8) . .
W21A O212 W22 120.0(9) . .
W21A O212 W21 22.1(7) . .
W22 O212 W21 119.8(8) . .
W21A O212 W22A 113.4(11) . .
W22 O212 W22A 21.1(7) . .
W21 O212 W22A 122.2(9) . .
W21A O217 W21 15.9(10) . .
W21A O217 W27 166.4(15) . .
W21 O217 W27 161.5(9) . .
W23A O223 W23 19.5(10) . .
W23A O223 W22 164.3(12) . .
W23 O223 W22 154.7(9) . .
W23A O223 W22A 156.9(16) . .
W23 O223 W22A 166.7(9) . .
W22 O223 W22A 19.3(6) . .
W22A O228 W22 18.0(10) . .
W22A O228 W28 161.3(13) . .
W22 O228 W28 165.7(9) . .
W24A O234 W24 17.1(9) . .
W24A O234 W23 108.3(11) . .
W24 O234 W23 121.5(8) . .
W24A O234 W23A 103.3(13) . .
W24 O234 W23A 118.5(9) . .
W23 O234 W23A 11.8(6) . .
W23A O239 W23 16.8(12) . .
W23A O239 W29 148.5(16) . .
W23 O239 W29 164.4(9) . .
W24A O240 W24 13.9(10) . .
W24A O240 W30 161.9(15) . .
W24 O240 W30 163.1(9) . .
W24A O240 W30A 161.6(18) . .
W24 O240 W30A 165.6(13) . .
W30 O240 W30A 3.6(11) . .
W25 O250 W30 144.7(8) . .
W25 O250 W30A 134.6(13) . .
W30 O250 W30A 10.5(10) . .
W25 O250 W25A 9.6(10) . .
W30 O250 W25A 135.1(12) . .
W30A O250 W25A 125.0(16) . .
W25A O256 W26 117.3(15) . .
W25A O256 W25 11.8(10) . .
W26 O256 W25 121.4(7) . .
W25A O256 W26A 115.4(15) . .
W26 O256 W26A 11.9(5) . .
W25 O256 W26A 122.0(9) . .
W27 O267 W26 142.0(8) . .
W27 O267 W26A 130.9(10) . .
W26 O267 W26A 13.8(6) . .
W27 O267 W27A 12.9(7) . .
W26 O267 W27A 131.6(10) . .
W26A O267 W27A 119.3(12) . .
W28 O278 W27A 124.8(10) . .
W28 O278 W28A 17.5(8) . .
W27A O278 W28A 120.6(12) . .
W28 O278 W27 122.0(8) . .
W27A O278 W27 17.6(8) . .
W28A O278 W27 124.2(10) . .
W28 O289 W29 142.5(8) . .
W28 O289 W29A 131.0(12) . .
W29 O289 W29A 13.6(9) . .
W28 O289 W28A 13.6(6) . .
W29 O289 W28A 131.6(9) . .
W29A O289 W28A 119.0(14) . .
W30A O290 W30 12.2(10) . .
W30A O290 W29 117.4(15) . .
W30 O290 W29 120.3(7) . .
W30A O290 W29A 114.4(18) . .
W30 O290 W29A 120.1(12) . .
W29 O290 W29A 13.0(8) . .
W32 O312 W31 123.7(8) . .
W32 O312 Na19 102.0(8) . .
W31 O312 Na19 98.0(7) . .
W31 O313 W33 124.2(8) . .
W31 O314 W34 148.0(8) . .
W31 O314 Na19 102.5(8) . .
W34 O314 Na19 106.9(7) . .
W31 O319 W39 151.3(8) . .
W32 O323 W33 123.3(7) . .
W32 O325 W35 149.2(8) . .
W32 O325 Na19 99.8(7) . .
W35 O325 Na19 108.0(7) . .
W32 O326 W36 147.9(7) . .
W33 O337 W37 148.7(8) . .
W33 O338 W38 148.7(9) . .
W34 O340 W40 163.5(8) . .
W35 O345 W34 120.6(8) . .
W35 O345 Na16 133.2(8) . .
W34 O345 Na16 101.1(7) . .
W35 O345 Na19 104.7(7) . .
W34 O345 Na19 98.4(7) . .
Na16 O345 Na19 87.7(7) . .
W39 O349 W34 154.4(9) . .
W35 O351 W41 164.6(8) . .
W36 O356 W35 157.2(8) . .
W36 O362 W42 163.6(8) . .
W36 O367 W37 119.8(7) . .
W37 O373 W43 163.5(8) . .
W37 O378 W38 158.1(8) . .
W38 O384 W44 164.3(8) . .
W38 O389 W39 121.0(7) . .
W39 O395 W45 163.3(8) . .
W40 O401 W41 120.1(7) . .
W45 O405 W40 142.0(8) . .
W4 O410 W10 162.4(8) . .
W41 O412 W42 141.7(8) . .
W42 O423 W43 120.8(7) . .
W44 O434 W43 140.8(8) . .
W45 O445 W44 121.9(7) . .
W45 O445 Na32 104.8(7) . 2_457
W44 O445 Na32 117.9(7) . 2_457
W5 O511 W11 164.6(8) . .
W6 O612 W12 163.1(8) . .
W7 O713 W13 162.1(8) . .
W8 O814 W14 162.8(8) . .
W9 O915 W15 162.0(8) . .
C12 C11 C16 121(2) . .
C12 C11 As1 120.0(16) . .
C16 C11 As1 118.5(17) . .
C11 C12 C13 121(2) . .
C12 C13 C14 118(2) . .
C15 C14 C13 122(2) . .
C15 C14 N1 121(2) . .
C13 C14 N1 117(2) . .
C14 C15 C16 119(3) . .
C11 C16 C15 119(2) . .
C26 C21 C22 120(2) . .
C26 C21 As2 119.8(17) . .
C22 C21 As2 120.1(16) . .
C23 C22 C21 120(2) . .
C24 C23 C22 120(2) . .
C23 C24 C25 121(2) . .
C23 C24 N2 121(2) . .
C25 C24 N2 118(2) . .
C24 C25 C26 119(2) . .
C21 C26 C25 119(2) . .
O28W Na1 O16W 87.0(7) . .
O28W Na1 O7T 89.0(6) . 2_466
O16W Na1 O7T 82.8(6) . 2_466
O28W Na1 O27 166.4(6) . .
O16W Na1 O27 98.1(6) . .
O7T Na1 O27 104.0(5) 2_466 .
O28W Na1 O38 88.7(6) . .
O16W Na1 O38 137.5(6) . .
O7T Na1 O38 139.4(6) 2_466 .
O27 Na1 O38 79.0(5) . .
O28W Na1 O23 104.9(6) . .
O16W Na1 O23 77.9(5) . .
O7T Na1 O23 155.4(5) 2_466 .
O27 Na1 O23 64.4(4) . .
O38 Na1 O23 62.5(4) . .
O28W Na1 O78 115.4(6) . .
O16W Na1 O78 153.9(6) . .
O7T Na1 O78 84.4(5) 2_466 .
O27 Na1 O78 63.3(5) . .
O38 Na1 O78 60.4(5) . .
O23 Na1 O78 106.8(5) . .
O28W Na1 W2 138.7(5) . .
O16W Na1 W2 78.0(5) . .
O7T Na1 W2 126.0(4) 2_466 .
O27 Na1 W2 32.8(3) . .
O38 Na1 W2 77.8(4) . .
O23 Na1 W2 34.6(3) . .
O78 Na1 W2 91.5(4) . .
O28W Na1 W3 89.1(5) . .
O16W Na1 W3 106.0(5) . .
O7T Na1 W3 170.9(4) 2_466 .
O27 Na1 W3 77.4(4) . .
O38 Na1 W3 31.6(3) . .
O23 Na1 W3 33.1(3) . .
O78 Na1 W3 88.4(4) . .
W2 Na1 W3 59.53(13) . .
O28W Na1 W7 147.7(5) . .
O16W Na1 W7 123.5(5) . .
O7T Na1 W7 85.3(4) 2_466 .
O27 Na1 W7 33.6(3) . .
O38 Na1 W7 75.5(4) . .
O23 Na1 W7 92.7(3) . .
O78 Na1 W7 32.4(3) . .
W2 Na1 W7 65.70(14) . .
W3 Na1 W7 91.53(18) . .
O28W Na1 W8 97.1(5) . .
O16W Na1 W8 167.8(5) . .
O7T Na1 W8 108.7(4) 2_466 .
O27 Na1 W8 75.4(4) . .
O38 Na1 W8 31.8(3) . .
O23 Na1 W8 89.9(3) . .
O78 Na1 W8 30.4(3) . .
W2 Na1 W8 91.51(18) . .
W3 Na1 W8 62.77(13) . .
W7 Na1 W8 55.40(11) . .
O49W Na2 O13W 176.1(9) . .
O49W Na2 O3W 95.7(7) . .
O13W Na2 O3W 85.1(7) . .
O49W Na2 O74W 91.9(12) . .
O13W Na2 O74W 84.3(12) . .
O3W Na2 O74W 85.6(11) . .
O49W Na2 O6T 95.9(7) . .
O13W Na2 O6T 87.9(7) . .
O3W Na2 O6T 92.5(6) . .
O74W Na2 O6T 172.1(12) . .
O49W Na2 O32W 96.6(8) . .
O13W Na2 O32W 82.4(7) . .
O3W Na2 O32W 167.1(8) . .
O74W Na2 O32W 90.4(11) . .
O6T Na2 O32W 89.8(6) . .
O10W Na3 O9W 92.6(6) . .
O10W Na3 O17W 96.9(7) . .
O9W Na3 O17W 164.3(7) . .
O10W Na3 O6W 87.2(6) . .
O9W Na3 O6W 82.6(6) . .
O17W Na3 O6W 85.4(6) . .
O10W Na3 O5W 159.3(7) . .
O9W Na3 O5W 85.1(6) . .
O17W Na3 O5W 90.2(6) . .
O6W Na3 O5W 112.8(6) . .
O10W Na3 O2T 85.1(6) . .
O9W Na3 O2T 114.9(6) . .
O17W Na3 O2T 78.4(6) . .
O6W Na3 O2T 161.1(6) . .
O5W Na3 O2T 77.3(6) . .
O14W Na4 O4W 95.6(6) . .
O14W Na4 O7W 172.9(7) . .
O4W Na4 O7W 91.1(6) . .
O14W Na4 O11W 79.4(6) . .
O4W Na4 O11W 168.7(7) . .
O7W Na4 O11W 94.3(6) . .
O14W Na4 O35T 92.2(6) . .
O4W Na4 O35T 83.6(6) . .
O7W Na4 O35T 86.4(6) . .
O11W Na4 O35T 106.5(6) . .
O14W Na4 O1T 89.6(6) . 2_556
O4W Na4 O1T 96.3(6) . 2_556
O7W Na4 O1T 91.9(5) . 2_556
O11W Na4 O1T 73.6(5) . 2_556
O35T Na4 O1T 178.2(6) . 2_556
O14W Na4 Na14 48.8(5) . 2_556
O4W Na4 Na14 118.7(5) . 2_556
O7W Na4 Na14 128.9(5) . 2_556
O11W Na4 Na14 50.6(5) . 2_556
O35T Na4 Na14 133.8(5) . 2_556
O1T Na4 Na14 47.7(4) 2_556 2_556
O14W Na4 Na8 102.9(5) . .
O4W Na4 Na8 41.5(4) . .
O7W Na4 Na8 80.8(5) . .
O11W Na4 Na8 149.3(5) . .
O35T Na4 Na8 43.2(4) . .
O1T Na4 Na8 136.4(5) 2_556 .
Na14 Na4 Na8 148.9(4) 2_556 .
O48W Na5 O45W 98.9(9) . .
O48W Na5 O43T 85.4(7) . 2_456
O45W Na5 O43T 80.7(7) . 2_456
O48W Na5 O14 169.5(8) . .
O45W Na5 O14 87.1(8) . .
O43T Na5 O14 104.1(6) 2_456 .
O48W Na5 O13 113.4(8) . .
O45W Na5 O13 143.6(8) . .
O43T Na5 O13 85.4(5) 2_456 .
O14 Na5 O13 64.0(5) . .
O48W Na5 O39 92.6(8) . .
O45W Na5 O39 134.7(8) . .
O43T Na5 O39 144.1(6) 2_456 .
O14 Na5 O39 77.1(5) . .
O13 Na5 O39 62.6(5) . .
O48W Na5 O49 112.4(7) . .
O45W Na5 O49 74.9(7) . .
O43T Na5 O49 151.6(7) 2_456 .
O14 Na5 O49 60.7(5) . .
O13 Na5 O49 105.8(5) . .
O39 Na5 O49 60.3(5) . .
O48W Na5 W1 147.4(7) . .
O45W Na5 W1 110.6(7) . .
O43T Na5 W1 85.9(4) 2_456 .
O14 Na5 W1 32.4(3) . .
O13 Na5 W1 34.6(3) . .
O39 Na5 W1 76.7(4) . .
O49 Na5 W1 89.1(4) . .
O48W Na5 W3 95.3(7) . .
O45W Na5 W3 161.2(7) . .
O43T Na5 W3 112.9(5) 2_456 .
O14 Na5 W3 77.2(4) . .
O13 Na5 W3 33.8(3) . .
O39 Na5 W3 31.5(3) . .
O49 Na5 W3 88.2(4) . .
W1 Na5 W3 59.87(15) . .
O48W Na5 W4 142.5(7) . .
O45W Na5 W4 71.2(6) . .
O43T Na5 W4 126.2(5) 2_456 .
O14 Na5 W4 32.2(3) . .
O13 Na5 W4 91.1(4) . .
O39 Na5 W4 73.2(4) . .
O49 Na5 W4 30.5(3) . .
W1 Na5 W4 64.01(17) . .
W3 Na5 W4 90.0(2) . .
O48W Na5 W9 96.5(7) . .
O45W Na5 W9 103.3(7) . .
O43T Na5 W9 175.2(5) 2_456 .
O14 Na5 W9 73.7(4) . .
O13 Na5 W9 89.8(4) . .
O39 Na5 W9 31.6(3) . .
O49 Na5 W9 30.8(3) . .
W1 Na5 W9 90.2(2) . .
W3 Na5 W9 62.54(16) . .
W4 Na5 W9 53.80(13) . .
O15W Na6 O60W 174.1(8) . .
O15W Na6 O8W 101.6(7) . .
O60W Na6 O8W 84.1(8) . .
O15W Na6 O12W 94.7(7) . .
O60W Na6 O12W 84.0(8) . .
O8W Na6 O12W 88.2(7) . .
O15W Na6 O22W 85.3(7) . .
O60W Na6 O22W 89.1(8) . .
O8W Na6 O22W 172.2(8) . .
O12W Na6 O22W 94.8(7) . .
O15W Na6 O29W 88.9(7) . .
O60W Na6 O29W 93.6(8) . .
O8W Na6 O29W 79.6(7) . .
O12W Na6 O29W 167.8(8) . .
O22W Na6 O29W 97.1(8) . .
O69W Na7 O37W 168.4(11) . .
O69W Na7 O36W 87.9(10) . .
O37W Na7 O36W 81.9(8) . .
O69W Na7 O31W 92.9(10) . .
O37W Na7 O31W 92.5(8) . .
O36W Na7 O31W 89.8(7) . .
O69W Na7 O27W 103.8(10) . 2_456
O37W Na7 O27W 86.7(8) . 2_456
O36W Na7 O27W 168.1(8) . 2_456
O31W Na7 O27W 87.3(7) . 2_456
O69W Na7 O19W 81.4(10) . .
O37W Na7 O19W 94.7(7) . .
O36W Na7 O19W 98.5(8) . .
O31W Na7 O19W 169.7(8) . .
O27W Na7 O19W 85.7(7) 2_456 .
O69W Na7 Na9 87.0(9) . 2_456
O37W Na7 Na9 104.1(7) . 2_456
O36W Na7 Na9 135.8(7) . 2_456
O31W Na7 Na9 46.7(5) . 2_456
O27W Na7 Na9 44.5(5) 2_456 2_456
O19W Na7 Na9 124.0(6) . 2_456
O69W Na7 Na10 129.5(9) . .
O37W Na7 Na10 40.1(6) . .
O36W Na7 Na10 41.8(5) . .
O31W Na7 Na10 91.2(5) . .
O27W Na7 Na10 126.7(6) 2_456 .
O19W Na7 Na10 99.0(5) . .
Na9 Na7 Na10 128.7(4) 2_456 .
O55W Na8 O4W 170.4(8) . .
O55W Na8 O12W 83.8(8) . .
O4W Na8 O12W 88.1(6) . .
O55W Na8 O30W 82.2(8) . .
O4W Na8 O30W 107.1(7) . .
O12W Na8 O30W 156.5(7) . .
O55W Na8 O35T 101.2(8) . .
O4W Na8 O35T 83.3(6) . .
O12W Na8 O35T 87.0(6) . .
O30W Na8 O35T 77.3(6) . .
O55W Na8 O38T 84.9(8) . 1_655
O4W Na8 O38T 93.0(6) . 1_655
O12W Na8 O38T 108.9(7) . 1_655
O30W Na8 O38T 88.5(6) . 1_655
O35T Na8 O38T 163.6(7) . 1_655
O55W Na8 Na4 141.7(7) . .
O4W Na8 Na4 40.2(4) . .
O12W Na8 Na4 79.3(5) . .
O30W Na8 Na4 100.6(6) . .
O35T Na8 Na4 44.3(4) . .
O38T Na8 Na4 133.1(5) 1_655 .
O55W Na8 Na19 27.4(7) . .
O4W Na8 Na19 156.2(6) . .
O12W Na8 Na19 84.0(5) . .
O30W Na8 Na19 74.8(6) . .
O35T Na8 Na19 73.8(5) . .
O38T Na8 Na19 110.8(5) 1_655 .
Na4 Na8 Na19 116.0(4) . .
O55W Na8 Na24 44.2(8) . .
O4W Na8 Na24 137.7(7) . .
O12W Na8 Na24 116.2(7) . .
O30W Na8 Na24 64.0(7) . .
O35T Na8 Na24 129.0(6) . .
O38T Na8 Na24 47.8(6) 1_655 .
Na4 Na8 Na24 164.2(6) . .
Na19 Na8 Na24 65.2(6) . .
O27W Na9 O62W 169.7(10) . .
O27W Na9 O3T 87.6(7) . .
O62W Na9 O3T 84.2(9) . .
O27W Na9 O31W 89.9(8) . 2_456
O62W Na9 O31W 99.5(10) . 2_456
O3T Na9 O31W 167.6(8) . 2_456
O27W Na9 O37T 95.0(7) . 2_456
O62W Na9 O37T 91.1(9) . 2_456
O3T Na9 O37T 88.4(6) . 2_456
O31W Na9 O37T 79.7(7) 2_456 2_456
O27W Na9 Na7 47.0(6) . 2_456
O62W Na9 Na7 139.5(9) . 2_456
O3T Na9 Na7 133.9(6) . 2_456
O31W Na9 Na7 46.9(5) 2_456 2_456
O37T Na9 Na7 101.5(5) 2_456 2_456
O37W Na10 O33T 76.8(7) . .
O37W Na10 O35W 157.0(8) . .
O33T Na10 O35W 89.6(7) . .
O37W Na10 O36W 81.7(8) . .
O33T Na10 O36W 105.7(7) . .
O35W Na10 O36W 84.4(7) . .
O37W Na10 O56W 81.5(9) . .
O33T Na10 O56W 78.0(8) . .
O35W Na10 O56W 114.1(9) . .
O36W Na10 O56W 161.4(9) . .
O37W Na10 O25W 118.7(8) . .
O33T Na10 O25W 151.7(7) . .
O35W Na10 O25W 81.7(7) . .
O36W Na10 O25W 100.1(8) . .
O56W Na10 O25W 81.1(8) . .
O37W Na10 Na12 160.9(7) . 1_545
O33T Na10 Na12 112.1(5) . 1_545
O35W Na10 Na12 42.0(5) . 1_545
O36W Na10 Na12 110.5(6) . 1_545
O56W Na10 Na12 84.0(7) . 1_545
O25W Na10 Na12 46.3(5) . 1_545
O37W Na10 Na7 40.6(6) . .
O33T Na10 Na7 91.2(5) . .
O35W Na10 Na7 123.0(6) . .
O36W Na10 Na7 41.0(6) . .
O56W Na10 Na7 121.8(8) . .
O25W Na10 Na7 116.1(6) . .
Na12 Na10 Na7 149.2(4) 1_545 .
O1W Na11 O42T 80.0(6) . 2_556
O1W Na11 O61W 104.9(9) . .
O42T Na11 O61W 118.0(9) 2_556 .
O1W Na11 O71W 162.4(11) . .
O42T Na11 O71W 85.9(10) 2_556 .
O61W Na11 O71W 91.0(11) . .
O1W Na11 O56 74.7(6) . .
O42T Na11 O56 153.5(7) 2_556 .
O61W Na11 O56 76.9(8) . .
O71W Na11 O56 117.1(10) . .
O1W Na11 O5T 94.1(6) . .
O42T Na11 O5T 110.5(7) 2_556 .
O61W Na11 O5T 130.1(8) . .
O71W Na11 O5T 80.9(10) . .
O56 Na11 O5T 64.2(5) . .
O1W Na11 W5 80.5(4) . .
O42T Na11 W5 133.6(6) 2_556 .
O61W Na11 W5 107.6(7) . .
O71W Na11 W5 102.1(9) . .
O56 Na11 W5 34.0(3) . .
O5T Na11 W5 30.6(3) . .
O1W Na11 Na25 139.1(7) . .
O42T Na11 Na25 116.0(8) 2_556 .
O61W Na11 Na25 99.6(10) . .
O71W Na11 Na25 41.3(10) . .
O56 Na11 Na25 79.8(6) . .
O5T Na11 Na25 45.6(6) . .
W5 Na11 Na25 61.0(5) . .
O44W Na12 O26W 176.9(9) . .
O44W Na12 O43W 89.3(9) . .
O26W Na12 O43W 89.5(8) . .
O44W Na12 O26T 82.3(7) . .
O26W Na12 O26T 100.6(7) . .
O43W Na12 O26T 90.5(7) . .
O44W Na12 O35W 89.5(8) . 1_565
O26W Na12 O35W 88.0(7) . 1_565
O43W Na12 O35W 106.0(8) . 1_565
O26T Na12 O35W 161.5(8) . 1_565
O44W Na12 O25W 86.9(8) . 1_565
O26W Na12 O25W 94.5(7) . 1_565
O43W Na12 O25W 172.9(8) . 1_565
O26T Na12 O25W 83.0(6) . 1_565
O35W Na12 O25W 80.0(7) 1_565 1_565
O44W Na12 Na10 69.7(6) . 1_565
O26W Na12 Na10 109.5(6) . 1_565
O43W Na12 Na10 139.5(7) . 1_565
O26T Na12 Na10 119.0(5) . 1_565
O35W Na12 Na10 42.5(5) 1_565 1_565
O25W Na12 Na10 43.9(5) 1_565 1_565
O42W Na13 O33W 168.2(10) . .
O42W Na13 O50W 94.8(9) . .
O33W Na13 O50W 96.4(9) . .
O42W Na13 O39W 97.5(9) . .
O33W Na13 O39W 85.1(8) . .
O50W Na13 O39W 96.1(9) . .
O42W Na13 O64W 96.6(11) . 2_457
O33W Na13 O64W 80.3(10) . 2_457
O50W Na13 O64W 86.3(10) . 2_457
O39W Na13 O64W 165.4(11) . 2_457
O42W Na13 O23T 82.3(8) . .
O33W Na13 O23T 87.0(7) . .
O50W Na13 O23T 173.9(9) . .
O39W Na13 O23T 79.1(7) . .
O64W Na13 O23T 99.3(9) 2_457 .
O42W Na13 Na18 128.9(8) . 2_457
O33W Na13 Na18 43.3(6) . 2_457
O50W Na13 Na18 107.0(7) . 2_457
O39W Na13 Na18 124.3(7) . 2_457
O64W Na13 Na18 41.8(8) 2_457 2_457
O23T Na13 Na18 78.9(5) . 2_457
O52W Na14 O66W 86.5(10) . .
O52W Na14 O51W 116.0(9) . .
O66W Na14 O51W 79.2(10) . .
O52W Na14 O1T 162.3(8) . .
O66W Na14 O1T 95.2(9) . .
O51W Na14 O1T 81.6(7) . .
O52W Na14 O14W 89.2(8) . 2_556
O66W Na14 O14W 172.0(10) . 2_556
O51W Na14 O14W 96.7(8) . 2_556
O1T Na14 O14W 90.9(6) . 2_556
O52W Na14 O11W 88.6(8) . 2_556
O66W Na14 O11W 111.2(9) . 2_556
O51W Na14 O11W 154.4(8) . 2_556
O1T Na14 O11W 74.3(6) . 2_556
O14W Na14 O11W 75.4(6) 2_556 2_556
O52W Na14 Na4 118.9(7) . 2_556
O66W Na14 Na4 141.5(9) . 2_556
O51W Na14 Na4 109.6(7) . 2_556
O1T Na14 Na4 51.7(4) . 2_556
O14W Na14 Na4 46.3(5) 2_556 2_556
O11W Na14 Na4 47.6(5) 2_556 2_556
O53W Na15 O40W 166.9(10) . .
O53W Na15 O54W 86.3(9) . .
O40W Na15 O54W 82.8(9) . .
O53W Na15 O31T 88.2(8) . 1_465
O40W Na15 O31T 102.4(8) . 1_465
O54W Na15 O31T 174.2(9) . 1_465
O53W Na15 O59W 91.4(10) . .
O40W Na15 O59W 79.3(9) . .
O54W Na15 O59W 78.0(9) . .
O31T Na15 O59W 100.1(9) 1_465 .
O53W Na15 O24T 99.4(8) . .
O40W Na15 O24T 89.4(8) . .
O54W Na15 O24T 98.8(8) . .
O31T Na15 O24T 84.1(6) 1_465 .
O59W Na15 O24T 168.5(9) . .
O53W Na15 Na17 118.9(8) . .
O40W Na15 Na17 48.0(6) . .
O54W Na15 Na17 48.6(6) . .
O31T Na15 Na17 133.6(6) 1_465 .
O59W Na15 Na17 47.2(7) . .
O24T Na15 Na17 122.7(6) . .
O47W Na16 O30W 93.3(9) . .
O47W Na16 O67W 81.0(11) . .
O30W Na16 O67W 118.1(11) . .
O47W Na16 O345 81.6(8) . .
O30W Na16 O345 94.0(8) . .
O67W Na16 O345 144.1(11) . .
O47W Na16 O73W 166.3(14) . .
O30W Na16 O73W 87.4(12) . .
O67W Na16 O73W 86.6(14) . .
O345 Na16 O73W 112.0(12) . .
O47W Na16 O34T 94.2(8) . .
O30W Na16 O34T 155.0(9) . .
O67W Na16 O34T 86.6(10) . .
O345 Na16 O34T 63.7(6) . .
O73W Na16 O34T 90.8(12) . .
O47W Na16 W34 82.1(7) . .
O30W Na16 W34 128.1(7) . .
O67W Na16 W34 112.2(9) . .
O345 Na16 W34 34.1(4) . .
O73W Na16 W34 108.1(11) . .
O34T Na16 W34 30.6(4) . .
O47W Na16 Na19 131.3(8) . .
O30W Na16 Na19 85.6(7) . .
O67W Na16 Na19 140.8(10) . .
O345 Na16 Na19 50.1(5) . .
O73W Na16 Na19 62.3(11) . .
O34T Na16 Na19 71.6(5) . .
W34 Na16 Na19 61.9(4) . .
O47W Na16 Na20 41.8(7) . .
O30W Na16 Na20 128.1(8) . .
O67W Na16 Na20 47.3(9) . .
O345 Na16 Na20 101.0(6) . .
O73W Na16 Na20 129.6(12) . .
O34T Na16 Na20 70.5(6) . .
W34 Na16 Na20 79.1(4) . .
Na19 Na16 Na20 140.1(6) . .
O47W Na16 Na32 102.3(8) . 2_557
O30W Na16 Na32 50.2(6) . 2_557
O67W Na16 Na32 70.9(9) . 2_557
O345 Na16 Na32 143.9(7) . 2_557
O73W Na16 Na32 67.9(11) . 2_557
O34T Na16 Na32 149.3(7) . 2_557
W34 Na16 Na32 175.2(6) . 2_557
Na19 Na16 Na32 113.3(6) . 2_557
Na20 Na16 Na32 105.5(6) . 2_557
O59W Na17 O58W 98.8(11) . .
O59W Na17 O63W 93.2(11) . .
O58W Na17 O63W 97.4(10) . .
O59W Na17 O40W 80.2(10) . .
O58W Na17 O40W 96.4(10) . .
O63W Na17 O40W 165.4(11) . .
O59W Na17 O39W 177.5(11) . .
O58W Na17 O39W 83.7(9) . .
O63W Na17 O39W 86.5(9) . .
O40W Na17 O39W 99.5(9) . .
O59W Na17 O54W 79.2(9) . .
O58W Na17 O54W 176.7(11) . .
O63W Na17 O54W 85.4(9) . .
O40W Na17 O54W 80.6(9) . .
O39W Na17 O54W 98.3(9) . .
O59W Na17 Na15 50.0(7) . .
O58W Na17 Na15 129.3(9) . .
O63W Na17 Na15 119.8(8) . .
O40W Na17 Na15 46.4(6) . .
O39W Na17 Na15 128.2(8) . .
O54W Na17 Na15 47.5(6) . .
O59W Na17 Na23 120.8(9) . .
O58W Na17 Na23 44.5(8) . .
O63W Na17 Na23 128.6(9) . .
O40W Na17 Na23 65.4(8) . .
O39W Na17 Na23 61.0(7) . .
O54W Na17 Na23 134.4(8) . .
Na15 Na17 Na23 111.6(6) . .
O57W Na18 O64W 90.5(11) . .
O57W Na18 O24W 153.6(10) . .
O64W Na18 O24W 109.2(10) . .
O57W Na18 O28T 82.3(8) . .
O64W Na18 O28T 103.1(10) . .
O24W Na18 O28T 76.3(7) . .
O57W Na18 O33W 118.9(10) . 2_457
O64W Na18 O33W 81.2(10) . 2_457
O24W Na18 O33W 82.4(8) . 2_457
O28T Na18 O33W 158.5(9) . 2_457
O57W Na18 O22T 91.3(8) . 2_457
O64W Na18 O22T 163.4(11) . 2_457
O24W Na18 O22T 74.8(7) . 2_457
O28T Na18 O22T 93.4(7) . 2_457
O33W Na18 O22T 83.5(8) 2_457 2_457
O57W Na18 Na27 71.3(9) . 2_457
O64W Na18 Na27 146.2(12) . 2_457
O24W Na18 Na27 82.8(9) . 2_457
O28T Na18 Na27 47.7(8) . 2_457
O33W Na18 Na27 132.4(10) 2_457 2_457
O22T Na18 Na27 49.0(8) 2_457 2_457
O57W Na18 Na13 94.8(8) . 2_457
O64W Na18 Na13 44.4(9) . 2_457
O24W Na18 Na13 111.6(7) . 2_457
O28T Na18 Na13 147.5(7) . 2_457
O33W Na18 Na13 41.7(6) 2_457 2_457
O22T Na18 Na13 119.1(6) 2_457 2_457
Na27 Na18 Na13 159.7(8) 2_457 2_457
O57W Na18 W28A 102.6(9) . .
O64W Na18 W28A 88.3(10) . .
O24W Na18 W28A 62.0(7) . .
O28T Na18 W28A 25.0(6) . .
O33W Na18 W28A 137.1(8) 2_457 .
O22T Na18 W28A 107.3(7) 2_457 .
Na27 Na18 W28A 69.2(8) 2_457 .
Na13 Na18 W28A 129.8(6) 2_457 .
O57W Na18 W22A 69.1(8) . 2_457
O64W Na18 W22A 149.1(10) . 2_457
O24W Na18 W22A 98.1(7) . 2_457
O28T Na18 W22A 97.1(7) . 2_457
O33W Na18 W22A 88.5(8) 2_457 2_457
O22T Na18 W22A 23.4(5) 2_457 2_457
Na27 Na18 W22A 49.5(8) 2_457 2_457
Na13 Na18 W22A 112.2(6) 2_457 2_457
W28A Na18 W22A 118.0(6) . 2_457
O57W Na18 Na27 37.3(9) . .
O64W Na18 Na27 100.1(11) . .
O24W Na18 Na27 119.1(9) . .
O28T Na18 Na27 45.1(7) . .
O33W Na18 Na27 155.8(9) 2_457 .
O22T Na18 Na27 91.3(8) 2_457 .
Na27 Na18 Na27 48.5(11) 2_457 .
Na13 Na18 Na27 126.3(8) 2_457 .
W28A Na18 Na27 67.0(7) . .
W22A Na18 Na27 78.0(8) 2_457 .
O57W Na18 W22 75.1(7) . 2_457
O64W Na18 W22 143.2(10) . 2_457
O24W Na18 W22 96.8(6) . 2_457
O28T Na18 W22 108.1(6) . 2_457
O33W Na18 W22 76.9(6) 2_457 2_457
O22T Na18 W22 24.0(4) 2_457 2_457
Na27 Na18 W22 60.4(7) 2_457 2_457
Na13 Na18 W22 102.3(4) 2_457 2_457
W28A Na18 W22 127.5(6) . 2_457
W22A Na18 W22 11.7(4) 2_457 2_457
Na27 Na18 W22 88.8(7) . 2_457
O55W Na19 O72W 82.4(14) . .
O55W Na19 O314 162.2(12) . .
O72W Na19 O314 114.9(14) . .
O55W Na19 O312 121.8(10) . .
O72W Na19 O312 73.0(13) . .
O314 Na19 O312 63.6(7) . .
O55W Na19 O325 91.1(10) . .
O72W Na19 O325 122.3(14) . .
O314 Na19 O325 76.4(7) . .
O312 Na19 O325 62.6(6) . .
O55W Na19 O1W4 100.5(14) . 2_557
O72W Na19 O1W4 57.0(16) . 2_557
O314 Na19 O1W4 93.0(13) . 2_557
O312 Na19 O1W4 107.9(13) . 2_557
O325 Na19 O1W4 168.0(14) . 2_557
O55W Na19 O345 100.7(10) . .
O72W Na19 O345 176.9(15) . .
O314 Na19 O345 62.0(6) . .
O312 Na19 O345 105.5(8) . .
O325 Na19 O345 58.3(6) . .
O1W4 Na19 O345 121.6(13) 2_557 .
O55W Na19 W31 156.7(10) . .
O72W Na19 W31 86.5(13) . .
O314 Na19 W31 32.5(4) . .
O312 Na19 W31 34.9(4) . .
O325 Na19 W31 77.7(5) . .
O1W4 Na19 W31 90.4(12) 2_557 .
O345 Na19 W31 90.8(5) . .
O55W Na19 W32 99.9(9) . .
O72W Na19 W32 92.6(12) . .
O314 Na19 W32 76.3(6) . .
O312 Na19 W32 33.1(4) . .
O325 Na19 W32 32.2(4) . .
O1W4 Na19 W32 140.2(13) 2_557 .
O345 Na19 W32 87.3(6) . .
W31 Na19 W32 60.1(3) . .
O55W Na19 W34 131.6(10) . .
O72W Na19 W34 144.8(14) . .
O314 Na19 W34 32.6(4) . .
O312 Na19 W34 91.1(6) . .
O325 Na19 W34 72.7(5) . .
O1W4 Na19 W34 101.4(12) 2_557 .
O345 Na19 W34 32.1(3) . .
W31 Na19 W34 64.6(3) . .
W32 Na19 W34 89.9(4) . .
O55W Na19 Na16 82.2(9) . .
O72W Na19 Na16 138.6(13) . .
O314 Na19 Na16 86.7(6) . .
O312 Na19 Na16 146.0(7) . .
O325 Na19 Na16 96.1(7) . .
O1W4 Na19 Na16 88.6(12) 2_557 .
O345 Na19 Na16 42.2(5) . .
W31 Na19 Na16 119.0(5) . .
W32 Na19 Na16 127.9(6) . .
W34 Na19 Na16 55.9(3) . .
O55W Na19 Na8 29.5(7) . .
O72W Na19 Na8 109.8(13) . .
O314 Na19 Na8 132.8(8) . .
O312 Na19 Na8 119.2(7) . .
O325 Na19 Na8 67.5(5) . .
O1W4 Na19 Na8 124.4(12) 2_557 .
O345 Na19 Na8 73.3(6) . .
W31 Na19 Na8 145.1(6) . .
W32 Na19 Na8 87.7(4) . .
W34 Na19 Na8 105.3(5) . .
Na16 Na19 Na8 68.7(4) . .
Na21 Na20 O68W 99.9(17) . .
Na21 Na20 O65W 64.2(14) . 1_655
O68W Na20 O65W 163.5(17) . 1_655
Na21 Na20 O47W 138.2(15) . .
O68W Na20 O47W 115.2(15) . .
O65W Na20 O47W 78.1(11) 1_655 .
Na21 Na20 O40T 64.2(11) . .
O68W Na20 O40T 84.1(13) . .
O65W Na20 O40T 84.7(10) 1_655 .
O47W Na20 O40T 96.4(9) . .
Na21 Na20 O70W 57.0(14) . 2_557
O68W Na20 O70W 100.9(15) . 2_557
O65W Na20 O70W 74.7(13) 1_655 2_557
O47W Na20 O70W 130.4(13) . 2_557
O40T Na20 O70W 121.0(13) . 2_557
Na21 Na20 O67W 141.0(15) . .
O68W Na20 O67W 75.2(14) . .
O65W Na20 O67W 119.6(13) 1_655 .
O47W Na20 O67W 73.1(11) . .
O40T Na20 O67W 149.4(12) . .
O70W Na20 O67W 85.5(13) 2_557 .
Na21 Na20 Na16 177.3(13) . .
O68W Na20 Na16 82.2(12) . .
O65W Na20 Na16 113.6(10) 1_655 .
O47W Na20 Na16 39.0(7) . .
O40T Na20 Na16 114.5(8) . .
O70W Na20 Na16 124.4(12) 2_557 .
O67W Na20 Na16 41.2(8) . .
Na21 Na20 Na26 84.5(13) . 1_655
O68W Na20 Na26 121.5(12) . 1_655
O65W Na20 Na26 63.8(9) 1_655 1_655
O47W Na20 Na26 94.9(9) . 1_655
O40T Na20 Na26 143.4(9) . 1_655
O70W Na20 Na26 35.7(10) 2_557 1_655
O67W Na20 Na26 67.1(10) . 1_655
Na16 Na20 Na26 95.9(7) . 1_655
Na20 Na21 O70W 85.1(16) . 2_557
Na20 Na21 O65W 75.6(14) . 1_655
O70W Na21 O65W 86.8(16) 2_557 1_655
Na20 Na21 O40T 77.8(13) . .
O70W Na21 O40T 162.2(17) 2_557 .
O65W Na21 O40T 93.5(12) 1_655 .
Na20 Na21 O76W 147.9(16) . .
O70W Na21 O76W 101.8(16) 2_557 .
O65W Na21 O76W 73.5(12) 1_655 .
O40T Na21 O76W 95.4(10) . .
Na20 Na21 O68W 48.1(13) . .
O70W Na21 O68W 91.6(15) 2_557 .
O65W Na21 O68W 123.6(14) 1_655 .
O40T Na21 O68W 73.3(11) . .
O76W Na21 O68W 159.2(13) . .
Na20 Na21 Na29 143.7(13) . .
O70W Na21 Na29 62.0(13) 2_557 .
O65W Na21 Na29 114.5(13) 1_655 .
O40T Na21 Na29 132.7(10) . .
O76W Na21 Na29 60.8(8) . .
O68W Na21 Na29 114.0(11) . .
O82W Na22 O94W 94.3(15) . 2_556
O82W Na22 O101 133.1(13) . .
O94W Na22 O101 129.2(14) 2_556 .
O82W Na22 Na25 131.9(13) . .
O94W Na22 Na25 77.0(13) 2_556 .
O101 Na22 Na25 81.1(8) . .
O82W Na22 Na28 78.3(11) . 2_456
O94W Na22 Na28 36.4(12) 2_556 2_456
O101 Na22 Na28 146.7(10) . 2_456
Na25 Na22 Na28 66.8(8) . 2_456
O84W Na23 O90W 80.8(15) 2_467 2_557
O84W Na23 O58W 118.8(13) 2_467 .
O90W Na23 O58W 119.8(15) 2_557 .
O84W Na23 O168 104.7(14) 2_467 .
O90W Na23 O168 97.9(13) 2_557 .
O58W Na23 O168 125.0(13) . .
O84W Na23 O18T 118.2(15) 2_467 .
O90W Na23 O18T 51.8(10) 2_557 .
O58W Na23 O18T 118.6(13) . .
O168 Na23 O18T 55.7(7) . .
O84W Na23 Na30 48.9(12) 2_467 2_467
O90W Na23 Na30 127.7(17) 2_557 2_467
O58W Na23 Na30 99.4(14) . 2_467
O168 Na23 Na30 84.3(13) . 2_467
O18T Na23 Na30 135.4(15) . 2_467
O84W Na23 Na24 42.6(11) 2_467 2_557
O90W Na23 Na24 38.5(11) 2_557 2_557
O58W Na23 Na24 133.8(12) . 2_557
O168 Na23 Na24 100.9(11) . 2_557
O18T Na23 Na24 80.7(10) . 2_557
Na30 Na23 Na24 89.5(13) 2_467 2_557
O84W Na23 Na17 147.2(13) 2_467 .
O90W Na23 Na17 127.8(14) 2_557 .
O58W Na23 Na17 37.3(7) . .
O168 Na23 Na17 88.3(8) . .
O18T Na23 Na17 94.2(8) . .
Na30 Na23 Na17 104.4(12) 2_467 .
Na24 Na23 Na17 164.1(11) 2_557 .
O85W Na24 O90W 151.2(19) . .
O85W Na24 O84W 107.3(17) . 1_645
O90W Na24 O84W 78.3(14) . 1_645
O85W Na24 O73W 116.5(19) . .
O90W Na24 O73W 86.1(15) . .
O84W Na24 O73W 110.2(14) 1_645 .
O85W Na24 O89W 120.2(18) . .
O90W Na24 O89W 88.2(13) . .
O84W Na24 O89W 66.4(11) 1_645 .
O73W Na24 O89W 45.3(12) . .
O85W Na24 O55W 48.9(12) . .
O90W Na24 O55W 138.8(16) . .
O84W Na24 O55W 140.9(17) 1_645 .
O73W Na24 O55W 70.1(13) . .
O89W Na24 O55W 97.1(14) . .
O85W Na24 Na23 141.8(16) . 2_557
O90W Na24 Na23 39.2(10) . 2_557
O84W Na24 Na23 39.3(9) 1_645 2_557
O73W Na24 Na23 96.8(12) . 2_557
O89W Na24 Na23 70.3(10) . 2_557
O55W Na24 Na23 166.4(12) . 2_557
O85W Na24 Na32 131.5(14) . 2_557
O90W Na24 Na32 40.2(10) . 2_557
O84W Na24 Na32 117.3(13) 1_645 2_557
O73W Na24 Na32 65.1(11) . 2_557
O89W Na24 Na32 95.3(11) . 2_557
O55W Na24 Na32 98.6(10) . 2_557
Na23 Na24 Na32 78.1(9) 2_557 2_557
O85W Na24 Na8 57.7(11) . .
O90W Na24 Na8 112.6(13) . .
O84W Na24 Na8 164.5(13) 1_645 .
O73W Na24 Na8 82.4(12) . .
O89W Na24 Na8 123.1(13) . .
O55W Na24 Na8 33.6(6) . .
Na23 Na24 Na8 151.5(11) 2_557 .
Na32 Na24 Na8 75.8(6) 2_557 .
O93W Na25 O93W 115.3(19) . 2_556
O93W Na25 O11T 79.8(16) . .
O93W Na25 O11T 133(2) 2_556 .
O93W Na25 Na25 60.6(18) . 2_556
O93W Na25 Na25 54.7(18) 2_556 2_556
O11T Na25 Na25 120.2(18) . 2_556
O93W Na25 O71W 96.1(18) . .
O93W Na25 O71W 71.6(16) 2_556 .
O11T Na25 O71W 154(2) . .
Na25 Na25 O71W 77.9(15) 2_556 .
O93W Na25 O5T 164(2) . .
O93W Na25 O5T 71.7(15) 2_556 .
O11T Na25 O5T 106.1(12) . .
Na25 Na25 O5T 124(2) 2_556 .
O71W Na25 O5T 72.0(11) . .
O93W Na25 O86W 79.9(18) . .
O93W Na25 O86W 137.5(17) 2_556 .
O11T Na25 O86W 86.8(13) . .
Na25 Na25 O86W 124(2) 2_556 .
O71W Na25 O86W 67.3(13) . .
O5T Na25 O86W 85.6(12) . .
O93W Na25 Na28 40.5(15) . 1_655
O93W Na25 Na28 131.7(17) 2_556 1_655
O11T Na25 Na28 89.3(13) . 1_655
Na25 Na25 Na28 87.4(18) 2_556 1_655
O71W Na25 Na28 72.1(13) . 1_655
O5T Na25 Na28 123.9(14) . 1_655
O86W Na25 Na28 40.8(10) . 1_655
O93W Na25 Na11 123.8(18) . .
O93W Na25 Na11 81.8(14) 2_556 .
O11T Na25 Na11 128.1(13) . .
Na25 Na25 Na11 111.3(14) 2_556 .
O71W Na25 Na11 36.0(9) . .
O5T Na25 Na11 41.1(5) . .
O86W Na25 Na11 58.5(9) . .
Na28 Na25 Na11 87.0(10) 1_655 .
O93W Na25 Na22 128.2(17) . .
O93W Na25 Na22 75.1(15) 2_556 .
O11T Na25 Na22 62.8(8) . .
Na25 Na25 Na22 108(2) 2_556 .
O71W Na25 Na22 133.0(15) . .
O5T Na25 Na22 66.6(9) . .
O86W Na25 Na22 128.3(13) . .
Na28 Na25 Na22 152.0(12) 1_655 .
Na11 Na25 Na22 107.7(9) . .
O88W Na26 O24W 98.4(13) . .
O88W Na26 O96W 105(2) . 1_455
O24W Na26 O96W 88(2) . 1_455
O88W Na26 O22T 154(2) . 2_457
O24W Na26 O22T 78.5(12) . 2_457
O96W Na26 O22T 101(2) 1_455 2_457
O88W Na26 O95W 79(2) . 2_457
O24W Na26 O95W 102(2) . 2_457
O96W Na26 O95W 169(3) 1_455 2_457
O22T Na26 O95W 76.3(18) 2_457 2_457
O88W Na26 O70W 89.0(16) . 2_457
O24W Na26 O70W 167.3(19) . 2_457
O96W Na26 O70W 101(2) 1_455 2_457
O22T Na26 O70W 90.3(13) 2_457 2_457
O95W Na26 O70W 69.0(19) 2_457 2_457
O88W Na26 Na27 106.4(16) . 2_457
O24W Na26 Na27 81.4(13) . 2_457
O96W Na26 Na27 148(2) 1_455 2_457
O22T Na26 Na27 47.2(10) 2_457 2_457
O95W Na26 Na27 32.5(17) 2_457 2_457
O70W Na26 Na27 86.7(14) 2_457 2_457
O88W Na26 Na18 128.9(14) . .
O24W Na26 Na18 38.0(7) . .
O96W Na26 Na18 98.7(19) 1_455 .
O22T Na26 Na18 40.8(7) 2_457 .
O95W Na26 Na18 86.2(18) 2_457 .
O70W Na26 Na18 130.1(13) 2_457 .
Na27 Na26 Na18 55.3(8) 2_457 .
O88W Na26 Na20 83.2(12) . 1_455
O24W Na26 Na20 155.1(15) . 1_455
O96W Na26 Na20 68.2(18) 1_455 1_455
O22T Na26 Na20 110.7(10) 2_457 1_455
O95W Na26 Na20 102.5(17) 2_457 1_455
O70W Na26 Na20 35.8(11) 2_457 1_455
Na27 Na26 Na20 122.3(10) 2_457 1_455
Na18 Na26 Na20 147.9(8) . 1_455
O95W Na27 O57W 84(2) . .
O95W Na27 O28T 103(2) . 2_457
O57W Na27 O28T 90.7(15) . 2_457
O95W Na27 O22T 82(2) . .
O57W Na27 O22T 166.3(19) . .
O28T Na27 O22T 90.9(13) 2_457 .
O95W Na27 O28T 143(3) . .
O57W Na27 O28T 80.6(13) . .
O28T Na27 O28T 110.6(15) 2_457 .
O22T Na27 O28T 111.5(15) . .
O95W Na27 Na27 156(3) . 2_457
O57W Na27 Na27 82.2(18) . 2_457
O28T Na27 Na27 56.7(13) 2_457 2_457
O22T Na27 Na27 110(2) . 2_457
O28T Na27 Na27 53.9(12) . 2_457
O95W Na27 W22A 98(2) . .
O57W Na27 W22A 151.3(18) . .
O28T Na27 W22A 116.1(15) 2_457 .
O22T Na27 W22A 34.3(8) . .
O28T Na27 W22A 80.4(11) . .
Na27 Na27 W22A 103.3(19) 2_457 .
O95W Na27 Na18 107(2) . 2_457
O57W Na27 Na18 136.8(16) . 2_457
O28T Na27 Na18 46.4(8) 2_457 2_457
O22T Na27 Na18 47.5(8) . 2_457
O28T Na27 Na18 107.3(13) . 2_457
Na27 Na27 Na18 70.7(14) 2_457 2_457
W22A Na27 Na18 69.9(9) . 2_457
O95W Na27 Na26 43(2) . 2_457
O57W Na27 Na26 123.4(16) . 2_457
O28T Na27 Na26 85.3(11) 2_457 2_457
O22T Na27 Na26 43.2(8) . 2_457
O28T Na27 Na26 152.0(15) . 2_457
Na27 Na27 Na26 136(2) 2_457 2_457
W22A Na27 Na26 71.8(10) . 2_457
Na18 Na27 Na26 66.5(9) 2_457 2_457
O95W Na27 W22 95(2) . .
O57W Na27 W22 157.8(16) . .
O28T Na27 W22 110.9(13) 2_457 .
O22T Na27 W22 27.3(5) . .
O28T Na27 W22 86.7(11) . .
Na27 Na27 W22 104.8(18) 2_457 .
W22A Na27 W22 7.1(5) . .
Na18 Na27 W22 64.5(7) 2_457 .
Na26 Na27 W22 65.8(8) 2_457 .
O95W Na27 Na18 117(2) . .
O57W Na27 Na18 38.6(9) . .
O28T Na27 Na18 101.6(12) 2_457 .
O22T Na27 Na18 153.3(14) . .
O28T Na27 Na18 42.1(7) . .
Na27 Na27 Na18 60.8(13) 2_457 .
W22A Na27 Na18 120.1(12) . .
Na18 Na27 Na18 131.5(11) 2_457 .
Na26 Na27 Na18 159.7(14) 2_457 .
W22 Na27 Na18 127.0(11) . .
O95W Na27 W28 132(2) . .
O57W Na27 W28 100.3(13) . .
O28T Na27 W28 123.8(13) 2_457 .
O22T Na27 W28 90.1(11) . .
O28T Na27 W28 24.0(5) . .
Na27 Na27 W28 70.4(14) 2_457 .
W22A Na27 W28 57.2(8) . .
Na18 Na27 W28 101.4(10) 2_457 .
Na26 Na27 W28 128.1(12) 2_457 .
W22 Na27 W28 63.8(6) . .
Na18 Na27 W28 63.3(6) . .
O92W Na28 O87W 100.0(18) 2_456 .
O92W Na28 O86W 163(2) 2_456 1_455
O87W Na28 O86W 78.3(16) . 1_455
O92W Na28 O93W 102(2) 2_456 1_455
O87W Na28 O93W 118(2) . 1_455
O86W Na28 O93W 93.4(18) 1_455 1_455
O92W Na28 O94W 84(2) 2_456 1_455
O87W Na28 O94W 140(2) . 1_455
O86W Na28 O94W 86.5(19) 1_455 1_455
O93W Na28 O94W 100(2) 1_455 1_455
O92W Na28 Na25 138.4(19) 2_456 1_455
O87W Na28 Na25 113.1(15) . 1_455
O86W Na28 Na25 54.6(11) 1_455 1_455
O93W Na28 Na25 40.5(14) 1_455 1_455
O94W Na28 Na25 85.7(16) 1_455 1_455
O92W Na28 Na22 56.5(15) 2_456 2_456
O87W Na28 Na22 156.1(14) . 2_456
O86W Na28 Na22 122.7(15) 1_455 2_456
O93W Na28 Na22 75.5(16) 1_455 2_456
O94W Na28 Na22 42.9(15) 1_455 2_456
Na25 Na28 Na22 89.9(10) 1_455 2_456
O1W3 Na29 O1W6 90(2) . .
O1W3 Na29 O27T 164(2) . .
O1W6 Na29 O27T 102(2) . .
O1W3 Na29 Na29 97.4(18) . 2_557
O1W6 Na29 Na29 144(2) . 2_557
O27T Na29 Na29 80.0(12) . 2_557
O1W3 Na29 Na21 87.1(17) . .
O1W6 Na29 Na21 110(2) . .
O27T Na29 Na21 78.7(10) . .
Na29 Na29 Na21 105.5(13) 2_557 .
O1W5 Na30 O84W 140(2) . .
O1W5 Na30 O176 112(2) . .
O84W Na30 O176 106.5(19) . .
O1W5 Na30 O167 97(2) . .
O84W Na30 O167 118.0(18) . .
O176 Na30 O167 19.7(8) . .
O1W5 Na30 O1W1 121(3) . 1_465
O84W Na30 O1W1 50.9(14) . 1_465
O176 Na30 O1W1 86.8(17) . 1_465
O167 Na30 O1W1 84.0(16) . 1_465
O1W5 Na30 Na23 92(2) . 2_467
O84W Na30 Na23 48.1(12) . 2_467
O176 Na30 Na23 149(2) . 2_467
O167 Na30 Na23 146(2) . 2_467
O1W1 Na30 Na23 63.4(13) 1_465 2_467
O13W Na31 O69W 99.5(10) . 1_565
O13W Na31 O20W 121.4(9) . .
O69W Na31 O20W 95.0(10) 1_565 .
O13W Na31 O145 121.8(8) . 1_655
O69W Na31 O145 132.5(10) 1_565 1_655
O20W Na31 O145 83.3(7) . 1_655
O90W Na32 O18T 53.8(9) 2_557 .
O90W Na32 O30W 108.5(12) 2_557 2_557
O18T Na32 O30W 136.2(9) . 2_557
O90W Na32 O96W 143.9(17) 2_557 2_557
O18T Na32 O96W 90.3(15) . 2_557
O30W Na32 O96W 94.9(15) 2_557 2_557
O90W Na32 O445 134.7(12) 2_557 2_457
O18T Na32 O445 136.7(9) . 2_457
O30W Na32 O445 85.7(7) 2_557 2_457
O96W Na32 O445 72.4(14) 2_557 2_457
O90W Na32 Na24 38.0(10) 2_557 2_557
O18T Na32 Na24 82.0(8) . 2_557
O30W Na32 Na24 70.6(8) 2_557 2_557
O96W Na32 Na24 147.3(16) 2_557 2_557
O445 Na32 Na24 132.5(9) 2_457 2_557
O90W Na32 Na16 108.5(10) 2_557 2_557
O18T Na32 Na16 102.9(7) . 2_557
O30W Na32 Na16 39.4(5) 2_557 2_557
O96W Na32 Na16 72.8(14) 2_557 2_557
O445 Na32 Na16 108.9(7) 2_457 2_557
Na24 Na32 Na16 78.0(8) 2_557 2_557
Na4 O4W Na8 98.3(6) . .
Na4 O11W Na14 81.8(6) . 2_556
Na6 O12W Na8 120.7(8) . .
Na2 O13W Na31 112.9(9) . .
Na4 O14W Na14 84.9(6) . 2_556
Na26 O24W Na18 105.6(11) . .
Na10 O25W Na12 89.8(7) . 1_545
Na9 O27W Na7 88.4(8) . 2_456
Na16 O30W Na8 127.2(9) . .
Na16 O30W Na32 90.4(8) . 2_557
Na8 O30W Na32 131.1(10) . 2_557
Na9 O31W Na7 86.4(7) 2_456 .
Na13 O33W Na18 95.0(9) . 2_457
Na12 O35W Na10 95.5(7) 1_545 .
Na7 O36W Na10 97.2(8) . .
Na10 O37W Na7 99.3(9) . .
Na17 O39W Na13 124.6(10) . .
Na15 O40W Na17 85.5(9) . .
Na16 O47W Na20 99.1(10) . .
Na15 O54W Na17 83.9(8) . .
Na19 O55W Na8 123.0(12) . .
Na19 O55W Na24 115.9(12) . .
Na8 O55W Na24 102.2(11) . .
Na27 O57W Na18 104.1(14) . .
Na17 O58W Na23 98.3(11) . .
Na17 O59W Na15 82.8(10) . .
Na18 O64W Na13 93.8(12) . 2_457
Na21 O65W Na20 40.2(10) 1_455 1_455
Na16 O67W Na20 91.5(12) . .
Na20 O68W Na21 32.0(9) . .
Na7 O69W Na31 123.4(14) . 1_545
Na21 O70W Na26 132(2) 2_557 2_457
Na21 O70W Na20 37.9(10) 2_557 2_557
Na26 O70W Na20 108.5(17) 2_457 2_557
Na11 O71W Na25 102.7(15) . .
Na16 O73W Na24 120.8(17) . .
Na23 O84W Na30 82.9(16) 2_467 .
Na23 O84W Na24 98.1(15) 2_467 1_465
Na30 O84W Na24 159(2) . 1_465
Na28 O86W Na25 84.6(14) 1_655 .
O1W1 O89W Na24 89(3) . .
Na24 O90W Na23 102.3(16) . 2_557
Na24 O90W Na32 101.8(15) . 2_557
Na23 O90W Na32 149.3(16) 2_557 2_557
Na28 O93W Na25 99(2) 1_655 .
Na28 O93W Na25 126(2) 1_655 2_556
Na25 O93W Na25 64.7(19) . 2_556
Na28 O94W Na22 101(2) 1_655 2_556
Na27 O95W Na26 105(3) . 2_457
Na26 O96W Na32 159(3) 1_655 2_557
O89W O1W1 Na30 169(4) . 1_645

loop_
_geom_bond_atom_site_label_1
_geom_bond_atom_site_label_2
_geom_bond_distance
_geom_bond_site_symmetry_2
W1 O1T 1.746(13) .
W1 O14 1.861(13) .
W1 O15 1.876(14) .
W1 O13 1.947(13) .
W1 O12 1.955(14) .
W1 O1P1 2.373(13) .
W1 Na5 3.401(9) .
W2 O2T 1.717(13) .
W2 O26 1.865(13) .
W2 O27 1.898(13) .
W2 O12 1.934(14) .
W2 O23 1.953(12) .
W2 O1P1 2.393(13) .
W2 Na1 3.414(8) .
W3 O3T 1.709(15) .
W3 O39 1.868(14) .
W3 O38 1.871(14) .
W3 O23 1.934(12) .
W3 O13 1.980(13) .
W3 O1P1 2.399(14) .
W3 Na1 3.483(8) .
W3 Na5 3.496(10) .
W4 O4T 1.730(15) .
W4 O410 1.811(13) .
W4 O45 1.892(15) .
W4 O49 1.907(14) .
W4 O14 2.037(13) .
W4 O3P1 2.352(14) .
W4 Na5 3.656(10) .
W5 O5T 1.735(14) .
W5 O511 1.809(13) .
W5 O56 1.895(13) .
W5 O45 1.896(15) .
W5 O15 1.995(13) .
W5 O4P1 2.347(14) .
W5 Na11 3.359(10) .
W6 O6T 1.741(14) .
W6 O612 1.811(13) .
W6 O67 1.861(14) .
W6 O56 1.946(13) .
W6 O26 2.014(12) .
W6 O4P1 2.364(14) .
W7 O7T 1.712(14) .
W7 O713 1.808(13) .
W7 O67 1.918(14) .
W7 O78 1.925(14) .
W7 O27 2.016(12) .
W7 O2P1 2.362(13) .
W7 Na1 3.533(8) .
W8 O8T 1.727(14) .
W8 O814 1.794(13) .
W8 O89 1.875(14) .
W8 O78 1.931(14) .
W8 O38 2.018(13) .
W8 O2P1 2.338(14) .
W8 Na1 3.677(7) .
W9 O9T 1.724(15) .
W9 O915 1.803(13) .
W9 O89 1.899(14) .
W9 O49 1.950(14) .
W9 O39 2.018(13) .
W9 O3P1 2.334(14) .
W9 Na5 3.700(9) .
W10 O10T 1.734(16) .
W10 O0C1 1.751(14) .
W10 O101 1.913(14) .
W10 O105 1.918(13) .
W10 O410 2.075(13) .
W10 O1P2 2.314(14) .
W11 O11T 1.721(15) .
W11 O1C1 1.771(13) .
W11 O101 1.899(14) .
W11 O112 1.933(13) .
W11 O511 2.046(13) .
W11 O2P2 2.314(14) .
W12 O12T 1.736(14) .
W12 O2C2 1.763(13) .
W12 O112 1.911(13) .
W12 O123 1.916(14) .
W12 O612 2.091(13) .
W12 O2P2 2.335(13) .
W13 O13T 1.742(13) .
W13 O3C2 1.757(13) .
W13 O123 1.883(14) .
W13 O134 1.924(13) .
W13 O713 2.074(13) .
W13 O3P2 2.338(13) .
W14 O14T 1.724(14) .
W14 O4C3 1.766(13) .
W14 O145 1.909(13) .
W14 O134 1.914(13) .
W14 O814 2.115(14) .
W14 O3P2 2.348(13) .
W15 O15T 1.714(14) .
W15 O5C3 1.766(13) .
W15 O145 1.913(13) .
W15 O105 1.946(13) .
W15 O915 2.099(13) .
W15 O1P2 2.343(14) .
W16 O16T 1.714(18) .
W16 O169 1.838(15) .
W16 O164 1.875(15) .
W16 O167 1.912(17) .
W16 O186 1.96(3) .
W16 O176 1.97(3) .
W16 O168 1.974(16) .
W16 O1P3 2.401(15) .
W17 O17T 1.699(16) .
W17 O170 1.875(15) .
W17 O171 1.878(17) .
W17 O187 1.90(3) .
W17 O167 1.946(18) .
W17 O178 1.955(16) .
W17 O176 2.00(3) .
W17 O1P3 2.398(14) .
W18 O18T 1.713(17) .
W18 O183 1.870(15) .
W18 O182 1.890(17) .
W18 O186 1.91(3) .
W18 O168 1.927(17) .
W18 O178 1.930(17) .
W18 O187 2.00(3) .
W18 O1P3 2.365(14) .
W19 O19T 1.714(17) .
W19 O195 1.806(15) .
W19 O194 1.888(15) .
W19 O190 1.934(15) .
W19 O169 2.017(15) .
W19 O2P3 2.357(16) .
W20 O20T 1.725(17) .
W20 O206 1.818(14) .
W20 O190 1.898(15) .
W20 O201 1.900(16) .
W20 O170 2.011(15) .
W20 O2P3 2.334(15) .
W21 O21T 1.751(17) .
W21 O217 1.815(15) .
W21 O201 1.871(15) .
W21 O212 1.930(15) .
W21 O171 1.988(16) .
W21 O3P3 2.334(16) .
W22 O22T 1.738(16) .
W22 O228 1.803(15) .
W22 O223 1.901(15) .
W22 O212 1.928(15) .
W22 O182 1.976(16) .
W22 O3P3 2.339(16) .
W22 Na27 3.55(4) .
W22 Na18 3.681(15) 2_457
W23 O23T 1.718(16) .
W23 O239 1.796(14) .
W23 O223 1.884(15) .
W23 O234 1.918(15) .
W23 O183 2.019(15) .
W23 O4P3 2.349(14) .
W24 O24T 1.712(16) .
W24 O240 1.812(15) .
W24 O194 1.882(15) .
W24 O234 1.917(15) .
W24 O164 2.009(15) .
W24 O4P3 2.343(15) .
W25 O25T 1.733(17) .
W25 O5C4 1.783(14) .
W25 O250 1.894(14) .
W25 O256 1.937(14) .
W25 O195 2.059(15) .
W25 O1P4 2.310(14) .
W26 O26T 1.736(15) .
W26 O6C5 1.757(13) .
W26 O256 1.926(14) .
W26 O267 1.930(15) .
W26 O206 2.074(14) .
W26 O1P4 2.331(14) .
W27 O27T 1.736(16) .
W27 O7C5 1.780(14) .
W27 O267 1.870(15) .
W27 O278 1.947(15) .
W27 O217 2.051(15) .
W27 O2P4 2.353(14) .
W28 O28T 1.715(15) .
W28 O8C6 1.774(14) .
W28 O278 1.896(15) .
W28 O289 1.904(15) .
W28 O228 2.061(15) .
W28 O2P4 2.335(14) .
W28 Na27 3.70(4) .
W29 O29T 1.733(16) .
W29 O9C6 1.780(14) .
W29 O289 1.906(15) .
W29 O290 1.944(14) .
W29 O239 2.088(15) .
W29 O3P4 2.356(14) .
W30 O30T 1.729(15) .
W30 O0C4 1.773(14) .
W30 O250 1.898(14) .
W30 O290 1.937(14) .
W30 O240 2.070(15) .
W30 O3P4 2.289(14) .
W16A O164 1.695(19) .
W16A O186 1.72(4) .
W16A O1P3 1.83(2) .
W16A O169 1.850(19) .
W16A O168 1.93(2) .
W16A O176 1.97(4) .
W16A O167 2.03(2) .
W16A O16T 2.32(2) .
W16A P3 2.935(17) .
W17A O171 1.08(3) .
W17A O187 1.73(4) .
W17A O170 1.92(3) .
W17A O178 2.16(3) .
W17A O17T 2.22(3) .
W17A O1P3 2.26(2) .
W18A O182 1.12(3) .
W18A O183 1.74(2) .
W18A O187 2.06(4) .
W18A O18T 2.11(3) .
W18A O178 2.34(2) .
W18A O1P3 2.43(3) .
W18A O186 2.49(4) .
W19A O195 1.42(4) .
W19A O190 1.90(4) .
W19A O194 1.98(3) .
W19A O2P3 2.05(4) .
W19A O19T 2.11(4) .
W19A O169 2.35(4) .
W20A O206 1.44(2) .
W20A O201 1.59(2) .
W20A O20T 1.89(3) .
W20A O190 2.34(3) .
W20A O2P3 2.40(2) .
W20A O170 2.44(3) .
W21A O217 1.20(3) .
W21A O21T 1.78(2) .
W21A O212 1.92(3) .
W21A O201 2.26(3) .
W22A O228 1.22(3) .
W22A O22T 1.65(2) .
W22A O212 2.06(2) .
W22A O223 2.19(2) .
W22A Na27 2.92(4) .
W22A Na18 3.60(2) 2_457
W23A O239 1.34(3) .
W23A O223 1.65(3) .
W23A O23T 1.82(3) .
W23A O234 2.38(3) .
W24A O240 1.40(4) .
W24A O234 1.81(3) .
W24A O4P3 2.02(3) .
W24A O194 2.06(3) .
W24A O24T 2.13(3) .
W24A O164 2.40(4) .
W25A O5C4 1.45(4) .
W25A O256 1.79(4) .
W25A O25T 1.90(4) .
W25A O250 2.13(4) .
W25A O1P4 2.22(5) .
W25A O195 2.40(4) .
W26A O6C5 1.34(2) .
W26A O26T 1.71(2) .
W26A O267 1.97(2) .
W26A O256 2.14(2) .
W26A O1P4 2.51(2) .
W27A O7C5 1.33(3) .
W27A O27T 1.68(3) .
W27A O278 1.91(3) .
W27A O267 2.24(3) .
W28A O8C6 1.31(3) .
W28A O28T 1.68(3) .
W28A O278 1.91(3) .
W28A O289 2.22(3) .
W28A Na18 3.53(3) .
W29A O9C6 1.33(4) .
W29A O29T 1.74(4) .
W29A O289 2.01(4) .
W29A O290 2.09(4) .
W29A O3P4 2.50(4) .
W30A O0C4 1.39(4) .
W30A O30T 1.84(5) .
W30A O290 1.88(5) .
W30A O250 2.08(4) .
W30A O3P4 2.27(5) .
W30A O240 2.45(4) .
O167 O176 0.98(4) .
O167 Na30 2.90(5) .
O168 O186 0.92(3) .
O168 Na23 2.93(3) .
O178 O187 0.90(3) .
O176 Na30 2.62(5) .
W31 O31T 1.746(15) .
W31 O314 1.859(14) .
W31 O319 1.870(14) .
W31 O313 1.927(15) .
W31 O312 1.951(15) .
W31 O1P5 2.385(14) .
W31 Na19 3.377(19) .
W32 O32T 1.743(14) .
W32 O325 1.874(13) .
W32 O326 1.877(13) .
W32 O312 1.936(14) .
W32 O323 1.937(14) .
W32 O1P5 2.368(14) .
W32 Na19 3.465(19) .
W33 O33T 1.711(16) .
W33 O337 1.853(14) .
W33 O338 1.867(15) .
W33 O313 1.940(15) .
W33 O323 1.942(14) .
W33 O1P5 2.373(14) .
W34 O34T 1.735(16) .
W34 O340 1.802(14) .
W34 O349 1.897(15) .
W34 O345 1.932(14) .
W34 O314 2.027(14) .
W34 O2P5 2.336(13) .
W34 Na16 3.383(13) .
W34 Na19 3.602(16) .
W35 O35T 1.704(15) .
W35 O351 1.810(14) .
W35 O356 1.903(13) .
W35 O345 1.920(14) .
W35 O325 2.000(13) .
W35 O2P5 2.388(13) .
W36 O36T 1.717(14) .
W36 O362 1.795(14) .
W36 O356 1.870(14) .
W36 O367 1.922(14) .
W36 O326 2.005(14) .
W36 O3P5 2.324(14) .
W37 O37T 1.766(15) .
W37 O373 1.785(14) .
W37 O378 1.873(14) .
W37 O367 1.931(14) .
W37 O337 2.024(14) .
W37 O3P5 2.343(14) .
W38 O38T 1.716(15) .
W38 O384 1.798(14) .
W38 O378 1.894(14) .
W38 O389 1.906(13) .
W38 O338 2.039(16) .
W38 O4P5 2.337(14) .
W39 O39T 1.718(15) .
W39 O395 1.792(15) .
W39 O349 1.896(15) .
W39 O389 1.932(13) .
W39 O319 1.973(15) .
W39 O4P5 2.360(14) .
W40 O40T 1.728(15) .
W40 O0C7 1.784(14) .
W40 O405 1.915(13) .
W40 O401 1.929(14) .
W40 O340 2.085(14) .
W40 O1P6 2.329(13) .
W41 O41T 1.750(15) .
W41 O1C8 1.757(15) .
W41 O412 1.911(13) .
W41 O401 1.930(14) .
W41 O351 2.075(14) .
W41 O1P6 2.304(14) .
W42 O42T 1.740(13) .
W42 O2C8 1.781(14) .
W42 O412 1.921(13) .
W42 O423 1.930(14) .
W42 O362 2.078(14) .
W42 O2P6 2.307(13) .
W43 O43T 1.727(14) .
W43 O3C9 1.752(13) .
W43 O434 1.922(13) .
W43 O423 1.936(14) .
W43 O373 2.100(14) .
W43 O2P6 2.379(14) .
W44 O44T 1.753(15) .
W44 O4C9 1.773(15) .
W44 O434 1.898(13) .
W44 O445 1.918(13) .
W44 O384 2.105(14) .
W44 O3P6 2.322(15) .
W45 O45T 1.719(14) .
W45 O5C7 1.761(14) .
W45 O405 1.900(14) .
W45 O445 1.917(14) .
W45 O395 2.089(15) .
W45 O3P6 2.309(14) .
P1 O4P1 1.528(15) .
P1 O3P1 1.529(14) .
P1 O2P1 1.538(14) .
P1 O1P1 1.580(14) .
P2 O1P2 1.542(14) .
P2 O2P2 1.549(14) .
P2 O3P2 1.551(14) .
P2 O4P2 1.573(14) .
P3 O3P3 1.529(16) .
P3 O4P3 1.538(15) .
P3 O2P3 1.538(16) .
P3 O1P3 1.588(15) .
P4 O2P4 1.540(14) .
P4 O1P4 1.546(14) .
P4 O3P4 1.550(15) .
P4 O4P4 1.603(14) .
P5 O2P5 1.523(14) .
P5 O4P5 1.533(15) .
P5 O3P5 1.534(14) .
P5 O1P5 1.591(15) .
P6 O2P6 1.546(14) .
P6 O1P6 1.554(14) .
P6 O3P6 1.556(15) .
P6 O4P6 1.594(15) .
As1 O2A1 1.680(13) .
As1 O1A1 1.682(13) .
As1 O3A1 1.704(15) .
As1 C11 1.93(2) .
As2 O2A2 1.680(14) .
As2 O1A2 1.684(14) .
As2 O3A2 1.691(14) .
As2 C21 1.93(2) .
Co1 O1A2 2.048(14) .
Co1 O1C1 2.067(14) .
Co1 O1A1 2.083(13) .
Co1 O0C1 2.096(14) .
Co1 O1 2.106(14) .
Co1 O4P2 2.239(14) .
Co2 O2C2 2.014(14) .
Co2 O1A2 2.051(14) .
Co2 O2 2.062(13) .
Co2 O3C2 2.091(14) .
Co2 O1CH 2.092(16) .
Co2 O4P2 2.182(14) .
Co3 O5C3 2.043(13) .
Co3 O2 2.064(14) .
Co3 O1A1 2.093(14) .
Co3 O4C3 2.094(14) .
Co3 O3CH 2.120(14) .
Co3 O4P2 2.200(14) .
Co4 O2A1 2.050(13) .
Co4 O5C4 2.058(14) .
Co4 O2A2 2.089(15) .
Co4 O0C4 2.100(14) .
Co4 O2 2.118(14) .
Co4 O4P4 2.238(13) .
Co5 O2A2 2.052(14) .
Co5 O7C5 2.064(14) .
Co5 O6C5 2.069(14) .
Co5 O3 2.078(15) .
Co5 O5CH 2.157(15) .
Co5 O4P4 2.200(14) .
Co6 O9C6 2.025(15) .
Co6 O3 2.077(15) .
Co6 O2A1 2.081(13) .
Co6 O8C6 2.089(14) .
Co6 O6CH 2.120(16) .
Co6 O4P4 2.156(14) .
Co7 O0C7 2.068(14) .
Co7 O3A2 2.074(14) .
Co7 O5C7 2.081(14) .
Co7 O3A1 2.081(14) .
Co7 O3 2.081(14) .
Co7 O4P6 2.229(14) .
Co8 O2C8 2.057(14) .
Co8 O1C8 2.058(15) .
Co8 O1 2.077(14) .
Co8 O8CH 2.087(16) .
Co8 O3A2 2.088(14) .
Co8 O4P6 2.171(14) .
Co9 O4C9 2.030(15) .
Co9 O1 2.045(14) .
Co9 O3A1 2.058(14) .
Co9 O3C9 2.076(13) .
Co9 O9CH 2.115(16) .
Co9 O4P6 2.191(14) .
O1T Na14 2.439(18) .
O1T Na4 2.590(16) 2_556
O2T Na3 2.449(16) .
O3T Na9 2.349(19) .
O5T Na11 2.597(18) .
O5T Na25 2.83(4) .
O6T Na2 2.436(16) .
O7T Na1 2.365(16) 2_466
O11T Na25 2.60(3) .
O13 Na5 2.539(16) .
O14 Na5 2.502(17) .
O18T Na32 2.83(3) .
O18T Na23 2.99(3) .
O22T Na26 2.37(3) 2_457
O22T Na18 2.48(2) 2_457
O22T Na27 2.54(4) .
O23 Na1 2.571(14) .
O23T Na13 2.47(2) .
O24T Na15 2.59(2) .
O26T Na12 2.402(18) .
O27 Na1 2.444(15) .
O27T Na29 2.36(3) .
O28T Na18 2.43(2) .
O28T Na27 2.48(4) 2_457
O28T Na27 2.56(4) .
O31T Na15 2.46(2) 1_645
O33T Na10 2.400(19) .
O34T Na16 2.71(2) .
O35T Na8 2.486(18) .
O35T Na4 2.533(17) .
O37T Na9 2.488(19) 2_456
O38 Na1 2.563(16) .
O38T Na8 2.493(18) 1_455
O39 Na5 2.586(16) .
O40T Na21 2.31(3) .
O40T Na20 2.51(3) .
O42T Na11 2.297(17) 2_556
O43T Na5 2.473(16) 2_456
O49 Na5 2.716(16) .
O56 Na11 2.519(17) .
O78 Na1 2.646(15) .
O101 Na22 3.00(3) .
O145 Na31 2.93(2) 1_455
O312 Na19 2.50(2) .
O314 Na19 2.45(2) .
O325 Na19 2.61(2) .
O345 Na16 2.43(2) .
O345 Na19 2.77(2) .
O445 Na32 2.93(2) 2_457
C11 C12 1.35(3) .
C11 C16 1.38(3) .
C12 C13 1.39(3) .
C13 C14 1.40(3) .
C14 C15 1.38(4) .
C14 N1 1.43(3) .
C15 C16 1.40(4) .
C21 C26 1.38(3) .
C21 C22 1.39(3) .
C22 C23 1.38(3) .
C23 C24 1.35(3) .
C24 C25 1.38(4) .
C24 N2 1.40(3) .
C25 C26 1.42(4) .
Na1 O28W 2.34(2) .
Na1 O16W 2.353(18) .
Na1 O7T 2.365(16) 2_466
Na2 O49W 2.32(2) .
Na2 O13W 2.34(2) .
Na2 O3W 2.404(17) .
Na2 O74W 2.41(4) .
Na2 O32W 2.44(2) .
Na3 O10W 2.314(19) .
Na3 O9W 2.343(18) .
Na3 O17W 2.403(19) .
Na3 O6W 2.417(17) .
Na3 O5W 2.447(19) .
Na4 O14W 2.360(19) .
Na4 O4W 2.365(18) .
Na4 O7W 2.385(17) .
Na4 O11W 2.428(19) .
Na4 O1T 2.590(16) 2_556
Na4 Na14 3.254(15) 2_556
Na4 Na8 3.627(13) .
Na5 O48W 2.29(3) .
Na5 O45W 2.43(3) .
Na5 O43T 2.472(16) 2_456
Na6 O15W 2.352(18) .
Na6 O60W 2.41(3) .
Na6 O8W 2.410(19) .
Na6 O12W 2.42(2) .
Na6 O22W 2.42(2) .
Na6 O29W 2.46(2) .
Na7 O69W 2.35(3) .
Na7 O37W 2.39(2) .
Na7 O36W 2.39(2) .
Na7 O31W 2.41(2) .
Na7 O27W 2.42(2) 2_456
Na7 O19W 2.42(2) .
Na7 Na9 3.299(16) 2_456
Na7 Na10 3.616(14) .
Na8 O55W 2.38(3) .
Na8 O4W 2.429(18) .
Na8 O12W 2.46(2) .
Na8 O30W 2.49(2) .
Na8 O38T 2.493(18) 1_655
Na8 Na19 4.05(2) .
Na8 Na24 4.21(3) .
Na9 O27W 2.31(2) .
Na9 O62W 2.33(3) .
Na9 O31W 2.41(2) 2_456
Na9 O37T 2.488(19) 2_456
Na9 Na7 3.299(16) 2_456
Na10 O37W 2.36(2) .
Na10 O35W 2.43(2) .
Na10 O36W 2.43(2) .
Na10 O56W 2.45(3) .
Na10 O25W 2.48(2) .
Na10 Na12 3.576(16) 1_545
Na11 O1W 2.279(18) .
Na11 O42T 2.297(17) 2_556
Na11 O61W 2.35(3) .
Na11 O71W 2.38(4) .
Na11 Na25 3.95(3) .
Na12 O44W 2.34(3) .
Na12 O26W 2.36(2) .
Na12 O43W 2.40(3) .
Na12 O35W 2.41(2) 1_565
Na12 O25W 2.59(2) 1_565
Na12 Na10 3.576(16) 1_565
Na13 O42W 2.33(3) .
Na13 O33W 2.36(2) .
Na13 O50W 2.41(3) .
Na13 O39W 2.44(2) .
Na13 O64W 2.47(4) 2_457
Na13 Na18 3.530(19) 2_457
Na14 O52W 2.36(3) .
Na14 O66W 2.39(3) .
Na14 O51W 2.42(3) .
Na14 O14W 2.46(2) 2_556
Na14 O11W 2.54(2) 2_556
Na14 Na4 3.254(15) 2_556
Na15 O53W 2.34(3) .
Na15 O40W 2.35(3) .
Na15 O54W 2.40(3) .
Na15 O31T 2.46(2) 1_465
Na15 O59W 2.50(3) .
Na15 Na17 3.234(19) .
Na16 O47W 2.34(3) .
Na16 O30W 2.36(2) .
Na16 O67W 2.42(4) .
Na16 O73W 2.45(5) .
Na16 Na19 3.61(2) .
Na16 Na20 3.67(3) .
Na16 Na32 3.71(2) 2_557
Na17 O59W 2.39(3) .
Na17 O58W 2.41(3) .
Na17 O63W 2.41(3) .
Na17 O40W 2.41(3) .
Na17 O39W 2.43(3) .
Na17 O54W 2.44(3) .
Na17 Na23 3.94(4) .
Na18 O57W 2.32(3) .
Na18 O64W 2.36(4) .
Na18 O24W 2.38(2) .
Na18 O33W 2.43(3) 2_457
Na18 O22T 2.48(2) 2_457
Na18 Na27 3.34(4) 2_457
Na18 Na13 3.530(19) 2_457
Na18 W22A 3.60(2) 2_457
Na18 Na27 3.62(4) .
Na18 W22 3.681(14) 2_457
Na19 O55W 2.22(3) .
Na19 O72W 2.33(5) .
Na19 O1W4 2.74(5) 2_557
Na20 Na21 1.58(3) .
Na20 O68W 2.22(4) .
Na20 O65W 2.37(4) 1_655
Na20 O47W 2.48(3) .
Na20 O70W 2.56(4) 2_557
Na20 O67W 2.70(4) .
Na20 Na26 4.15(4) 1_655
Na21 O70W 2.16(5) 2_557
Na21 O65W 2.20(4) 1_655
Na21 O76W 2.56(4) .
Na21 O68W 2.94(5) .
Na21 Na29 4.08(4) .
Na22 O82W 2.37(4) .
Na22 O94W 2.78(6) 2_556
Na22 Na25 3.96(5) .
Na22 Na28 4.01(5) 2_456
Na23 O84W 2.32(4) 2_467
Na23 O90W 2.35(4) 2_557
Na23 O58W 2.79(4) .
Na23 Na30 3.10(5) 2_467
Na23 Na24 3.63(5) 2_557
Na24 O85W 2.30(4) .
Na24 O90W 2.31(5) .
Na24 O84W 2.48(4) 1_645
Na24 O73W 2.89(6) .
Na24 O89W 2.99(4) .
Na24 O55W 3.00(4) .
Na24 Na23 3.63(5) 2_557
Na24 Na32 3.68(4) 2_557
Na25 O93W 2.39(6) .
Na25 O93W 2.55(6) 2_556
Na25 Na25 2.64(7) 2_556
Na25 O71W 2.67(5) .
Na25 O86W 2.97(5) .
Na25 Na28 3.63(5) 1_655
Na26 O88W 2.30(4) .
Na26 O24W 2.30(4) .
Na26 O96W 2.33(8) 1_455
Na26 O22T 2.37(3) 2_457
Na26 O95W 2.42(7) 2_457
Na26 O70W 2.55(5) 2_457
Na26 Na27 3.46(5) 2_457
Na26 Na20 4.15(4) 1_455
Na27 O95W 1.92(7) .
Na27 O57W 2.26(5) .
Na27 O28T 2.48(4) 2_457
Na27 Na27 2.87(8) 2_457
Na27 Na18 3.34(4) 2_457
Na27 Na26 3.46(5) 2_457
Na28 O92W 2.28(6) 2_456
Na28 O87W 2.33(5) .
Na28 O86W 2.38(5) 1_455
Na28 O93W 2.38(6) 1_455
Na28 O94W 2.42(7) 1_455
Na28 Na25 3.63(5) 1_455
Na28 Na22 4.01(5) 2_456
Na29 O1W3 2.10(5) .
Na29 O1W6 2.28(7) .
Na29 Na29 3.97(8) 2_557
Na30 O1W5 2.32(7) .
Na30 O84W 2.35(5) .
Na30 O1W1 2.95(7) 1_465
Na30 Na23 3.10(5) 2_467
Na31 O13W 2.74(3) .
Na31 O69W 2.79(4) 1_565
Na31 O20W 2.79(3) .
Na31 O145 2.93(2) 1_655
Na32 O90W 2.42(4) 2_557
Na32 O30W 2.85(3) 2_557
Na32 O96W 2.88(7) 2_557
Na32 O445 2.93(2) 2_457
Na32 Na24 3.68(4) 2_557
Na32 Na16 3.71(2) 2_557
O11W Na14 2.54(2) 2_556
O14W Na14 2.46(2) 2_556
O25W Na12 2.59(2) 1_545
O27W Na7 2.41(2) 2_456
O30W Na32 2.85(3) 2_557
O31W Na9 2.41(2) 2_456
O33W Na18 2.43(3) 2_457
O35W Na12 2.41(2) 1_545
O64W Na13 2.47(4) 2_457
O65W Na21 2.20(4) 1_455
O65W Na20 2.37(4) 1_455
O69W Na31 2.79(4) 1_545
O70W Na21 2.16(5) 2_557
O70W Na26 2.56(5) 2_457
O70W Na20 2.56(4) 2_557
O84W Na23 2.32(4) 2_467
O84W Na24 2.48(4) 1_465
O86W Na28 2.38(5) 1_655
O89W O1W1 1.02(5) .
O90W Na23 2.35(4) 2_557
O90W Na32 2.42(4) 2_557
O92W Na28 2.28(6) 2_456
O93W Na28 2.38(6) 1_655
O93W Na25 2.55(6) 2_556
O94W Na28 2.42(6) 1_655
O94W Na22 2.78(6) 2_556
O95W Na26 2.43(7) 2_457
O96W Na26 2.33(8) 1_655
O96W Na32 2.88(7) 2_557
O1W1 Na30 2.95(7) 1_645
O1W4 Na19 2.74(5) 2_557
